data_7124875
loop_
_publ_author_name
'Suzuki, Kosuke'
'Hanaya, Takumi'
'Sato, Rinta'
'Minato, Takuo'
'Yamaguchi, Kazuya'
'Mizuno, Noritaka'

_publ_section_title
;
 Hexanuclear tin(ii) and mixed valence tin(ii,iv) oxide clusters within
 polyoxometalates.
;
_journal_issue 70
_journal_name_full 'Chemical communications (Cambridge, England)'
_journal_page_first 10688
_journal_page_last 10691
_journal_paper_doi 10.1039/c6cc05284c
_journal_volume 52
_journal_year 2016
_chemical_formula_sum 'C124 Cl12 N7 O73 Si2 Sn6 W18'
_chemical_formula_weight 7258.33
_space_group_crystal_system monoclinic
_space_group_IT_number 4
_space_group_name_Hall 'P 2yb'
_space_group_name_H-M_alt 'P 1 21 1'
_atom_sites_solution_hydrogens none
_audit_creation_method SHELXL-2014/6
_audit_update_record
;
2016-06-20 deposited with the CCDC.
2016-08-03 downloaded from the CCDC.
;
_cell_angle_alpha 90
_cell_angle_beta 115.1216(3)
_cell_angle_gamma 90
_cell_formula_units_Z 2
_cell_length_a 18.75170(10)
_cell_length_b 28.4384(3)
_cell_length_c 21.5390(2)
_cell_measurement_reflns_used 26128
_cell_measurement_temperature 113(2)
_cell_measurement_theta_max 29.483
_cell_measurement_theta_min 1.895
_cell_volume 10399.59(16)
_computing_cell_refinement HKL2000
_computing_data_collection 'Rigaku CrystalClear'
_computing_data_reduction HKL2000
_computing_structure_refinement 'SHELXL-2014/6 (Sheldrick, 2014)'
_computing_structure_solution 'SHELXS-97 (Sheldrick, 1990)'
_diffrn_ambient_temperature 113(2)
_diffrn_measured_fraction_theta_full 0.967
_diffrn_measured_fraction_theta_max 0.971
_diffrn_measurement_device_type CCD
_diffrn_radiation_type MoK\a
_diffrn_radiation_wavelength 0.71069
_diffrn_reflns_av_unetI/netI 0.0278
_diffrn_reflns_Laue_measured_fraction_full 0.967
_diffrn_reflns_Laue_measured_fraction_max 0.971
_diffrn_reflns_number 28615
_diffrn_reflns_point_group_measured_fraction_full 0.494
_diffrn_reflns_point_group_measured_fraction_max 0.495
_diffrn_reflns_theta_full 25.240
_diffrn_reflns_theta_max 29.483
_diffrn_reflns_theta_min 1.895
_exptl_absorpt_coefficient_mu 10.850
_exptl_absorpt_correction_T_max 0.337
_exptl_absorpt_correction_T_min 0.093
_exptl_absorpt_correction_type empirical
_exptl_absorpt_process_details 'HKL2000 DENZO SCALEPACK'
_exptl_crystal_colour orange
_exptl_crystal_density_diffrn 2.318
_exptl_crystal_description plate
_exptl_crystal_F_000 6482
_exptl_crystal_size_max 0.100
_exptl_crystal_size_mid 0.100
_exptl_crystal_size_min 0.100
_refine_diff_density_max 4.140
_refine_diff_density_min -4.874
_refine_diff_density_rms 0.274
_refine_ls_abs_structure_details
;
No quotients, so Flack parameter determined by classical intensity fit
;
_refine_ls_abs_structure_Flack 0.069(13)
_refine_ls_extinction_method none
_refine_ls_goodness_of_fit_ref 1.038
_refine_ls_hydrogen_treatment none
_refine_ls_matrix_type full
_refine_ls_number_parameters 1340
_refine_ls_number_reflns 28615
_refine_ls_number_restraints 221
_refine_ls_restrained_S_all 1.035
_refine_ls_R_factor_all 0.0875
_refine_ls_R_factor_gt 0.0724
_refine_ls_shift/su_max 0.000
_refine_ls_shift/su_mean 0.000
_refine_ls_structure_factor_coef Fsqd
_refine_ls_weighting_details 'w=1/[\s^2^(Fo^2^)+(0.1000P)^2^+160.6876P] where P=(Fo^2^+2Fc^2^)/3'
_refine_ls_weighting_scheme calc
_refine_ls_wR_factor_gt 0.1845
_refine_ls_wR_factor_ref 0.2046
_reflns_Friedel_coverage 0.000
_reflns_Friedel_fraction_full 0.000
_reflns_Friedel_fraction_max 0.000
_reflns_number_gt 24462
_reflns_number_total 28615
_reflns_threshold_expression 'I > 2\s(I)'
_cod_data_source_file c6cc05284c2.cif
_cod_data_source_block I
_cod_original_cell_volume 10399.58(16)
_cod_original_sg_symbol_H-M 'P 21'
_cod_database_code 7124875
_shelx_space_group_comment
;
The symmetry employed for this shelxl refinement is uniquely defined
by the following loop, which should always be used as a source of
symmetry information in preference to the above space-group names.
They are only intended as comments.
;
_shelx_estimated_absorpt_t_min 0.410
_shelx_estimated_absorpt_t_max 0.410
_shelxl_version_number 2014/6

loop_
_space_group_symop_operation_xyz
'x, y, z'
'-x, y+1/2, -z'

loop_
_atom_site_label
_atom_site_type_symbol
_atom_site_fract_x
_atom_site_fract_y
_atom_site_fract_z
_atom_site_U_iso_or_equiv
_atom_site_adp_type
_atom_site_occupancy
_atom_site_site_symmetry_order
_atom_site_calc_flag
_atom_site_refinement_flags_posn
_atom_site_refinement_flags_adp
_atom_site_refinement_flags_occupancy
_atom_site_disorder_assembly
_atom_site_disorder_group
W1 W 0.20935(7) 0.40513(7) 0.79218(6) 0.0541(3) Uani 1 1 d . . . . .
W2 W 0.20743(6) 0.28953(7) 0.78735(7) 0.0588(3) Uani 1 1 d . . . . .
W3 W 0.33965(9) 0.22565(7) 0.73107(7) 0.0612(3) Uani 1 1 d . . . . .
W4 W 0.45137(6) 0.28472(7) 0.67411(6) 0.0472(2) Uani 1 1 d . . . . .
W5 W 0.45274(6) 0.41398(7) 0.67785(5) 0.0453(2) Uani 1 1 d . . . . .
W6 W 0.33240(8) 0.47062(7) 0.72741(6) 0.0534(3) Uani 1 1 d . . . . .
W7 W 0.42588(6) 0.40754(6) 0.89425(5) 0.0460(2) Uani 1 1 d . . . . .
W8 W 0.42343(6) 0.29091(6) 0.89544(5) 0.0455(2) Uani 1 1 d . . . . .
W9 W 0.54152(4) 0.34666(9) 0.84143(3) 0.0573(2) Uani 1 1 d . . . . .
Sn1 Sn 0.03050(6) 0.34949(11) 0.69723(5) 0.0469(2) Uani 1 1 d D . . . .
Sn2 Sn 0.31515(14) 0.20660(10) 0.56223(12) 0.0675(7) Uani 1 1 d D . . . .
Sn3 Sn 0.31300(13) 0.49253(10) 0.56115(11) 0.0625(6) Uani 1 1 d D . . . .
Si1 Si 0.3389(2) 0.3498(3) 0.73803(17) 0.0330(7) Uani 1 1 d . . . . .
Si2 Si 0.0627(2) 0.3496(4) 0.43394(19) 0.0445(9) Uani 1 1 d . . . . .
O1 O 0.1172(8) 0.3985(6) 0.7088(5) 0.039(3) Uiso 1 1 d D . . . .
O2 O 0.1146(9) 0.2987(6) 0.7003(6) 0.043(3) Uiso 1 1 d D . . . .
O3 O 0.2757(11) 0.2184(6) 0.6408(11) 0.074(6) Uiso 1 1 d D . . . .
O4 O 0.3648(10) 0.2803(7) 0.5830(14) 0.089(7) Uiso 1 1 d D . . . .
O5 O 0.3689(6) 0.4276(4) 0.5863(6) 0.029(2) Uiso 1 1 d D . . . .
O6 O 0.2700(7) 0.4775(4) 0.6323(7) 0.038(3) Uiso 1 1 d D . . . .
O7 O 0.1702(10) 0.4423(6) 0.8315(9) 0.050(4) Uiso 1 1 d . . . . .
O8 O 0.1688(14) 0.2493(8) 0.8261(12) 0.070(6) Uiso 1 1 d . . . . .
O9 O 0.3495(14) 0.1688(9) 0.7491(12) 0.075(6) Uiso 1 1 d . . . . .
O10 O 0.5303(12) 0.2684(7) 0.6613(10) 0.054(4) Uiso 1 1 d . . . . .
O11 O 0.5263(12) 0.4389(7) 0.6613(10) 0.056(4) Uiso 1 1 d . . . . .
O12 O 0.3342(10) 0.5301(6) 0.7531(9) 0.049(4) Uiso 1 1 d . . . . .
O13 O 0.1796(7) 0.3537(7) 0.8200(6) 0.050(3) Uiso 1 1 d . . . . .
O14 O 0.2510(10) 0.2502(6) 0.7446(9) 0.043(4) Uiso 1 1 d . . . . .
O15 O 0.4277(12) 0.2270(8) 0.7097(11) 0.056(5) Uiso 1 1 d . . . . .
O16 O 0.4463(7) 0.3547(6) 0.6500(6) 0.042(3) Uiso 1 1 d . . . . .
O17 O 0.4250(11) 0.4726(7) 0.7070(10) 0.050(4) Uiso 1 1 d . . . . .
O18 O 0.2454(11) 0.4471(7) 0.7428(9) 0.046(4) Uiso 1 1 d . . . . .
O19 O 0.2546(6) 0.3499(8) 0.7447(5) 0.0364(19) Uiso 1 1 d . . . . .
O20 O 0.3507(11) 0.3049(7) 0.7009(10) 0.048(4) Uiso 1 1 d . . . . .
O21 O 0.3482(8) 0.3986(5) 0.7006(7) 0.030(3) Uiso 1 1 d . . . . .
O22 O 0.4095(6) 0.3492(7) 0.8164(5) 0.0349(18) Uiso 1 1 d . . . . .
O23 O 0.3120(10) 0.4058(6) 0.8633(9) 0.043(4) Uiso 1 1 d . . . . .
O24 O 0.3121(10) 0.2956(6) 0.8620(9) 0.041(4) Uiso 1 1 d . . . . .
O25 O 0.4053(11) 0.2511(6) 0.8213(9) 0.044(4) Uiso 1 1 d . . . . .
O26 O 0.5137(11) 0.3060(7) 0.7688(10) 0.048(4) Uiso 1 1 d . . . . .
O27 O 0.5133(9) 0.3971(6) 0.7698(8) 0.037(3) Uiso 1 1 d . . . . .
O28 O 0.4014(10) 0.4516(6) 0.8201(8) 0.040(3) Uiso 1 1 d . . . . .
O29 O 0.4323(6) 0.3509(8) 0.9416(6) 0.043(2) Uiso 1 1 d . . . . .
O30 O 0.5293(8) 0.3031(5) 0.9026(7) 0.031(3) Uiso 1 1 d . . . . .
O31 O 0.5248(12) 0.3980(8) 0.8898(10) 0.062(5) Uiso 1 1 d . . . . .
O32 O 0.4517(11) 0.4478(7) 0.9601(9) 0.051(4) Uiso 1 1 d . . . . .
O33 O 0.4459(12) 0.2556(7) 0.9646(10) 0.055(4) Uiso 1 1 d . . . . .
O34 O 0.6427(8) 0.3462(8) 0.8745(7) 0.055(3) Uiso 1 1 d . . . . .
O56 O -0.0086(7) 0.3460(8) 0.3558(6) 0.049(3) Uiso 1 1 d . . . . .
W10A W -0.0681(3) 0.34409(17) 0.5056(3) 0.0333(7) Uani 0.584(3) 1 d D . P . .
W11A W -0.0045(3) 0.44918(12) 0.4780(2) 0.0362(6) Uani 0.584(3) 1 d . . P . .
W12A W 0.14121(19) 0.44635(13) 0.40190(15) 0.0430(6) Uani 0.584(3) 1 d . . P . .
W13A W 0.2135(3) 0.35452(13) 0.3724(3) 0.0418(8) Uani 0.584(3) 1 d . . P . .
W14A W 0.1334(2) 0.23569(13) 0.41131(19) 0.0555(10) Uani 0.584(3) 1 d D . P . .
W15A W 0.0064(3) 0.23358(13) 0.4779(2) 0.0565(10) Uani 0.584(3) 1 d . . P . .
W16A W -0.12999(11) 0.30635(9) 0.32904(9) 0.0490(5) Uani 0.584(3) 1 d . . P A .
W17A W -0.06789(12) 0.40979(9) 0.29393(9) 0.0479(5) Uani 0.584(3) 1 d . . P A .
W18A W 0.00209(13) 0.30842(10) 0.26234(9) 0.0603(7) Uani 0.584(3) 1 d . . P A .
Sn4A Sn 0.13106(15) 0.39003(10) 0.61311(12) 0.0322(5) Uani 0.584(3) 1 d D . P . .
Sn5A Sn 0.27580(16) 0.37430(11) 0.54336(13) 0.0397(6) Uani 0.584(3) 1 d D . P . .
Sn6A Sn 0.19009(17) 0.27405(10) 0.58777(14) 0.0407(6) Uani 0.584(3) 1 d D . P A .
O35A O 0.0184(7) 0.3572(7) 0.5973(5) 0.030(4) Uiso 0.584(3) 1 d D . P A .
O36A O 0.0653(13) 0.4512(6) 0.5728(12) 0.035(5) Uiso 0.584(3) 1 d D . P A .
O37A O 0.2350(11) 0.4428(4) 0.4934(9) 0.045(6) Uiso 0.584(3) 1 d D . P A .
O38A O 0.2982(14) 0.3631(12) 0.4571(9) 0.049(6) Uiso 0.584(3) 1 d D . P A .
O39A O 0.2008(7) 0.2334(7) 0.5052(6) 0.043(5) Uiso 0.584(3) 1 d D . P A .
O40A O 0.0941(13) 0.2292(9) 0.568(2) 0.069(10) Uiso 0.584(3) 1 d D . P A .
O41A O -0.1484(18) 0.3588(12) 0.5322(16) 0.044(7) Uiso 0.584(3) 1 d . . P A .
O42A O -0.036(2) 0.5110(13) 0.4704(19) 0.054(9) Uiso 0.584(3) 1 d . . P A .
O43A O 0.1579(19) 0.5029(12) 0.3770(16) 0.045(7) Uiso 0.584(3) 1 d . . P A .
O44A O 0.2550(18) 0.3703(12) 0.3215(16) 0.058(7) Uiso 0.584(3) 1 d . . P A .
O45A O 0.154(2) 0.1921(13) 0.3874(18) 0.055(8) Uiso 0.584(3) 1 d . . P A .
O46A O -0.0541(17) 0.1898(10) 0.4895(15) 0.044(6) Uiso 0.584(3) 1 d . . P A .
O47A O -0.0879(18) 0.4153(11) 0.4891(15) 0.042(6) Uiso 0.584(3) 1 d . . P A .
O48A O 0.0844(16) 0.4610(10) 0.4552(14) 0.042(6) Uiso 0.584(3) 1 d . . P A .
O49A O 0.1914(16) 0.4187(10) 0.3556(14) 0.047(6) Uiso 0.584(3) 1 d . . P A .
O50A O 0.1930(15) 0.2819(10) 0.3982(13) 0.045(6) Uiso 0.584(3) 1 d . . P A .
O51A O 0.0509(16) 0.2030(10) 0.4342(14) 0.047(6) Uiso 0.584(3) 1 d . . P A .
O52A O -0.0306(11) 0.2870(6) 0.5119(9) 0.024(3) Uiso 0.584(3) 1 d . . P A .
O53A O 0.0328(12) 0.3751(7) 0.4831(10) 0.024(4) Uiso 0.584(3) 1 d . . P A .
O54A O 0.1386(14) 0.3718(8) 0.4313(12) 0.029(4) Uiso 0.584(3) 1 d . . P A .
O55A O 0.0890(15) 0.2931(9) 0.4599(13) 0.040(5) Uiso 0.584(3) 1 d . . P A .
O57A O -0.1244(16) 0.3378(11) 0.4086(7) 0.036(6) Uiso 0.584(3) 1 d D . P A .
O58A O -0.0651(14) 0.4334(9) 0.3762(12) 0.027(5) Uiso 0.584(3) 1 d . . P A .
O59A O 0.0344(17) 0.4319(11) 0.3265(14) 0.041(6) Uiso 0.584(3) 1 d . . P A .
O60A O 0.0990(15) 0.3347(11) 0.2972(14) 0.037(5) Uiso 0.584(3) 1 d . . P A .
O61A O 0.0468(19) 0.2553(18) 0.3328(17) 0.093(17) Uiso 0.584(3) 1 d D . P A .
O62A O -0.0669(18) 0.2559(12) 0.3840(16) 0.041(7) Uiso 0.584(3) 1 d . . P A .
O63A O -0.1479(14) 0.3721(9) 0.2857(12) 0.037(5) Uiso 0.584(3) 1 d . . P . .
O64A O -0.0458(17) 0.3664(10) 0.2332(14) 0.046(6) Uiso 0.584(3) 1 d . . P . .
O65A O -0.095(2) 0.2878(12) 0.2645(19) 0.048(7) Uiso 0.584(3) 1 d . . P . .
O66A O -0.2302(19) 0.2874(11) 0.2951(16) 0.053(7) Uiso 0.584(3) 1 d . . P . .
O67A O -0.1163(16) 0.4558(10) 0.2343(14) 0.045(6) Uiso 0.584(3) 1 d . . P . .
O68A O 0.0045(19) 0.2919(11) 0.1854(16) 0.059(7) Uiso 0.584(3) 1 d . . P . .
W10B W -0.0736(4) 0.35383(18) 0.5089(3) 0.0244(8) Uani 0.416(3) 1 d D . P A 1
W11B W 0.0013(4) 0.46305(17) 0.4772(4) 0.0479(12) Uani 0.416(3) 1 d D . P A 1
W12B W 0.1300(3) 0.46162(18) 0.4114(2) 0.0516(10) Uani 0.416(3) 1 d . . P A 1
W13B W 0.2083(4) 0.34011(19) 0.3726(4) 0.0408(9) Uani 0.416(3) 1 d . . P A 1
W14B W 0.1403(3) 0.25178(18) 0.4022(3) 0.0437(10) Uani 0.416(3) 1 d D . P A 1
W15B W -0.0060(3) 0.24670(16) 0.4778(2) 0.0367(8) Uani 0.416(3) 1 d . . P A 1
W16B W -0.13100(17) 0.39094(13) 0.32876(14) 0.0539(8) Uani 0.416(3) 1 d . . P A 1
W17B W 0.00046(19) 0.39026(14) 0.26334(14) 0.0604(9) Uani 0.416(3) 1 d . . P A 1
W18B W -0.06816(19) 0.28861(14) 0.29469(16) 0.0550(8) Uani 0.416(3) 1 d . . P A 1
Sn4B Sn 0.1299(2) 0.31048(13) 0.6139(2) 0.0369(8) Uani 0.416(3) 1 d D . P A 1
Sn5B Sn 0.1885(3) 0.42638(14) 0.5890(2) 0.0439(10) Uani 0.416(3) 1 d D . P A 1
Sn6B Sn 0.2742(3) 0.32651(15) 0.5436(2) 0.0455(10) Uani 0.416(3) 1 d D . P A 1
O35B O 0.0066(10) 0.3380(12) 0.5950(6) 0.039(7) Uiso 0.416(3) 1 d D . P A 1
O36B O 0.0895(13) 0.4712(10) 0.560(2) 0.050(9) Uiso 0.416(3) 1 d D . P A 1
O37B O 0.2081(11) 0.4572(10) 0.4984(7) 0.056(10) Uiso 0.416(3) 1 d D . P A 1
O38B O 0.2911(16) 0.3455(15) 0.4559(10) 0.040(8) Uiso 0.416(3) 1 d D . P A 1
O39B O 0.2324(13) 0.2539(4) 0.4936(11) 0.040(8) Uiso 0.416(3) 1 d D . P A 1
O40B O 0.0577(17) 0.2520(8) 0.5661(17) 0.039(8) Uiso 0.416(3) 1 d D . P A 1
O41B O -0.143(3) 0.3396(17) 0.526(2) 0.045(10) Uiso 0.416(3) 1 d . . P A 1
O42B O -0.056(3) 0.5055(15) 0.476(2) 0.041(9) Uiso 0.416(3) 1 d . . P A 1
O43B O 0.162(2) 0.5167(15) 0.388(2) 0.039(9) Uiso 0.416(3) 1 d . . P A 1
O44B O 0.2669(19) 0.3457(18) 0.3212(16) 0.046(7) Uiso 0.416(3) 1 d . . P A 1
O45B O 0.182(3) 0.1998(16) 0.376(2) 0.057(10) Uiso 0.416(3) 1 d . . P A 1
O46B O -0.044(2) 0.1948(12) 0.4677(18) 0.031(6) Uiso 0.416(3) 1 d . . P A 1
O47B O -0.049(5) 0.4183(10) 0.510(4) 0.13(3) Uiso 0.416(3) 1 d D . P A 1
O48B O 0.062(3) 0.4936(16) 0.423(2) 0.055(10) Uiso 0.416(3) 1 d . . P A 1
O49B O 0.201(2) 0.4044(14) 0.3983(19) 0.048(8) Uiso 0.416(3) 1 d . . P A 1
O50B O 0.196(3) 0.2944(16) 0.359(2) 0.059(11) Uiso 0.416(3) 1 d . . P A 1
O51B O 0.071(2) 0.2408(14) 0.449(2) 0.044(9) Uiso 0.416(3) 1 d . . P A 1
O52B O -0.079(3) 0.2842(15) 0.492(2) 0.043(9) Uiso 0.416(3) 1 d . . P A 1
O53B O 0.030(3) 0.3307(14) 0.489(2) 0.046(9) Uiso 0.416(3) 1 d . . P A 1
O54B O 0.0799(18) 0.4128(11) 0.4622(16) 0.031(6) Uiso 0.416(3) 1 d . . P A 1
O55B O 0.142(3) 0.3329(15) 0.432(3) 0.052(11) Uiso 0.416(3) 1 d . . P A 1
O57B O -0.127(3) 0.361(2) 0.4119(9) 0.057(11) Uiso 0.416(3) 1 d D . P A 1
O58B O -0.077(2) 0.4418(16) 0.391(2) 0.044(9) Uiso 0.416(3) 1 d . . P A 1
O59B O 0.048(2) 0.4446(13) 0.3296(16) 0.028(7) Uiso 0.416(3) 1 d . . P A 1
O60B O 0.1056(19) 0.3554(16) 0.2954(16) 0.041(7) Uiso 0.416(3) 1 d . . P A 1
O61B O 0.0537(13) 0.2676(11) 0.3211(12) 0.027(5) Uiso 0.416(3) 1 d D . P A 1
O62B O -0.070(3) 0.2694(17) 0.376(2) 0.040(11) Uiso 0.416(3) 1 d . . P A 1
O63B O -0.106(3) 0.412(2) 0.258(3) 0.067(13) Uiso 0.416(3) 1 d . . P A 1
O64B O -0.051(3) 0.3241(19) 0.229(3) 0.066(13) Uiso 0.416(3) 1 d . . P A 1
O65B O -0.156(3) 0.3378(16) 0.285(2) 0.063(13) Uiso 0.416(3) 1 d . . P A 1
O66B O -0.218(3) 0.4164(17) 0.294(2) 0.059(11) Uiso 0.416(3) 1 d . . P A 1
O67B O -0.015(2) 0.4187(14) 0.1863(19) 0.049(8) Uiso 0.416(3) 1 d . . P A 1
O68B O -0.123(3) 0.2461(17) 0.245(2) 0.059(11) Uiso 0.416(3) 1 d . . P A 1
N101 N -0.4788(15) 0.3543(14) 0.4818(13) 0.088(2) Uiso 1 1 d . U . . .
C101 C -0.3928(19) 0.3586(13) 0.5315(17) 0.088(2) Uiso 1 1 d . U . . .
C102 C -0.3740(18) 0.3538(18) 0.6096(16) 0.088(2) Uiso 1 1 d . U . . .
C103 C -0.292(2) 0.3386(12) 0.6558(18) 0.089(3) Uiso 1 1 d . U . . .
C104 C -0.233(2) 0.3293(13) 0.644(2) 0.090(3) Uiso 1 1 d . U . . .
C111 C -0.4789(19) 0.3422(14) 0.4110(17) 0.088(2) Uiso 1 1 d . U . . .
C112 C -0.562(2) 0.3627(12) 0.3525(18) 0.089(2) Uiso 1 1 d . U . . .
C113 C -0.549(2) 0.3375(12) 0.2894(19) 0.089(3) Uiso 1 1 d . U . . .
C114 C -0.630(2) 0.3340(12) 0.225(2) 0.090(3) Uiso 1 1 d . U . . .
C121 C -0.520(3) 0.3115(12) 0.492(2) 0.089(2) Uiso 1 1 d D U . . .
C122 C -0.477(2) 0.2638(11) 0.496(2) 0.089(2) Uiso 1 1 d D U . . .
C123 C -0.544(2) 0.2288(11) 0.487(2) 0.090(3) Uiso 1 1 d D U . . .
C124 C -0.515(2) 0.1793(12) 0.479(2) 0.092(3) Uiso 1 1 d D U . . .
C131 C -0.523(3) 0.3974(14) 0.494(2) 0.088(2) Uiso 1 1 d . U . . .
C132 C -0.498(2) 0.4416(14) 0.475(2) 0.088(2) Uiso 1 1 d . U . . .
C133 C -0.539(2) 0.4831(14) 0.495(2) 0.088(3) Uiso 1 1 d . U . . .
C134 C -0.609(2) 0.4885(14) 0.440(2) 0.090(3) Uiso 1 1 d . U . . .
N201 N -0.106(2) 0.0963(12) 0.3188(16) 0.081(2) Uiso 1 1 d . U . . .
C201 C -0.050(2) 0.1275(14) 0.3092(19) 0.082(2) Uiso 1 1 d . U . . .
C202 C -0.061(2) 0.1338(13) 0.230(2) 0.083(2) Uiso 1 1 d . U . . .
C203 C 0.005(2) 0.1615(14) 0.2332(19) 0.083(3) Uiso 1 1 d . U . . .
C204 C -0.003(2) 0.1701(13) 0.154(2) 0.084(3) Uiso 1 1 d . U . . .
C211 C -0.199(2) 0.1074(14) 0.267(2) 0.082(2) Uiso 1 1 d . U . . .
C212 C -0.217(2) 0.1642(13) 0.2727(19) 0.083(2) Uiso 1 1 d . U . . .
C213 C -0.315(2) 0.1593(13) 0.2441(19) 0.083(3) Uiso 1 1 d . U . . .
C214 C -0.360(2) 0.1496(13) 0.1678(19) 0.085(3) Uiso 1 1 d . U . . .
C221 C -0.093(2) 0.0973(14) 0.3955(19) 0.081(2) Uiso 1 1 d . U . . .
C222 C -0.148(2) 0.0630(13) 0.410(2) 0.081(2) Uiso 1 1 d . U . . .
C223 C -0.131(2) 0.0735(13) 0.4832(18) 0.081(3) Uiso 1 1 d . U . . .
C224 C -0.184(2) 0.1102(14) 0.4945(19) 0.082(3) Uiso 1 1 d . U . . .
C231 C -0.091(2) 0.0490(15) 0.295(2) 0.081(2) Uiso 1 1 d . U . . .
C232 C -0.008(2) 0.0309(14) 0.334(2) 0.081(2) Uiso 1 1 d . U . . .
C233 C 0.003(2) -0.0077(13) 0.2988(18) 0.081(3) Uiso 1 1 d . U . . .
C234 C 0.089(2) -0.0368(14) 0.3557(19) 0.083(3) Uiso 1 1 d . U . . .
N301 N -0.377(2) 0.1508(14) -0.178(2) 0.086(2) Uiso 1 1 d . U . . .
C301 C -0.436(3) 0.1684(16) -0.148(2) 0.086(2) Uiso 1 1 d . U . . .
C302 C -0.469(2) 0.1295(14) -0.1178(19) 0.086(3) Uiso 1 1 d . U . . .
C303 C -0.515(2) 0.1526(15) -0.081(2) 0.086(3) Uiso 1 1 d . U . . .
C304 C -0.450(2) 0.1671(14) -0.015(2) 0.087(3) Uiso 1 1 d . U . . .
C311 C -0.361(3) 0.1926(16) -0.211(2) 0.086(2) Uiso 1 1 d . U . . .
C312 C -0.316(3) 0.2352(15) -0.163(2) 0.086(3) Uiso 1 1 d . U . . .
C313 C -0.284(3) 0.2669(16) -0.203(2) 0.086(3) Uiso 1 1 d . U . . .
C314 C -0.211(2) 0.2536(13) -0.2023(19) 0.087(3) Uiso 1 1 d . U . . .
C321 C -0.306(2) 0.1347(14) -0.104(2) 0.087(2) Uiso 1 1 d D U . . .
C322 C -0.2364(18) 0.1232(15) -0.1222(16) 0.087(3) Uiso 1 1 d D U . . .
C323 C -0.1698(18) 0.1107(13) -0.0526(16) 0.087(3) Uiso 1 1 d D U . . .
C324 C -0.097(2) 0.0890(13) -0.059(2) 0.089(3) Uiso 1 1 d D U . . .
C331 C -0.401(2) 0.1133(15) -0.225(2) 0.087(2) Uiso 1 1 d . U . . .
C332 C -0.487(3) 0.1221(17) -0.289(2) 0.087(3) Uiso 1 1 d . U . . .
C333 C -0.487(2) 0.0738(14) -0.3391(19) 0.088(3) Uiso 1 1 d . U . . .
C334 C -0.587(2) 0.0816(14) -0.384(2) 0.089(3) Uiso 1 1 d . U . . .
N401 N -0.113(3) 0.6003(17) 0.306(2) 0.113(3) Uiso 1 1 d . U . . .
C401 C -0.100(3) 0.652(2) 0.300(3) 0.113(3) Uiso 1 1 d . U . . .
C402 C -0.008(3) 0.667(2) 0.346(3) 0.113(3) Uiso 1 1 d . U . . .
C403 C 0.007(3) 0.7162(18) 0.332(3) 0.113(4) Uiso 1 1 d . U . . .
C404 C 0.076(3) 0.7271(19) 0.341(3) 0.113(4) Uiso 1 1 d . U . . .
C411 C -0.187(3) 0.5936(17) 0.267(3) 0.113(3) Uiso 1 1 d D U . . .
C412 C -0.226(3) 0.5506(15) 0.284(2) 0.114(3) Uiso 1 1 d D U . . .
C413 C -0.299(2) 0.5197(16) 0.240(2) 0.114(4) Uiso 1 1 d D U . . .
C414 C -0.321(3) 0.5485(17) 0.174(2) 0.116(4) Uiso 1 1 d D U . . .
C421 C -0.058(3) 0.565(2) 0.299(2) 0.113(3) Uiso 1 1 d D U . . .
C422 C -0.051(3) 0.5780(15) 0.232(2) 0.113(3) Uiso 1 1 d D U . . .
C423 C -0.010(3) 0.5335(16) 0.219(2) 0.113(4) Uiso 1 1 d D U . . .
C424 C -0.003(3) 0.5456(17) 0.151(2) 0.113(4) Uiso 1 1 d D U . . .
C431 C -0.092(3) 0.5955(18) 0.382(3) 0.114(3) Uiso 1 1 d D U . . .
C432 C -0.147(3) 0.6273(15) 0.401(3) 0.114(3) Uiso 1 1 d D U . . .
C433 C -0.191(3) 0.5858(16) 0.417(2) 0.114(4) Uiso 1 1 d D U . . .
C434 C -0.163(3) 0.586(2) 0.497(2) 0.115(4) Uiso 1 1 d D U . . .
N501 N -0.377(2) 0.5481(14) -0.178(2) 0.089(2) Uiso 1 1 d D U . . .
C501 C -0.303(2) 0.5687(15) -0.121(2) 0.090(3) Uiso 1 1 d D U . . .
C502 C -0.2357(19) 0.5821(15) -0.1362(17) 0.091(3) Uiso 1 1 d D U . . .
C503 C -0.163(2) 0.6055(14) -0.084(2) 0.091(3) Uiso 1 1 d D U . . .
C504 C -0.121(2) 0.5767(14) -0.0172(18) 0.093(3) Uiso 1 1 d D U . . .
C511 C -0.417(2) 0.5925(15) -0.232(2) 0.090(3) Uiso 1 1 d . U . . .
C512 C -0.479(3) 0.5762(17) -0.292(2) 0.091(3) Uiso 1 1 d . U . . .
C513 C -0.530(2) 0.6202(14) -0.332(2) 0.091(3) Uiso 1 1 d . U . . .
C514 C -0.555(2) 0.6146(14) -0.413(2) 0.093(3) Uiso 1 1 d . U . . .
C521 C -0.434(3) 0.5332(15) -0.151(2) 0.089(3) Uiso 1 1 d D U . . .
C522 C -0.483(2) 0.5738(13) -0.1390(18) 0.089(3) Uiso 1 1 d D U . . .
C523 C -0.511(2) 0.5553(15) -0.0849(17) 0.090(3) Uiso 1 1 d D U . . .
C524 C -0.455(2) 0.5446(14) -0.0087(17) 0.091(3) Uiso 1 1 d D U . . .
C531 C -0.352(3) 0.5085(17) -0.210(2) 0.089(3) Uiso 1 1 d . U . . .
C532 C -0.317(3) 0.4708(16) -0.160(2) 0.089(3) Uiso 1 1 d . U . . .
C533 C -0.289(3) 0.4300(17) -0.195(2) 0.090(3) Uiso 1 1 d . U . . .
C534 C -0.222(2) 0.4092(14) -0.169(2) 0.091(3) Uiso 1 1 d . U . . .
N601 N -0.359(2) 0.3451(15) 0.1182(17) 0.131(4) Uiso 1 1 d D U . . .
C601 C -0.289(3) 0.3104(18) 0.139(2) 0.131(4) Uiso 1 1 d D U . . .
C602 C -0.285(3) 0.2879(18) 0.075(2) 0.131(4) Uiso 1 1 d D U . . .
C603 C -0.229(3) 0.2447(18) 0.107(2) 0.131(4) Uiso 1 1 d D U . . .
C604 C -0.219(3) 0.239(2) 0.039(3) 0.131(4) Uiso 1 1 d D U . . .
C611 C -0.337(3) 0.3628(15) 0.1914(19) 0.131(4) Uiso 1 1 d D U . . .
C612 C -0.366(3) 0.4147(16) 0.175(3) 0.132(4) Uiso 1 1 d D U . . .
C613 C -0.458(3) 0.4150(19) 0.145(3) 0.132(4) Uiso 1 1 d D U . . .
C614 C -0.525(3) 0.4528(19) 0.116(3) 0.132(4) Uiso 1 1 d D U . . .
C621 C -0.431(3) 0.3122(17) 0.090(2) 0.131(4) Uiso 1 1 d D U . . .
C622 C -0.417(3) 0.2825(19) 0.154(3) 0.131(4) Uiso 1 1 d D U . . .
C623 C -0.500(3) 0.262(2) 0.136(3) 0.131(4) Uiso 1 1 d D U . . .
C624 C -0.519(3) 0.2301(19) 0.185(3) 0.131(4) Uiso 1 1 d D U . . .
C631 C -0.365(3) 0.3769(16) 0.058(2) 0.131(4) Uiso 1 1 d D U . . .
C632 C -0.298(3) 0.4147(18) 0.083(2) 0.131(4) Uiso 1 1 d D U . . .
C633 C -0.297(3) 0.4469(18) 0.025(2) 0.131(4) Uiso 1 1 d D U . . .
C634 C -0.228(3) 0.4845(18) 0.053(3) 0.131(4) Uiso 1 1 d D U . . .
N701 N 0.0669(17) 0.3625(10) -0.0479(17) 0.168(5) Uiso 1 1 d D U . . .
C701 C 0.019(2) 0.361(2) -0.003(2) 0.168(5) Uiso 1 1 d D U . . .
C702 C -0.071(3) 0.369(2) -0.043(3) 0.169(5) Uiso 1 1 d D U . . .
C703 C -0.105(4) 0.370(2) 0.013(3) 0.169(5) Uiso 1 1 d D U . . .
C704 C -0.170(4) 0.409(2) -0.011(4) 0.170(5) Uiso 1 1 d D U . . .
C711 C 0.048(3) 0.4097(11) -0.090(2) 0.168(5) Uiso 1 1 d D U . . .
C712 C 0.082(4) 0.4530(13) -0.043(2) 0.168(5) Uiso 1 1 d D U . . .
C713 C 0.070(3) 0.5008(14) -0.082(3) 0.169(5) Uiso 1 1 d D U . . .
C714 C -0.017(3) 0.508(2) -0.135(3) 0.169(5) Uiso 1 1 d D U . . .
C721 C 0.043(3) 0.3218(12) -0.100(2) 0.168(5) Uiso 1 1 d D U . . .
C722 C 0.050(4) 0.2720(12) -0.068(2) 0.168(5) Uiso 1 1 d D U . . .
C723 C 0.014(4) 0.2341(14) -0.125(2) 0.168(5) Uiso 1 1 d D U . . .
C724 C 0.024(4) 0.1826(14) -0.098(3) 0.168(5) Uiso 1 1 d D U . . .
C731 C 0.1552(18) 0.359(2) 0.0042(19) 0.168(5) Uiso 1 1 d D U . . .
C732 C 0.206(2) 0.339(2) -0.031(2) 0.168(5) Uiso 1 1 d D U . . .
C733 C 0.295(2) 0.3346(18) 0.021(3) 0.168(5) Uiso 1 1 d D U . . .
C734 C 0.330(3) 0.384(2) 0.050(3) 0.168(5) Uiso 1 1 d D U . . .
C11 C -0.242(2) 0.2440(15) 0.458(2) 0.104(12) Uiso 1 1 d D . . . .
C12 C -0.288(2) 0.2854(15) 0.409(2) 0.15(2) Uiso 1 1 d D . . . .
Cl11 Cl -0.2854(8) 0.2232(5) 0.5132(7) 0.124(4) Uiso 1 1 d D . . . .
Cl12 Cl -0.3784(11) 0.2571(7) 0.3587(9) 0.155(5) Uiso 1 1 d D . . . .
C21 C 0.214(2) 0.4852(15) 0.256(2) 0.094(10) Uiso 1 1 d . . . . .
C22 C 0.184(2) 0.4442(13) 0.2142(19) 0.083(8) Uiso 1 1 d . . . . .
Cl21 Cl 0.2990(9) 0.5010(6) 0.2434(8) 0.133(4) Uiso 1 1 d . . . . .
Cl22 Cl 0.1708(14) 0.4544(9) 0.1339(13) 0.201(9) Uiso 1 1 d . . . . .
C31 C -0.733(3) 0.5245(17) -0.097(3) 0.109(13) Uiso 1 1 d . . . . .
C32 C -0.691(3) 0.4996(18) -0.038(3) 0.106(13) Uiso 1 1 d . . . . .
Cl31 Cl -0.7389(9) 0.5832(6) -0.0739(8) 0.114(4) Uiso 1 1 d . . . . .
Cl32 Cl -0.7366(9) 0.4977(6) 0.0281(8) 0.134(4) Uiso 1 1 d . . . . .
C41 C 0.246(3) 0.098(2) 0.344(2) 0.136(18) Uiso 1 1 d D . . . .
C42 C 0.298(3) 0.0745(15) 0.399(3) 0.126(16) Uiso 1 1 d D . . . .
Cl41 Cl 0.1698(10) 0.0694(7) 0.2728(9) 0.135(5) Uiso 1 1 d D . . . .
Cl42 Cl 0.3497(9) 0.0305(6) 0.3763(8) 0.135(4) Uiso 1 1 d D . . . .
C51 C -0.304(2) 0.6779(14) 0.065(2) 0.084(9) Uiso 1 1 d . . . . .
C52 C -0.288(3) 0.7115(18) 0.033(3) 0.107(13) Uiso 1 1 d . . . . .
Cl51 Cl -0.2519(9) 0.6174(5) 0.0758(8) 0.109(4) Uiso 1 1 d . . . . .
Cl52 Cl -0.2984(9) 0.6924(6) -0.0540(8) 0.132(4) Uiso 1 1 d . . . . .
C61 C -0.234(4) 0.444(4) 0.453(5) 0.279(9) Uiso 1 1 d D U . . .
C62 C -0.260(4) 0.430(4) 0.376(5) 0.279(9) Uiso 1 1 d D U . . .
Cl61 Cl -0.317(2) 0.4738(13) 0.4497(18) 0.279(9) Uiso 1 1 d D U . . .
Cl62 Cl -0.355(2) 0.4055(13) 0.3420(18) 0.280(9) Uiso 1 1 d D U . . .
O1W O -0.326(2) 0.7033(12) -0.2770(17) 0.115(10) Uiso 1 1 d . . . . .
O2W O -0.3547(17) 0.1392(11) 0.6202(15) 0.100(8) Uiso 1 1 d . . . . .
O3W O -0.1368(12) 0.7458(7) -0.1156(10) 0.067(5) Uiso 1 1 d . . . . .
O4W O -0.1775(16) 0.1218(10) 0.7329(13) 0.082(7) Uiso 1 1 d . . . . .
O5W O -0.024(3) 0.4525(18) 0.055(2) 0.174(16) Uiso 1 1 d . . . . .

loop_
_atom_site_aniso_label
_atom_site_aniso_U_11
_atom_site_aniso_U_22
_atom_site_aniso_U_33
_atom_site_aniso_U_23
_atom_site_aniso_U_13
_atom_site_aniso_U_12
W1 0.0395(5) 0.0796(8) 0.0484(5) -0.0296(5) 0.0236(4) -0.0128(5)
W2 0.0343(5) 0.0796(8) 0.0592(6) 0.0372(6) 0.0166(4) 0.0033(5)
W3 0.0796(9) 0.0447(6) 0.0592(7) -0.0164(5) 0.0294(6) -0.0199(6)
W4 0.0350(5) 0.0548(6) 0.0473(5) -0.0024(4) 0.0130(4) 0.0126(4)
W5 0.0365(5) 0.0571(6) 0.0437(5) -0.0015(4) 0.0185(4) -0.0091(4)
W6 0.0657(7) 0.0447(6) 0.0569(6) 0.0152(5) 0.0330(6) 0.0174(5)
W7 0.0438(5) 0.0454(5) 0.0328(4) -0.0072(4) 0.0008(4) -0.0002(4)
W8 0.0413(5) 0.0478(5) 0.0318(4) 0.0069(4) 0.0006(4) -0.0002(4)
W9 0.0273(3) 0.1083(7) 0.0298(3) -0.0011(7) 0.0058(2) 0.0010(7)
Sn1 0.0332(4) 0.0670(7) 0.0388(5) 0.0035(10) 0.0137(4) -0.0012(10)
Sn2 0.0518(12) 0.0780(15) 0.0539(11) -0.0278(11) 0.0042(9) 0.0138(11)
Sn3 0.0474(10) 0.0786(15) 0.0498(10) 0.0240(10) 0.0093(8) -0.0110(10)
Si1 0.0261(15) 0.0444(19) 0.0246(14) -0.006(3) 0.0069(12) -0.003(3)
Si2 0.0300(17) 0.071(3) 0.0232(15) -0.006(4) 0.0020(13) -0.002(4)
W10A 0.0284(10) 0.0249(17) 0.0404(12) -0.0062(12) 0.0084(7) 0.0073(12)
W11A 0.0401(10) 0.0315(16) 0.0362(9) 0.0076(12) 0.0156(7) 0.0071(13)
W12A 0.0370(11) 0.0631(18) 0.0284(9) 0.0066(10) 0.0134(7) 0.0102(11)
W13A 0.0448(14) 0.0490(18) 0.0293(10) -0.0011(14) 0.0136(8) -0.0071(15)
W14A 0.0526(17) 0.055(2) 0.0379(14) -0.0191(13) -0.0011(11) 0.0176(15)
W15A 0.0478(16) 0.0359(16) 0.0557(14) -0.0084(12) -0.0070(11) 0.0013(11)
W16A 0.0367(9) 0.0522(10) 0.0356(8) -0.0101(7) -0.0062(6) -0.0005(7)
W17A 0.0432(9) 0.0552(11) 0.0319(8) 0.0037(7) 0.0031(7) 0.0122(8)
W18A 0.0520(11) 0.0803(15) 0.0289(8) -0.0205(8) -0.0018(7) 0.0214(10)
Sn4A 0.0300(12) 0.0372(12) 0.0273(10) -0.0023(9) 0.0102(9) 0.0011(9)
Sn5A 0.0334(13) 0.0546(17) 0.0283(11) 0.0016(11) 0.0104(10) 0.0019(11)
Sn6A 0.0406(14) 0.0310(12) 0.0370(13) -0.0062(10) 0.0035(11) 0.0046(10)
W10B 0.0256(13) 0.0145(19) 0.0286(10) -0.0068(11) 0.0072(9) 0.0077(12)
W11B 0.050(2) 0.030(2) 0.0524(18) 0.0190(19) 0.0103(14) 0.012(2)
W12B 0.0448(19) 0.061(3) 0.0440(19) 0.0217(19) 0.0139(13) -0.0057(18)
W13B 0.0410(15) 0.0463(18) 0.0376(16) -0.005(2) 0.0193(12) -0.004(2)
W14B 0.0433(15) 0.054(3) 0.0327(14) -0.0049(16) 0.0149(11) -0.0033(18)
W15B 0.0357(16) 0.037(2) 0.0346(13) -0.0045(14) 0.0125(12) -0.0032(15)
W16B 0.0415(14) 0.0619(17) 0.0401(13) 0.0093(12) -0.0002(10) 0.0039(12)
W17B 0.0541(16) 0.081(2) 0.0356(12) 0.0155(13) 0.0086(11) -0.0079(15)
W18B 0.0494(15) 0.0644(18) 0.0381(13) -0.0047(13) 0.0061(12) -0.0096(13)
Sn4B 0.0368(19) 0.0320(17) 0.0386(18) 0.0016(14) 0.0127(15) -0.0026(14)
Sn5B 0.041(2) 0.0346(19) 0.045(2) 0.0061(15) 0.0078(16) -0.0002(15)
Sn6B 0.043(2) 0.050(2) 0.043(2) 0.0052(17) 0.0178(18) 0.0047(18)

loop_
_atom_type_symbol
_atom_type_description
_atom_type_scat_dispersion_real
_atom_type_scat_dispersion_imag
_atom_type_scat_source
W W -0.8490 6.8722 'International Tables Vol C Tables 4.2.6.8 and 6.1.1.4'
Sn Sn -0.6537 1.4246 'International Tables Vol C Tables 4.2.6.8 and 6.1.1.4'
Si Si 0.0817 0.0704 'International Tables Vol C Tables 4.2.6.8 and 6.1.1.4'
O O 0.0106 0.0060 'International Tables Vol C Tables 4.2.6.8 and 6.1.1.4'
N N 0.0061 0.0033 'International Tables Vol C Tables 4.2.6.8 and 6.1.1.4'
C C 0.0033 0.0016 'International Tables Vol C Tables 4.2.6.8 and 6.1.1.4'
Cl Cl 0.1484 0.1585 'International Tables Vol C Tables 4.2.6.8 and 6.1.1.4'

loop_
_geom_angle_atom_site_label_1
_geom_angle_atom_site_label_2
_geom_angle_atom_site_label_3
_geom_angle
O7 W1 O13 94.6(8)
O7 W1 O23 95.5(8)
O13 W1 O23 95.4(7)
O7 W1 O1 96.9(7)
O13 W1 O1 86.9(6)
O23 W1 O1 167.1(6)
O7 W1 O18 102.7(8)
O13 W1 O18 162.1(7)
O23 W1 O18 88.0(8)
O1 W1 O18 86.0(7)
O7 W1 O19 173.5(7)
O13 W1 O19 78.9(7)
O23 W1 O19 85.6(6)
O1 W1 O19 82.4(5)
O18 W1 O19 83.8(7)
O8 W2 O14 101.7(10)
O8 W2 O24 98.1(9)
O14 W2 O24 87.8(8)
O8 W2 O2 99.5(9)
O14 W2 O2 90.3(7)
O24 W2 O2 162.3(7)
O8 W2 O13 101.3(9)
O14 W2 O13 156.9(7)
O24 W2 O13 87.3(6)
O2 W2 O13 87.6(6)
O8 W2 O19 172.4(9)
O14 W2 O19 85.7(7)
O24 W2 O19 80.8(6)
O2 W2 O19 81.6(5)
O13 W2 O19 71.2(6)
O9 W3 O3 95.6(10)
O9 W3 O15 93.2(11)
O3 W3 O15 89.4(9)
O9 W3 O14 109.6(10)
O3 W3 O14 89.0(8)
O15 W3 O14 157.3(9)
O9 W3 O25 99.7(10)
O3 W3 O25 164.7(7)
O15 W3 O25 89.3(8)
O14 W3 O25 86.2(7)
O9 W3 O20 167.4(9)
O3 W3 O20 84.8(7)
O15 W3 O20 74.3(8)
O14 W3 O20 83.0(7)
O25 W3 O20 80.1(7)
O10 W4 O15 101.3(9)
O10 W4 O4 103.5(10)
O15 W4 O4 96.4(10)
O10 W4 O26 94.5(9)
O15 W4 O26 89.1(8)
O4 W4 O26 159.7(8)
O10 W4 O16 100.1(7)
O15 W4 O16 158.1(7)
O4 W4 O16 83.0(7)
O26 W4 O16 84.7(6)
O10 W4 O20 175.1(8)
O15 W4 O20 76.1(8)
O4 W4 O20 81.0(8)
O26 W4 O20 81.4(7)
O16 W4 O20 82.2(6)
O11 W5 O16 105.5(8)
O11 W5 O27 98.4(8)
O16 W5 O27 92.1(6)
O11 W5 O17 93.6(9)
O16 W5 O17 160.2(7)
O27 W5 O17 90.2(8)
O11 W5 O5 94.6(7)
O16 W5 O5 86.5(5)
O27 W5 O5 166.9(6)
O17 W5 O5 86.8(7)
O11 W5 O21 166.8(8)
O16 W5 O21 87.0(5)
O27 W5 O21 85.0(6)
O17 W5 O21 73.6(7)
O5 W5 O21 81.9(5)
O12 W6 O6 99.3(7)
O12 W6 O18 100.5(8)
O6 W6 O18 92.4(7)
O12 W6 O28 91.6(7)
O6 W6 O28 168.8(6)
O18 W6 O28 88.2(7)
O12 W6 O17 98.1(8)
O6 W6 O17 87.4(7)
O18 W6 O17 161.1(8)
O28 W6 O17 88.4(8)
O12 W6 O21 171.9(7)
O6 W6 O21 84.3(5)
O18 W6 O21 86.6(7)
O28 W6 O21 84.5(6)
O17 W6 O21 74.7(7)
O32 W7 O29 101.1(8)
O32 W7 O31 101.3(9)
O29 W7 O31 93.7(7)
O32 W7 O28 97.7(8)
O29 W7 O28 160.7(7)
O31 W7 O28 86.9(8)
O32 W7 O23 100.5(8)
O29 W7 O23 88.4(6)
O31 W7 O23 157.3(8)
O28 W7 O23 83.8(7)
O32 W7 O22 171.5(7)
O29 W7 O22 74.6(6)
O31 W7 O22 72.0(7)
O28 W7 O22 87.3(6)
O23 W7 O22 86.8(6)
O33 W8 O25 106.3(9)
O33 W8 O24 101.4(9)
O25 W8 O24 86.9(8)
O33 W8 O29 97.7(8)
O25 W8 O29 156.0(7)
O24 W8 O29 88.5(6)
O33 W8 O30 99.8(8)
O25 W8 O30 89.2(7)
O24 W8 O30 158.7(7)
O29 W8 O30 86.6(5)
O33 W8 O22 168.8(8)
O25 W8 O22 83.3(7)
O24 W8 O22 84.7(6)
O29 W8 O22 72.9(6)
O30 W8 O22 74.0(4)
O34 W9 O26 102.3(9)
O34 W9 O30 98.3(7)
O26 W9 O30 96.1(7)
O34 W9 O31 100.8(9)
O26 W9 O31 154.3(9)
O30 W9 O31 91.3(6)
O34 W9 O27 102.0(8)
O26 W9 O27 84.8(5)
O30 W9 O27 158.9(6)
O31 W9 O27 79.7(8)
O34 W9 O22 170.1(5)
O26 W9 O22 86.1(7)
O30 W9 O22 75.4(6)
O31 W9 O22 72.1(8)
O27 W9 O22 83.7(6)
O1 Sn1 O35B 92.2(9)
O1 Sn1 O35A 77.9(5)
O35B Sn1 O35A 16.1(8)
O1 Sn1 O2 85.3(4)
O35B Sn1 O2 75.5(6)
O35A Sn1 O2 81.7(6)
O1 Sn1 Sn4B 72.2(3)
O35B Sn1 Sn4B 44.3(4)
O35A Sn1 Sn4B 46.1(5)
O2 Sn1 Sn4B 36.7(3)
O39A Sn2 O39B 25.7(10)
O39A Sn2 O3 78.3(5)
O39B Sn2 O3 93.2(9)
O39A Sn2 O4 90.7(7)
O39B Sn2 O4 70.5(6)
O3 Sn2 O4 87.1(9)
O39A Sn2 Sn6A 42.1(3)
O39B Sn2 Sn6A 51.3(9)
O3 Sn2 Sn6A 42.1(2)
O4 Sn2 Sn6A 71.6(5)
O6 Sn3 O5 86.3(5)
O6 Sn3 O37B 79.9(6)
O5 Sn3 O37B 88.5(9)
O6 Sn3 O37A 90.0(8)
O5 Sn3 O37A 73.1(5)
O37B Sn3 O37A 18.9(10)
O6 Sn3 Sn5B 37.0(3)
O5 Sn3 Sn5B 76.1(3)
O37B Sn3 Sn5B 45.1(4)
O37A Sn3 Sn5B 53.0(7)
O20 Si1 O22 106.8(10)
O20 Si1 O19 113.1(11)
O22 Si1 O19 107.1(5)
O20 Si1 O21 111.6(6)
O22 Si1 O21 107.7(9)
O19 Si1 O21 110.2(10)
O53A Si2 O55B 140(2)
O53A Si2 O54A 115.2(13)
O55B Si2 O54A 41.1(14)
O53A Si2 O56 110.5(10)
O55B Si2 O56 108.6(19)
O54A Si2 O56 109.9(10)
O53A Si2 O53B 46.6(13)
O55B Si2 O53B 125(2)
O54A Si2 O53B 141.1(18)
O56 Si2 O53B 108.9(16)
O53A Si2 O55A 110.5(12)
O55B Si2 O55A 65.1(19)
O54A Si2 O55A 104.4(13)
O56 Si2 O55A 105.8(13)
O53B Si2 O55A 66.4(17)
O53A Si2 O54B 53.3(12)
O55B Si2 O54B 105.3(19)
O54A Si2 O54B 66.3(13)
O56 Si2 O54B 110.0(13)
O53B Si2 O54B 98.4(17)
O55A Si2 O54B 144.0(10)
W1 O1 Sn1 122.2(6)
W1 O1 Sn4A 118.3(6)
Sn1 O1 Sn4A 102.2(5)
W2 O2 Sn4B 119.1(7)
W2 O2 Sn1 117.9(6)
Sn4B O2 Sn1 104.6(6)
W3 O3 Sn2 125.0(10)
W3 O3 Sn6A 118.7(10)
Sn2 O3 Sn6A 97.1(8)
W4 O4 Sn6B 124.9(12)
W4 O4 Sn2 110.9(9)
Sn6B O4 Sn2 108.5(9)
W5 O5 Sn3 122.4(5)
W5 O5 Sn5A 116.0(5)
Sn3 O5 Sn5A 106.3(5)
W6 O6 Sn5B 115.1(7)
W6 O6 Sn3 124.8(6)
Sn5B O6 Sn3 105.3(6)
W1 O13 W2 116.6(6)
W2 O14 W3 152.2(10)
W3 O15 W4 118.8(11)
W5 O16 W4 148.0(6)
W5 O17 W6 115.7(10)
W1 O18 W6 147.7(11)
Si1 O19 W1 127.4(11)
Si1 O19 W2 125.6(11)
W1 O19 W2 93.3(4)
Si1 O20 W4 130.3(11)
Si1 O20 W3 125.7(10)
W4 O20 W3 90.4(7)
Si1 O21 W6 127.3(8)
Si1 O21 W5 123.4(8)
W6 O21 W5 96.0(5)
Si1 O22 W7 123.0(10)
Si1 O22 W9 123.9(5)
W7 O22 W9 93.2(5)
Si1 O22 W8 123.6(9)
W7 O22 W8 92.4(3)
W9 O22 W8 91.8(5)
W1 O23 W7 150.6(10)
W8 O24 W2 150.1(10)
W8 O25 W3 152.7(11)
W9 O26 W4 155.1(11)
W5 O27 W9 146.8(9)
W7 O28 W6 148.8(10)
W7 O29 W8 120.1(6)
W9 O30 W8 118.7(7)
W9 O31 W7 121.7(11)
Si2 O56 W18B 132.3(12)
Si2 O56 W17A 122.6(12)
W18B O56 W17A 105.0(5)
Si2 O56 W18A 124.9(8)
W18B O56 W18A 47.8(4)
W17A O56 W18A 93.4(5)
Si2 O56 W16A 123.6(8)
W18B O56 W16A 43.9(3)
W17A O56 W16A 93.3(5)
W18A O56 W16A 89.9(6)
Si2 O56 W17B 119.8(9)
W18B O56 W17B 95.3(5)
W17A O56 W17B 44.2(3)
W18A O56 W17B 58.2(3)
W16A O56 W17B 116.2(5)
Si2 O56 W16B 118.5(9)
W18B O56 W16B 93.5(5)
W17A O56 W16B 42.8(3)
W18A O56 W16B 116.1(5)
W16A O56 W16B 59.4(3)
W17B O56 W16B 85.4(6)
O41B W10A O52B 85(2)
O41B W10A O52A 105.5(18)
O52B W10A O52A 27.7(14)
O41B W10A O35B 93.8(17)
O52B W10A O35B 94.0(17)
O52A W10A O35B 74.4(11)
O41B W10A O41A 17.5(13)
O52B W10A O41A 102.6(17)
O52A W10A O41A 122.2(12)
O35B W10A O41A 93.0(10)
O41B W10A O57B 97(2)
O52B W10A O57B 95(2)
O52A W10A O57B 111(2)
O35B W10A O57B 166(2)
O41A W10A O57B 94.9(19)
O41B W10A O57A 98.6(19)
O52B W10A O57A 75.5(17)
O52A W10A O57A 90.9(12)
O35B W10A O57A 162.9(11)
O41A W10A O57A 102.3(13)
O57B W10A O57A 20.3(12)
O41B W10A O35A 100.1(17)
O52B W10A O35A 110.1(15)
O52A W10A O35A 88.0(9)
O35B W10A O35A 17.0(9)
O41A W10A O35A 94.4(11)
O57B W10A O35A 150.1(18)
O57A W10A O35A 160.9(10)
O41B W10A O53B 164(2)
O52B W10A O53B 80.7(18)
O52A W10A O53B 58.7(13)
O35B W10A O53B 80.0(13)
O41A W10A O53B 172.6(16)
O57B W10A O53B 91(2)
O57A W10A O53B 84.9(15)
O35A W10A O53B 78.2(13)
O41B W10A O47A 90.6(19)
O52B W10A O47A 159.9(13)
O52A W10A O47A 163.8(10)
O35B W10A O47A 105.8(13)
O41A W10A O47A 73.9(13)
O57B W10A O47A 66(2)
O57A W10A O47A 85.9(13)
O35A W10A O47A 89.9(10)
O53B W10A O47A 105.2(14)
O41B W10A O47B 102(2)
O52B W10A O47B 171.6(18)
O52A W10A O47B 149(2)
O35B W10A O47B 90(3)
O41A W10A O47B 84.4(17)
O57B W10A O47B 79(3)
O57A W10A O47B 99(3)
O35A W10A O47B 74(3)
O53B W10A O47B 92.9(19)
O47A W10A O47B 18(2)
O41B W10A O53A 161.9(18)
O52B W10A O53A 113.0(15)
O52A W10A O53A 91.8(8)
O35B W10A O53A 86.0(9)
O41A W10A O53A 144.4(11)
O57B W10A O53A 80.8(17)
O57A W10A O53A 85.9(10)
O35A W10A O53A 75.1(6)
O53B W10A O53A 33.2(10)
O47A W10A O53A 72.2(10)
O47B W10A O53A 60.1(15)
O47B W11A O42A 111(2)
O47B W11A O42B 97(2)
O42A W11A O42B 14.4(16)
O47B W11A O36A 78(3)
O42A W11A O36A 96.5(13)
O42B W11A O36A 96.6(14)
O47B W11A O47A 19(4)
O42A W11A O47A 104.1(15)
O42B W11A O47A 89.8(17)
O36A W11A O47A 96.1(11)
O47B W11A O48A 152(3)
O42A W11A O48A 95.0(15)
O42B W11A O48A 109.3(17)
O36A W11A O48A 89.6(11)
O47A W11A O48A 159.3(12)
O47B W11A O58B 95(4)
O42A W11A O58B 87.0(18)
O42B W11A O58B 85.3(19)
O36A W11A O58B 173.0(15)
O47A W11A O58B 77.2(16)
O48A W11A O58B 96.1(16)
O47B W11A O36B 103(3)
O42A W11A O36B 84.7(13)
O42B W11A O36B 90.4(15)
O36A W11A O36B 24.9(12)
O47A W11A O36B 120.3(15)
O48A W11A O36B 68.9(14)
O58B W11A O36B 162.0(18)
O47B W11A O58A 101(3)
O42A W11A O58A 96.0(14)
O42B W11A O58A 96.5(15)
O36A W11A O58A 166.8(9)
O47A W11A O58A 85.1(11)
O48A W11A O58A 85.0(11)
O58B W11A O58A 13.7(14)
O36B W11A O58A 153.8(14)
O47B W11A O54B 113(2)
O42A W11A O54B 135.4(15)
O42B W11A O54B 149.7(17)
O36A W11A O54B 88.0(11)
O47A W11A O54B 119.6(13)
O48A W11A O54B 40.6(12)
O58B W11A O54B 93.7(17)
O36B W11A O54B 81.3(12)
O58A W11A O54B 80.0(11)
O47B W11A O53A 70.2(19)
O42A W11A O53A 177.8(13)
O42B W11A O53A 166.8(16)
O36A W11A O53A 85.2(7)
O47A W11A O53A 77.0(10)
O48A W11A O53A 83.7(10)
O58B W11A O53A 91.4(15)
O36B W11A O53A 96.5(9)
O58A W11A O53A 82.2(9)
O54B W11A O53A 43.2(10)
O47B W11A O48B 177(2)
O42A W11A O48B 70.4(16)
O42B W11A O48B 84.4(18)
O36A W11A O48B 104.3(13)
O47A W11A O48B 159.2(14)
O48A W11A O48B 27.6(13)
O58B W11A O48B 82.5(17)
O36B W11A O48B 79.7(16)
O58A W11A O48B 75.9(13)
O54B W11A O48B 65.5(14)
O53A W11A O48B 107.9(12)
W12B W12A O49B 160.4(16)
W12B W12A O43A 63.0(13)
O49B W12A O43A 115.3(17)
W12B W12A O59B 87.9(14)
O49B W12A O59B 111.7(18)
O43A W12A O59B 89.6(16)
W12B W12A O49A 154.6(12)
O49B W12A O49A 31.3(15)
O43A W12A O49A 91.6(14)
O59B W12A O49A 92.8(14)
W12B W12A O48A 38.6(11)
O49B W12A O48A 138.0(16)
O43A W12A O48A 101.6(14)
O59B W12A O48A 86.8(14)
O49A W12A O48A 166.9(12)
W12B W12A O37B 69.9(12)
O49B W12A O37B 91.2(17)
O43A W12A O37B 93.7(12)
O59B W12A O37B 152.9(14)
O49A W12A O37B 113.9(13)
O48A W12A O37B 66.1(11)
W12B W12A O37A 89.3(10)
O49B W12A O37A 71.5(15)
O43A W12A O37A 98.6(11)
O59B W12A O37A 169.0(14)
O49A W12A O37A 94.3(12)
O48A W12A O37A 84.3(12)
O37B W12A O37A 20.0(10)
W12B W12A O59A 93.1(12)
O49B W12A O59A 106.1(16)
O43A W12A O59A 100.6(13)
O59B W12A O59A 11.0(13)
O49A W12A O59A 92.2(12)
O48A W12A O59A 84.9(12)
O37B W12A O59A 149.8(10)
O37A W12A O59A 159.5(10)
W12B W12A O43B 54.8(14)
O49B W12A O43B 120.9(18)
O43A W12A O43B 9.7(16)
O59B W12A O43B 94.3(16)
O49A W12A O43B 99.8(15)
O48A W12A O43B 93.3(14)
O37B W12A O43B 85.6(13)
O37A W12A O43B 92.8(12)
O59A W12A O43B 105.2(14)
W12B W12A O48B 18.5(14)
O49B W12A O48B 168.9(17)
O43A W12A O48B 74.3(16)
O59B W12A O48B 72.6(16)
O49A W12A O48B 159.4(15)
O48A W12A O48B 30.9(14)
O37B W12A O48B 82.4(15)
O37A W12A O48B 102.4(13)
O59A W12A O48B 76.2(14)
O43B W12A O48B 67.8(16)
W12B W12A O54A 125.6(10)
O49B W12A O54A 55.0(15)
O43A W12A O54A 170.2(13)
O59B W12A O54A 95.2(14)
O49A W12A O54A 79.7(11)
O48A W12A O54A 87.2(10)
O37B W12A O54A 85.9(10)
O37A W12A O54A 77.8(7)
O59A W12A O54A 84.3(11)
O43B W12A O54A 170.5(13)
O48B W12A O54A 115.2(13)
O49B W13A O44A 99.8(18)
O49B W13A O50B 154(2)
O44A W13A O50B 105.2(19)
O49B W13A O38B 87.2(19)
O44A W13A O38B 107.2(13)
O50B W13A O38B 93(2)
O49B W13A O44B 123(2)
O44A W13A O44B 24.2(18)
O50B W13A O44B 83(2)
O38B W13A O44B 99.8(13)
O49B W13A O38A 74.2(17)
O44A W13A O38A 99.7(13)
O50B W13A O38A 108.6(19)
O38B W13A O38A 16.1(13)
O44B W13A O38A 98.9(12)
O49B W13A O49A 30.5(16)
O44A W13A O49A 74.6(14)
O50B W13A O49A 155.8(15)
O38B W13A O49A 110.7(16)
O44B W13A O49A 98.8(18)
O38A W13A O49A 95.1(14)
O49B W13A O60B 92.0(18)
O44A W13A O60B 92.3(15)
O50B W13A O60B 79(2)
O38B W13A O60B 160.4(14)
O44B W13A O60B 97.0(14)
O38A W13A O60B 162.9(12)
O49A W13A O60B 76.4(16)
O49B W13A O60A 104.7(16)
O44A W13A O60A 99.9(13)
O50B W13A O60A 63.7(18)
O38B W13A O60A 148.1(13)
O44B W13A O60A 98.0(13)
O38A W13A O60A 160.2(11)
O49A W13A O60A 92.4(12)
O60B W13A O60A 16.3(11)
O49B W13A O50A 133.1(14)
O44A W13A O50A 126.9(13)
O50B W13A O50A 24.1(17)
O38B W13A O50A 76.6(14)
O44B W13A O50A 103.0(18)
O38A W13A O50A 92.5(13)
O49A W13A O50A 155.5(11)
O60B W13A O50A 89.8(15)
O60A W13A O50A 73.7(11)
O49B W13A O55B 80.5(18)
O44A W13A O55B 173.2(17)
O50B W13A O55B 73.7(19)
O38B W13A O55B 79.6(15)
O44B W13A O55B 156(2)
O38A W13A O55B 86.9(14)
O49A W13A O55B 103.6(14)
O60B W13A O55B 80.9(16)
O60A W13A O55B 73.5(14)
O50A W13A O55B 53.6(13)
O49B W13A O54A 53.2(15)
O44A W13A O54A 150.9(13)
O50B W13A O54A 100.7(17)
O38B W13A O54A 84.5(10)
O44B W13A O54A 174.5(15)
O38A W13A O54A 84.2(8)
O49A W13A O54A 76.3(10)
O60B W13A O54A 79.4(11)
O60A W13A O54A 79.8(9)
O50A W13A O54A 81.4(9)
O55B W13A O54A 27.8(9)
W14B W14A O45A 116.9(18)
W14B W14A O51B 115.3(17)
O45A W14A O51B 126(2)
W14B W14A O45B 94.9(19)
O45A W14A O45B 23.0(19)
O51B W14A O45B 149(2)
W14B W14A O50A 21.1(12)
O45A W14A O50A 106.5(17)
O51B W14A O50A 127.4(16)
O45B W14A O50A 83.5(18)
W14B W14A O61A 70.4(18)
O45A W14A O61A 101(2)
O51B W14A O61A 84(2)
O45B W14A O61A 101(2)
O50A W14A O61A 89.9(17)
W14B W14A O39A 105.6(12)
O45A W14A O39A 101.1(15)
O51B W14A O39A 77.0(14)
O45B W14A O39A 102.5(15)
O50A W14A O39A 90.9(11)
O61A W14A O39A 156.4(16)
W14B W14A O39B 80.1(11)
O45A W14A O39B 104.1(15)
O51B W14A O39B 97.2(17)
O45B W14A O39B 94.6(17)
O50A W14A O39B 63.6(11)
O61A W14A O39B 147.5(16)
O39A W14A O39B 27.6(10)
W14B W14A O51A 143.8(13)
O45A W14A O51A 92.5(17)
O51B W14A O51A 34.0(16)
O45B W14A O51A 115.4(17)
O50A W14A O51A 160.9(12)
O61A W14A O51A 84.1(17)
O39A W14A O51A 87.5(10)
O39B W14A O51A 114.5(12)
W14B W14A O61B 58.4(12)
O45A W14A O61B 103.5(16)
O51B W14A O61B 92.2(16)
O45B W14A O61B 98.4(17)
O50A W14A O61B 77.7(12)
O61A W14A O61B 12.3(17)
O39A W14A O61B 154.9(10)
O39B W14A O61B 137.3(10)
O51A W14A O61B 96.1(12)
W14B W14A O55A 75.5(11)
O45A W14A O55A 167.5(17)
O51B W14A O55A 41.9(15)
O45B W14A O55A 168.7(17)
O50A W14A O55A 85.6(11)
O61A W14A O55A 81.6(17)
O39A W14A O55A 74.9(8)
O39B W14A O55A 78.0(10)
O51A W14A O55A 75.7(10)
O61B W14A O55A 81.9(10)
O46B W15A O51B 128(2)
O46B W15A O51A 88.4(18)
O51B W15A O51A 39.7(17)
O46B W15A O46A 16.9(16)
O51B W15A O46A 141.6(18)
O51A W15A O46A 102.0(13)
O46B W15A O40B 114.5(17)
O51B W15A O40B 102.8(18)
O51A W15A O40B 123.6(14)
O46A W15A O40B 98.3(13)
O46B W15A O52A 110.2(16)
O51B W15A O52A 120.0(16)
O51A W15A O52A 158.4(11)
O46A W15A O52A 98.4(11)
O40B W15A O52A 59.4(11)
O46B W15A O40A 109.6(16)
O51B W15A O40A 86.5(17)
O51A W15A O40A 96.4(14)
O46A W15A O40A 97.8(12)
O40B W15A O40A 28.5(13)
O52A W15A O40A 87.7(12)
O46B W15A O62A 87.8(18)
O51B W15A O62A 82.6(17)
O51A W15A O62A 83.8(13)
O46A W15A O62A 99.2(14)
O40B W15A O62A 143.1(13)
O52A W15A O62A 86.0(11)
O40A W15A O62A 162.6(12)
O46B W15A O62B 95.2(19)
O51B W15A O62B 80.8(19)
O51A W15A O62B 87.5(15)
O46A W15A O62B 105.6(15)
O40B W15A O62B 135.6(15)
O52A W15A O62B 80.2(13)
O40A W15A O62B 155.0(14)
O62A W15A O62B 8.1(16)
O46B W15A O52B 92.7(18)
O51B W15A O52B 131.9(18)
O51A W15A O52B 157.0(14)
O46A W15A O52B 84.0(15)
O40B W15A O52B 76.6(15)
O52A W15A O52B 21.0(11)
O40A W15A O52B 104.8(15)
O62A W15A O52B 73.3(14)
O62B W15A O52B 69.5(16)
O46B W15A O55A 162.0(16)
O51B W15A O55A 37.6(16)
O51A W15A O55A 77.1(11)
O46A W15A O55A 178.9(12)
O40B W15A O55A 82.8(11)
O52A W15A O55A 82.4(8)
O40A W15A O55A 82.9(9)
O62A W15A O55A 80.1(12)
O62B W15A O55A 73.8(14)
O52B W15A O55A 96.6(13)
O65B W16A O62B 158(3)
O65B W16A W18B 90(2)
O62B W16A W18B 69.5(17)
O65B W16A O66A 84(2)
O62B W16A O66A 114(2)
W18B W16A O66A 121.8(10)
O65B W16A O65A 77(2)
O62B W16A O65A 85(2)
W18B W16A O65A 19.8(11)
O66A W16A O65A 104.8(15)
O65B W16A O57A 102(2)
O62B W16A O57A 88.7(19)
W18B W16A O57A 138.5(9)
O66A W16A O57A 99.0(13)
O65A W16A O57A 155.9(15)
O65B W16A O62A 162(2)
O62B W16A O62A 7(2)
W18B W16A O62A 71.9(10)
O66A W16A O62A 107.1(14)
O65A W16A O62A 85.8(15)
O57A W16A O62A 90.7(13)
O65B W16A O63A 20(2)
O62B W16A O63A 147.6(19)
W18B W16A O63A 94.8(7)
O66A W16A O63A 98.5(12)
O65A W16A O63A 87.7(13)
O57A W16A O63A 85.2(11)
O62A W16A O63A 154.4(12)
O65B W16A O57B 89(2)
O62B W16A O57B 99.9(19)
W18B W16A O57B 136.8(13)
O66A W16A O57B 101.0(16)
O65A W16A O57B 149.1(17)
O57A W16A O57B 13.4(7)
O62A W16A O57B 102.6(13)
O63A W16A O57B 71.8(13)
O65B W16A O56 82(2)
O62B W16A O56 79.2(18)
W18B W16A O56 59.1(4)
O66A W16A O56 166.7(11)
O65A W16A O56 73.0(12)
O57A W16A O56 83.0(10)
O62A W16A O56 85.9(11)
O63A W16A O56 68.5(8)
O57B W16A O56 78.0(14)
O65B W16A W16B 44(2)
O62B W16A W16B 132.7(17)
W18B W16A W16B 107.6(2)
O66A W16A W16B 107.1(10)
O65A W16A W16B 106.7(11)
O57A W16A W16B 61.8(9)
O62A W16A W16B 138.8(10)
O63A W16A W16B 24.3(7)
O57B W16A W16B 48.5(11)
O56 W16A W16B 62.1(5)
O63B W17A W16B 86(4)
O63B W17A W17B 100(4)
W16B W17A W17B 143.5(2)
O63B W17A O67A 43(4)
W16B W17A O67A 107.8(9)
W17B W17A O67A 101.0(9)
O63B W17A O63A 65(4)
W16B W17A O63A 32.9(8)
W17B W17A O63A 119.1(8)
O67A W17A O63A 102.6(12)
O63B W17A O59A 134(4)
W16B W17A O59A 136.8(8)
W17B W17A O59A 56.5(9)
O67A W17A O59A 98.7(13)
O63A W17A O59A 158.6(12)
O63B W17A O58A 122(4)
W16B W17A O58A 56.8(8)
W17B W17A O58A 137.2(8)
O67A W17A O58A 102.6(12)
O63A W17A O58A 89.7(11)
O59A W17A O58A 84.9(11)
O63B W17A O64A 77(4)
W16B W17A O64A 118.0(8)
W17B W17A O64A 33.0(8)
O67A W17A O64A 99.6(12)
O63A W17A O64A 87.9(11)
O59A W17A O64A 89.3(12)
O58A W17A O64A 157.6(11)
O63B W17A O58B 116(4)
W16B W17A O58B 54.1(10)
W17B W17A O58B 142.7(10)
O67A W17A O58B 98.5(13)
O63A W17A O58B 86.8(13)
O59A W17A O58B 89.3(13)
O58A W17A O58B 5.7(13)
O64A W17A O58B 161.9(13)
O63B W17A O59B 130(4)
W16B W17A O59B 137.8(8)
W17B W17A O59B 60.3(9)
O67A W17A O59B 92.7(12)
O63A W17A O59B 164.2(12)
O59A W17A O59B 6.7(14)
O58A W17A O59B 83.3(11)
O64A W17A O59B 93.2(12)
O58B W17A O59B 87.3(13)
O63B W17A O56 131(4)
W16B W17A O56 75.5(3)
W17B W17A O56 73.2(3)
O67A W17A O56 171.8(10)
O63A W17A O56 76.0(9)
O59A W17A O56 83.0(10)
O58A W17A O56 85.4(8)
O64A W17A O56 72.4(9)
O58B W17A O56 89.5(11)
O59B W17A O56 89.3(10)
O64B W18A O61B 152(3)
O64B W18A O68A 83(3)
O61B W18A O68A 106.9(14)
O64B W18A O60A 127(3)
O61B W18A O60A 79.5(13)
O68A W18A O60A 94.6(14)
O64B W18A W18B 76(3)
O61B W18A W18B 77.2(10)
O68A W18A W18B 126.6(11)
O60A W18A W18B 137.0(8)
O64B W18A O64A 37(3)
O61B W18A O64A 155.0(13)
O68A W18A O64A 97.0(13)
O60A W18A O64A 91.7(13)
W18B W18A O64A 94.6(9)
O64B W18A O65A 61(3)
O61B W18A O65A 91.1(15)
O68A W18A O65A 110.2(16)
O60A W18A O65A 155.1(14)
W18B W18A O65A 19.1(11)
O64A W18A O65A 87.3(14)
O64B W18A O61A 142(3)
O61B W18A O61A 9.6(15)
O68A W18A O61A 109.8(17)
O60A W18A O61A 88.5(15)
W18B W18A O61A 67.9(12)
O64A W18A O61A 153.1(16)
O65A W18A O61A 81.4(16)
O64B W18A O60B 114(3)
O61B W18A O60B 91.6(14)
O68A W18A O60B 95.5(14)
O60A W18A O60B 13.0(12)
W18B W18A O60B 138.0(8)
O64A W18A O60B 78.7(14)
O65A W18A O60B 152.1(14)
O61A W18A O60B 100.3(15)
O64B W18A W17B 64(3)
O61B W18A W17B 133.4(9)
O68A W18A W17B 106.5(11)
O60A W18A W17B 66.2(10)
W18B W18A W17B 106.93(19)
O64A W18A W17B 26.9(9)
O65A W18A W17B 106.8(10)
O61A W18A W17B 137.1(13)
O60B W18A W17B 53.6(10)
O64B W18A O56 89(3)
O61B W18A O56 84.3(11)
O68A W18A O56 168.2(12)
O60A W18A O56 83.8(9)
W18B W18A O56 58.5(4)
O64A W18A O56 71.4(10)
O65A W18A O56 72.3(12)
O61A W18A O56 81.9(15)
O60B W18A O56 80.4(9)
W17B W18A O56 62.2(5)
Sn5B Sn4A O36A 73.1(7)
Sn5B Sn4A O1 123.7(5)
O36A Sn4A O1 90.9(8)
Sn5B Sn4A O35A 152.8(4)
O36A Sn4A O35A 86.1(8)
O1 Sn4A O35A 72.7(5)
Sn5B Sn4A Sn4B 127.7(3)
O36A Sn4A Sn4B 145.8(7)
O1 Sn4A Sn4B 95.6(5)
O35A Sn4A Sn4B 64.2(5)
Sn5B Sn4A O36B 55.4(7)
O36A Sn4A O36B 17.8(8)
O1 Sn4A O36B 100.9(10)
O35A Sn4A O36B 103.0(8)
Sn4B Sn4A O36B 155.1(9)
Sn6B Sn5A O38A 82.2(10)
Sn6B Sn5A O38B 68.9(10)
O38A Sn5A O38B 13.6(10)
Sn6B Sn5A O5 134.7(5)
O38A Sn5A O5 93.2(9)
O38B Sn5A O5 104.4(9)
Sn6B Sn5A O37A 152.1(4)
O38A Sn5A O37A 82.0(11)
O38B Sn5A O37A 93.2(11)
O5 Sn5A O37A 69.1(5)
Sn6B Sn5A Sn5B 122.1(3)
O38A Sn5A Sn5B 142.3(8)
O38B Sn5A Sn5B 147.9(8)
O5 Sn5A Sn5B 88.0(3)
O37A Sn5A Sn5B 63.3(7)
Sn4B Sn6A O40A 79.3(10)
Sn4B Sn6A O3 132.2(7)
O40A Sn6A O3 92.4(10)
Sn4B Sn6A O39A 147.6(3)
O40A Sn6A O39A 83.2(12)
O3 Sn6A O39A 75.2(7)
Sn4B Sn6A O40B 58.3(6)
O40A Sn6A O40B 22.5(10)
O3 Sn6A O40B 112.3(9)
O39A Sn6A O40B 98.5(8)
Sn4B Sn6A O39B 146.6(3)
O40A Sn6A O39B 103.4(12)
O3 Sn6A O39B 81.1(7)
O39A Sn6A O39B 21.3(7)
O40B Sn6A O39B 115.7(9)
Sn4B Sn6A Sn6B 110.0(2)
O40A Sn6A Sn6B 150.2(11)
O3 Sn6A Sn6B 100.3(6)
O39A Sn6A Sn6B 74.4(6)
O40B Sn6A Sn6B 143.7(8)
O39B Sn6A Sn6B 53.1(4)
Sn4B Sn6A Sn2 172.26(19)
O40A Sn6A Sn2 103.0(9)
O3 Sn6A Sn2 40.8(6)
O39A Sn6A Sn2 40.0(3)
O40B Sn6A Sn2 124.9(6)
O39B Sn6A Sn2 40.4(2)
Sn6B Sn6A Sn2 71.74(14)
O35B O35A W10B 74.0(16)
O35B O35A W10A 67.6(15)
W10B O35A W10A 9.1(2)
O35B O35A Sn1 81.9(4)
W10B O35A Sn1 131.8(6)
W10A O35A Sn1 134.0(6)
O35B O35A Sn4A 136(3)
W10B O35A Sn4A 124.3(6)
W10A O35A Sn4A 123.9(5)
Sn1 O35A Sn4A 102.1(5)
O35B O35A Sn4B 77(2)
W10B O35A Sn4B 118.5(8)
W10A O35A Sn4B 109.9(8)
Sn1 O35A Sn4B 94.8(6)
Sn4A O35A Sn4B 59.2(3)
O36B O36A W11A 83(3)
O36B O36A W11B 73(3)
W11A O36A W11B 12.3(2)
O36B O36A Sn4A 113(2)
W11A O36A Sn4A 115.8(10)
W11B O36A Sn4A 125.4(11)
O36B O36A Sn5B 67.0(19)
W11A O36A Sn5B 110.1(11)
W11B O36A Sn5B 110.4(11)
Sn4A O36A Sn5B 45.9(4)
O37B O37A W12A 74.3(12)
O37B O37A W12B 59.3(13)
W12A O37A W12B 15.55(17)
O37B O37A Sn3 80.6(5)
W12A O37A Sn3 134.9(6)
W12B O37A Sn3 122.9(6)
O37B O37A Sn5A 125(3)
W12A O37A Sn5A 120.1(5)
W12B O37A Sn5A 130.5(5)
Sn3 O37A Sn5A 105.1(5)
O38B O38A W13A 74(4)
O38B O38A W13B 62(4)
W13A O38A W13B 11.9(3)
O38B O38A Sn5A 93(3)
W13A O38A Sn5A 118.7(12)
W13B O38A Sn5A 116.7(12)
O38B O38A Sn6B 58(3)
W13A O38A Sn6B 110.5(13)
W13B O38A Sn6B 102.0(13)
Sn5A O38A Sn6B 35.2(3)
O39B O39A W14A 84.4(13)
O39B O39A W14B 71.3(11)
W14A O39A W14B 14.3(2)
O39B O39A Sn2 77.2(5)
W14A O39A Sn2 133.9(7)
W14B O39A Sn2 132.0(8)
O39B O39A Sn6A 100(2)
W14A O39A Sn6A 127.0(5)
W14B O39A Sn6A 122.2(6)
Sn2 O39A Sn6A 97.9(5)
O40B O40A W15A 67(3)
O40B O40A Sn6A 98(2)
W15A O40A Sn6A 117.0(16)
O40B O40A W15B 56(3)
W15A O40A W15B 11.5(2)
Sn6A O40A W15B 113.3(14)
O40B O40A Sn4B 55.8(19)
W15A O40A Sn4B 107.9(13)
Sn6A O40A Sn4B 44.9(5)
W15B O40A Sn4B 97.5(11)
O41B O41A W10B 67(6)
O41B O41A W10A 59(6)
W10B O41A W10A 8.1(4)
W11B O42A W11A 8.5(5)
W12B O43A W12A 18.2(4)
O44B O44A W13A 89(4)
O44B O44A W13B 78(4)
W13A O44A W13B 11.6(3)
O45B O45A W14A 102(6)
O45B O45A W14B 87(5)
W14A O45A W14B 15.7(5)
O46B O46A W15A 44(4)
O46B O46A W15B 51(4)
W15A O46A W15B 12.8(3)
O47B O47A W10B 87(4)
O47B O47A W11A 48(4)
W10B O47A W11A 117.9(16)
O47B O47A W10A 87(4)
W10B O47A W10A 4.8(4)
W11A O47A W10A 114.4(15)
O47B O47A W11B 51(4)
W10B O47A W11B 124.9(15)
W11A O47A W11B 7.3(3)
W10A O47A W11B 121.6(14)
O48B O48A O54B 149(4)
O48B O48A W12B 77(3)
O54B O48A W12B 99(2)
O48B O48A W11B 89(3)
O54B O48A W11B 84.5(19)
W12B O48A W11B 159.3(19)
O48B O48A W12A 88(3)
O54B O48A W12A 85.7(18)
W12B O48A W12A 13.2(4)
W11B O48A W12A 157.4(17)
O48B O48A W11A 99(3)
O54B O48A W11A 72.8(17)
W12B O48A W11A 157.3(18)
W11B O48A W11A 11.7(3)
W12A O48A W11A 149.7(16)
O49B O49A W12A 65(3)
O49B O49A W13A 57(3)
W12A O49A W13A 116.1(15)
O49B O49A W13B 58(3)
W12A O49A W13B 114.1(13)
W13A O49A W13B 4.3(4)
O49B O49A W12B 70(3)
W12A O49A W12B 5.9(3)
W13A O49A W12B 121.8(13)
W13B O49A W12B 119.9(12)
O50B O50A W14B 129(4)
O50B O50A W13B 46(3)
W14B O50A W13B 145.5(19)
O50B O50A W14A 133(4)
W14B O50A W14A 8.3(5)
W13B O50A W14A 153.6(16)
O50B O50A W13A 49(3)
W14B O50A W13A 145.6(18)
W13B O50A W13A 3.0(4)
W14A O50A W13A 153.4(15)
O51B O51A W15A 64(2)
O51B O51A W14A 56(2)
W15A O51A W14A 119.5(15)
O51B O51A W15B 59(2)
W15A O51A W15B 7.2(3)
W14A O51A W15B 114.9(13)
O51B O51A W14B 51(2)
W15A O51A W14B 114.1(13)
W14A O51A W14B 7.3(3)
W15B O51A W14B 108.9(12)
O52B O52A W15B 100(3)
O52B O52A W10A 75(3)
W15B O52A W10A 148.0(12)
O52B O52A W15A 103(3)
W15B O52A W15A 5.7(3)
W10A O52A W15A 153.4(11)
O52B O52A W10B 75(3)
W15B O52A W10B 150.5(11)
W10A O52A W10B 2.5(4)
W15A O52A W10B 155.8(10)
O53B O53A Si2 70(2)
O53B O53A O54B 140(3)
Si2 O53A O54B 73.5(15)
O53B O53A W11A 157(3)
Si2 O53A W11A 127.1(12)
O54B O53A W11A 62.6(13)
O53B O53A W10A 62(2)
Si2 O53A W10A 121.5(11)
O54B O53A W10A 158.0(17)
W11A O53A W10A 96.0(7)
O53B O53A W10B 69(2)
Si2 O53A W10B 128.3(11)
O54B O53A W10B 151.0(16)
W11A O53A W10B 88.5(7)
W10A O53A W10B 7.61(18)
O55B O54A Si2 69(3)
O55B O54A W12A 162(4)
Si2 O54A W12A 121.4(13)
O55B O54A W13A 76(3)
Si2 O54A W13A 134.7(13)
W12A O54A W13A 87.4(8)
O55B O54A W13B 66(3)
Si2 O54A W13B 125.6(13)
W12A O54A W13B 97.3(9)
W13A O54A W13B 10.33(16)
O51B O55A Si2 149(2)
O51B O55A O55B 134(3)
Si2 O55A O55B 53.9(17)
O51B O55A W14B 60.8(17)
Si2 O55A W14B 116.9(13)
O55B O55A W14B 73.0(17)
O51B O55A W14A 47.8(16)
Si2 O55A W14A 129.5(14)
O55B O55A W14A 86.3(18)
W14B O55A W14A 13.6(2)
O51B O55A W15B 49.4(17)
Si2 O55A W15B 116.4(13)
O55B O55A W15B 168(2)
W14B O55A W15B 109.4(11)
W14A O55A W15B 97.0(10)
O51B O55A W15A 39.7(16)
Si2 O55A W15A 126.4(13)
O55B O55A W15A 170(2)
W14B O55A W15A 100.3(10)
W14A O55A W15A 87.5(9)
W15B O55A W15A 10.38(17)
O57B O57A W16A 126(3)
O57B O57A W10A 79.8(12)
W16A O57A W10A 145.7(18)
O57B O57A W10B 71.6(10)
W16A O57A W10B 153.9(17)
W10A O57A W10B 8.7(2)
O57B O57A W16B 56(3)
W16A O57A W16B 70.3(6)
W10A O57A W16B 126.7(15)
W10B O57A W16B 121.0(14)
W16B O58A W17A 57.5(8)
W16B O58A W11A 136.3(14)
W17A O58A W11A 150.6(14)
W16B O58A W11B 146.2(14)
W17A O58A W11B 149.6(14)
W11A O58A W11B 10.7(2)
W17B O59A W17A 59.1(10)
W17B O59A W12A 133.6(16)
W17A O59A W12A 153.0(16)
W17B O59A W12B 148.8(17)
W17A O59A W12B 145.5(16)
W12A O59A W12B 15.2(3)
O60B O60A W18A 125(5)
O60B O60A W13B 79(5)
W18A O60A W13B 150.2(16)
O60B O60A W13A 68(5)
W18A O60A W13A 158.4(15)
W13B O60A W13A 11.0(2)
O60B O60A W17B 58(5)
W18A O60A W17B 67.8(9)
W13B O60A W17B 127.6(14)
W13A O60A W17B 118.1(13)
W14B O61A W14A 16.7(2)
W14B O61A W18A 128(3)
W14A O61A W18A 145(3)
W14B O61A W18B 145(3)
W14A O61A W18B 145(3)
W18A O61A W18B 51.0(7)
W15B O62A W16A 135.0(18)
W15B O62A W15A 12.4(3)
W16A O62A W15A 147.1(18)
W15B O62A W18B 143.7(18)
W16A O62A W18B 49.3(9)
W15A O62A W18B 142.2(17)
O65B O63A W16B 122(4)
O65B O63A O63B 142(5)
W16B O63A O63B 87(3)
O65B O63A W17A 135(4)
W16B O63A W17A 70.5(14)
O63B O63A W17A 27(2)
O65B O63A W16A 26(3)
W16B O63A W16A 98.1(16)
O63B O63A W16A 142(3)
W17A O63A W16A 122.1(13)
W17B O64A O64B 134(4)
W17B O64A W18A 101.8(19)
O64B O64A W18A 32(3)
W17B O64A W17A 63.0(14)
O64B O64A W17A 130(4)
W18A O64A W17A 122.8(14)
W18B O65A O68B 114(5)
W18B O65A O64B 97(4)
O68B O65A O64B 129(4)
W18B O65A W16A 66(3)
O68B O65A W16A 106(3)
O64B O65A W16A 124(3)
W18B O65A W18A 71(3)
O68B O65A W18A 122(3)
O64B O65A W18A 33(2)
W16A O65A W18A 125(2)
O63B O67A W17A 25(3)
O41B W10B O41A 20.1(13)
O41B W10B O47A 105(2)
O41A W10B O47A 86.0(15)
O41B W10B O35B 95.8(19)
O41A W10B O35B 98.3(12)
O47A W10B O35B 116.4(14)
O41B W10B O47B 118(2)
O41A W10B O47B 98.0(19)
O47A W10B O47B 21(3)
O35B W10B O47B 97(3)
O41B W10B O57B 101(2)
O41A W10B O57B 101(2)
O47A W10B O57B 71(2)
O35B W10B O57B 159.3(18)
O47B W10B O57B 86(3)
O41B W10B O35A 105.2(18)
O41A W10B O35A 102.0(12)
O47A W10B O35A 99.5(12)
O35B W10B O35A 17.3(9)
O47B W10B O35A 80(3)
O57B W10B O35A 153.9(17)
O41B W10B O57A 98(2)
O41A W10B O57A 105.4(14)
O47A W10B O57A 90.6(13)
O35B W10B O57A 145.3(11)
O47B W10B O57A 104(3)
O57B W10B O57A 19.6(13)
O35A W10B O57A 151.4(10)
O41B W10B O52B 79(2)
O41A W10B O52B 98.7(17)
O47A W10B O52B 157.9(11)
O35B W10B O52B 84.4(16)
O47B W10B O52B 162.7(18)
O57B W10B O52B 87(2)
O35A W10B O52B 100.5(14)
O57A W10B O52B 67.4(15)
O41B W10B O52A 96.3(19)
O41A W10B O52A 115.8(13)
O47A W10B O52A 157.8(11)
O35B W10B O52A 67.0(10)
O47B W10B O52A 144(2)
O57B W10B O52A 99(2)
O35A W10B O52A 80.9(8)
O57A W10B O52A 79.9(11)
O52B W10B O52A 23.6(12)
O41B W10B O53B 148(2)
O41A W10B O53B 166.8(15)
O47A W10B O53B 107.1(14)
O35B W10B O53B 74.1(12)
O47B W10B O53B 94(2)
O57B W10B O53B 85(2)
O35A W10B O53B 74.1(12)
O57A W10B O53B 77.4(14)
O52B W10B O53B 70.1(16)
O52A W10B O53B 51.5(11)
O41B W10B O53A 180(2)
O41A W10B O53A 160.1(13)
O47A W10B O53A 75.5(11)
O35B W10B O53A 83.8(9)
O47B W10B O53A 62.2(17)
O57B W10B O53A 79.5(17)
O35A W10B O53A 74.5(6)
O57A W10B O53A 82.3(10)
O52B W10B O53A 101.2(13)
O52A W10B O53A 83.3(7)
O53B W10B O53A 31.9(9)
O42A W11B O42B 16.7(19)
O42A W11B O48A 114.5(17)
O42B W11B O48A 131.1(19)
O42A W11B O36B 99.6(17)
O42B W11B O36B 104.0(18)
O48A W11B O36B 74.9(15)
O42A W11B O47B 111(2)
O42B W11B O47B 94(2)
O48A W11B O47B 134(2)
O36B W11B O47B 96(3)
O42A W11B O36A 108.4(16)
O42B W11B O36A 105.3(17)
O48A W11B O36A 93.4(12)
O36B W11B O36A 25.8(13)
O47B W11B O36A 70(3)
O42A W11B O58B 93(2)
O42B W11B O58B 89(2)
O48A W11B O58B 97.2(16)
O36B W11B O58B 166.7(16)
O47B W11B O58B 82(3)
O36A W11B O58B 149.2(14)
O42A W11B O48B 84.7(19)
O42B W11B O48B 101(2)
O48A W11B O48B 32.0(14)
O36B W11B O48B 90.5(17)
O47B W11B O48B 161.4(18)
O36A W11B O48B 115.0(14)
O58B W11B O48B 87.9(17)
O42A W11B O58A 102.1(16)
O42B W11B O58A 100.2(17)
O48A W11B O58A 85.1(11)
O36B W11B O58A 155.2(12)
O47B W11B O58A 87(2)
O36A W11B O58A 147.0(9)
O58B W11B O58A 12.7(13)
O48B W11B O58A 79.7(14)
O42A W11B O54B 153.2(17)
O42B W11B O54B 168.5(19)
O48A W11B O54B 39.4(12)
O36B W11B O54B 80.8(12)
O47B W11B O54B 95.4(19)
O36A W11B O54B 83.7(10)
O58B W11B O54B 86.4(16)
O48B W11B O54B 68.5(15)
O58A W11B O54B 74.4(11)
O42A W11B O47A 102.9(17)
O42B W11B O47A 86.3(19)
O48A W11B O47A 140.6(12)
O36B W11B O47A 111.6(14)
O47B W11B O47A 16(3)
O36A W11B O47A 86.0(11)
O58B W11B O47A 67.6(14)
O48B W11B O47A 154.6(15)
O58A W11B O47A 75.1(10)
O54B W11B O47A 101.7(11)
W12A W12B O48A 128.2(14)
W12A W12B O43A 98.8(15)
O48A W12B O43A 133.0(17)
W12A W12B O48B 155.4(18)
O48A W12B O48B 41.0(18)
O43A W12B O48B 95(2)
W12A W12B O43B 110.6(16)
O48A W12B O43B 121.0(18)
O43A W12B O43B 13.2(17)
O48B W12B O43B 86(2)
W12A W12B O37B 93.4(13)
O48A W12B O37B 77.3(13)
O43A W12B O37B 104.5(13)
O48B W12B O37B 102.4(18)
O43B W12B O37B 97.3(14)
W12A W12B O59B 74.5(13)
O48A W12B O59B 97.6(16)
O43A W12B O59B 93.0(16)
O48B W12B O59B 84.8(19)
O43B W12B O59B 101.6(17)
O37B W12B O59B 160.2(14)
W12A W12B O37A 75.2(9)
O48A W12B O37A 92.8(13)
O43A W12B O37A 101.8(13)
O48B W12B O37A 121.4(17)
O43B W12B O37A 98.7(13)
O37B W12B O37A 19.0(11)
O59B W12B O37A 147.9(12)
W12A W12B O59A 71.6(11)
O48A W12B O59A 92.2(13)
O43A W12B O59A 102.5(14)
O48B W12B O59A 85.7(17)
O43B W12B O59A 111.3(15)
O37B W12B O59A 150.9(11)
O59B W12B O59A 9.7(13)
O37A W12B O59A 141.2(9)
W12A W12B O49B 14.7(12)
O48A W12B O49B 127.2(15)
O43A W12B O49B 98.5(16)
O48B W12B O49B 165.1(18)
O43B W12B O49B 108.4(17)
O37B W12B O49B 79.3(14)
O59B W12B O49B 89.2(15)
O37A W12B O49B 60.7(12)
O59A W12B O49B 86.1(13)
W12A W12B O54B 89.9(11)
O48A W12B O54B 38.3(13)
O43A W12B O54B 171.1(15)
O48B W12B O54B 75.8(17)
O43B W12B O54B 159.1(16)
O37B W12B O54B 76.9(9)
O59B W12B O54B 87.3(14)
O37A W12B O54B 82.4(10)
O59A W12B O54B 78.1(11)
O49B W12B O54B 90.4(13)
W12A W12B O49A 19.6(9)
O48A W12B O49A 147.7(13)
O43A W12B O49A 79.3(15)
O48B W12B O49A 159.8(17)
O43B W12B O49A 91.2(15)
O37B W12B O49A 97.8(12)
O59B W12B O49A 76.1(13)
O37A W12B O49A 78.8(10)
O59A W12B O49A 76.6(10)
O49B W12B O49A 24.0(11)
O54B W12B O49A 109.4(11)
O50B W13B O50A 31(2)
O50B W13B O38B 108(3)
O50A W13B O38B 87.5(15)
O50B W13B O44B 92(3)
O50A W13B O44B 117.9(18)
O38B W13B O44B 96.2(12)
O50B W13B O44A 113(2)
O50A W13B O44A 140.5(13)
O38B W13B O44A 97.2(13)
O44B W13B O44A 22.7(17)
O50B W13B O49B 164(2)
O50A W13B O49B 137.8(13)
O38B W13B O49B 76.7(17)
O44B W13B O49B 102.7(19)
O44A W13B O49B 80.9(15)
O50B W13B O60B 90(2)
O50A W13B O60B 103.5(16)
O38B W13B O60B 158.2(17)
O44B W13B O60B 95.2(14)
O44A W13B O60B 86.4(15)
O49B W13B O60B 82.7(17)
O50B W13B O38A 122(2)
O50A W13B O38A 101.8(13)
O38B W13B O38A 14.6(12)
O44B W13B O38A 91.8(12)
O44A W13B O38A 87.8(12)
O49B W13B O38A 64.1(15)
O60B W13B O38A 146.8(16)
O50B W13B O60A 74(2)
O50A W13B O60A 86.4(12)
O38B W13B O60A 163.2(11)
O44B W13B O60A 100.5(13)
O44A W13B O60A 97.5(13)
O49B W13B O60A 97.6(15)
O60B W13B O60A 17.4(11)
O38A W13B O60A 160.0(12)
O50B W13B O55B 87(2)
O50A W13B O55B 61.4(15)
O38B W13B O55B 83.6(15)
O44B W13B O55B 179(2)
O44A W13B O55B 158.0(16)
O49B W13B O55B 77.9(17)
O60B W13B O55B 85.3(17)
O38A W13B O55B 88.1(14)
O60A W13B O55B 79.8(15)
O50B W13B O49A 158(2)
O50A W13B O49A 157.6(12)
O38B W13B O49A 94.5(15)
O44B W13B O49A 84.1(17)
O44A W13B O49A 61.5(12)
O49B W13B O49A 24.6(13)
O60B W13B O49A 68.3(15)
O38A W13B O49A 80.2(12)
O60A W13B O49A 85.4(12)
O55B W13B O49A 96.6(14)
O50B W13B O54A 114(2)
O50A W13B O54A 89.4(10)
O38B W13B O54A 82.7(11)
O44B W13B O54A 152.6(17)
O44A W13B O54A 130.1(12)
O49B W13B O54A 50.3(13)
O60B W13B O54A 78.7(11)
O38A W13B O54A 80.3(8)
O60A W13B O54A 81.6(10)
O55B W13B O54A 28.0(10)
O49A W13B O54A 68.7(9)
W14A W14B O50A 150.7(17)
W14A W14B O61A 93.0(19)
O50A W14B O61A 114(2)
W14A W14B O45A 47.4(15)
O50A W14B O45A 115.7(17)
O61A W14B O45A 94(2)
W14A W14B O61B 107.4(14)
O50A W14B O61B 99.2(15)
O61A W14B O61B 14.8(18)
O45A W14B O61B 101.5(15)
W14A W14B O45B 68.5(17)
O50A W14B O45B 94.2(19)
O61A W14B O45B 100(2)
O45A W14B O45B 21.9(16)
O61B W14B O45B 102.4(17)
W14A W14B O51B 50.5(15)
O50A W14B O51B 142.8(17)
O61A W14B O51B 78.8(19)
O45A W14B O51B 96.9(17)
O61B W14B O51B 90.8(15)
O45B W14B O51B 118.6(19)
W14A W14B O39B 84.6(11)
O50A W14B O39B 72.0(14)
O61A W14B O39B 166.0(19)
O45A W14B O39B 94.2(12)
O61B W14B O39B 164.1(11)
O45B W14B O39B 91.5(15)
O51B W14B O39B 89.1(15)
W14A W14B O50B 156.5(17)
O50A W14B O50B 21.0(18)
O61A W14B O50B 95(2)
O45A W14B O50B 109.9(18)
O61B W14B O50B 80.8(17)
O45B W14B O50B 88(2)
O51B W14B O50B 153.0(18)
O39B W14B O50B 92.3(16)
W14A W14B O39A 60.1(10)
O50A W14B O39A 98.4(13)
O61A W14B O39A 144.5(17)
O45A W14B O39A 84.0(13)
O61B W14B O39A 157.0(10)
O45B W14B O39A 91.0(14)
O51B W14B O39A 66.3(12)
O39B W14B O39A 26.5(10)
O50B W14B O39A 118.7(15)
W14A W14B O55A 90.9(12)
O50A W14B O55A 101.9(14)
O61A W14B O55A 86.1(18)
O45A W14B O55A 138.3(14)
O61B W14B O55A 89.1(11)
O45B W14B O55A 158.5(16)
O51B W14B O55A 42.2(13)
O39B W14B O55A 80.2(11)
O50B W14B O55A 111.6(15)
O39A W14B O55A 72.8(8)
W14A W14B O55B 134.6(15)
O50A W14B O55B 58.3(17)
O61A W14B O55B 94(2)
O45A W14B O55B 171.6(17)
O61B W14B O55B 85.7(15)
O45B W14B O55B 152.4(19)
O51B W14B O55B 87.1(17)
O39B W14B O55B 78.5(13)
O50B W14B O55B 66.8(18)
O39A W14B O55B 91.0(13)
O55A W14B O55B 45.0(13)
O52A W15B O46B 122.7(15)
O52A W15B O40B 68.0(12)
O46B W15B O40B 106.4(15)
O52A W15B O51B 132.9(15)
O46B W15B O51B 104.2(19)
O40B W15B O51B 96.1(17)
O52A W15B O62A 104.0(12)
O46B W15B O62A 87.1(17)
O40B W15B O62A 166.4(13)
O51B W15B O62A 81.4(16)
O52A W15B O52B 26.1(14)
O46B W15B O52B 103.1(19)
O40B W15B O52B 89.1(17)
O51B W15B O52B 149.5(18)
O62A W15B O52B 86.6(16)
O52A W15B O46A 108.3(11)
O46B W15B O46A 16.4(14)
O40B W15B O46A 94.1(12)
O51B W15B O46A 117.1(16)
O62A W15B O46A 98.9(14)
O52B W15B O46A 92.4(16)
O52A W15B O62B 96.4(14)
O46B W15B O62B 96.6(18)
O40B W15B O62B 156.7(15)
O51B W15B O62B 81.9(18)
O62A W15B O62B 9.9(16)
O52B W15B O62B 81.7(18)
O46A W15B O62B 107.6(16)
O52A W15B O51A 165.6(11)
O46B W15B O51A 71.4(15)
O40B W15B O51A 107.0(13)
O51B W15B O51A 32.8(15)
O62A W15B O51A 78.0(13)
O52B W15B O51A 163.9(16)
O46A W15B O51A 85.2(12)
O62B W15B O51A 83.9(15)
O52A W15B O40A 93.8(12)
O46B W15B O40A 94.6(14)
O40B W15B O40A 25.9(13)
O51B W15B O40A 76.6(16)
O62A W15B O40A 157.6(14)
O52B W15B O40A 114.5(16)
O46A W15B O40A 88.0(10)
O62B W15B O40A 157.5(16)
O51A W15B O40A 81.4(13)
O52A W15B O55A 93.5(10)
O46B W15B O55A 143.8(15)
O40B W15B O55A 85.2(11)
O51B W15B O55A 39.8(14)
O62A W15B O55A 84.4(13)
O52B W15B O55A 111.4(15)
O46A W15B O55A 156.2(11)
O62B W15B O55A 78.4(15)
O51A W15B O55A 72.4(10)
O40A W15B O55A 81.1(9)
O52A W15B O53B 49.6(12)
O46B W15B O53B 170.1(16)
O40B W15B O53B 77.3(13)
O51B W15B O53B 84.3(16)
O62A W15B O53B 89.1(15)
O52B W15B O53B 67.5(17)
O46A W15B O53B 157.9(13)
O62B W15B O53B 79.3(16)
O51A W15B O53B 116.7(12)
O40A W15B O53B 92.3(12)
O55A W15B O53B 44.5(12)
O63A W16B O66B 87(2)
O63A W16B O58B 155.2(19)
O66B W16B O58B 96(2)
O63A W16B O65B 29(2)
O66B W16B O65B 99(2)
O58B W16B O65B 165(2)
O63A W16B W17A 76.7(14)
O66B W16B W17A 112.9(17)
O58B W16B W17A 79.4(13)
O65B W16B W17A 96.4(16)
O63A W16B O58A 142.4(16)
O66B W16B O58A 106.6(19)
O58B W16B O58A 14.8(13)
O65B W16B O58A 153.3(18)
W17A W16B O58A 65.8(9)
O63A W16B O63B 61(2)
O66B W16B O63B 91(2)
O58B W16B O63B 95(2)
O65B W16B O63B 87(2)
W17A W16B O63B 25.4(18)
O58A W16B O63B 84(2)
O63A W16B O57B 119(2)
O66B W16B O57B 105(2)
O58B W16B O57B 84(2)
O65B W16B O57B 91(2)
W17A W16B O57B 139.9(14)
O58A W16B O57B 91.3(17)
O63B W16B O57B 164(2)
O63A W16B O57A 104.0(15)
O66B W16B O57A 111.7(18)
O58B W16B O57A 97.6(13)
O65B W16B O57A 75.2(17)
W17A W16B O57A 135.4(8)
O58A W16B O57A 103.0(10)
O63B W16B O57A 152(2)
O57B W16B O57A 16.5(15)
O63A W16B W16A 57.7(14)
O66B W16B W16A 116.6(17)
O58B W16B W16A 138.1(12)
O65B W16B W16A 29.6(16)
W17A W16B W16A 107.7(2)
O58A W16B W16A 134.3(8)
O63B W16B W16A 108.8(19)
O57B W16B W16A 64.3(18)
O57A W16B W16A 47.9(7)
O63A W16B O56 80.7(14)
O66B W16B O56 167.4(17)
O58B W16B O56 93.7(13)
O65B W16B O56 71.7(16)
W17A W16B O56 61.7(4)
O58A W16B O56 82.1(9)
O63B W16B O56 80.4(19)
O57B W16B O56 83.7(17)
O57A W16B O56 74.3(9)
W16A W16B O56 58.5(5)
O64A W17B O59A 148.2(18)
O64A W17B O67B 87.4(19)
O59A W17B O67B 106.8(16)
O64A W17B W17A 84.0(15)
O59A W17B W17A 64.4(10)
O67B W17B W17A 110.9(13)
O64A W17B O59B 154.8(18)
O59A W17B O59B 8.8(14)
O67B W17B O59B 99.2(16)
W17A W17B O59B 70.9(10)
O64A W17B O63B 69(2)
O59A W17B O63B 81.7(19)
O67B W17B O63B 93(2)
W17A W17B O63B 22.5(16)
O59B W17B O63B 86.3(19)
O64A W17B O60B 108.3(19)
O59A W17B O60B 95.0(14)
O67B W17B O60B 106.7(16)
W17A W17B O60B 140.9(9)
O59B W17B O60B 93.2(15)
O63B W17B O60B 160(2)
O64A W17B O64B 25(2)
O59A W17B O64B 149.2(18)
O67B W17B O64B 103(2)
W17A W17B O64B 96.5(15)
O59B W17B O64B 157.7(18)
O63B W17B O64B 88(2)
O60B W17B O64B 85(2)
O64A W17B O60A 95.3(17)
O59A W17B O60A 104.2(12)
O67B W17B O60A 113.6(14)
W17A W17B O60A 135.4(7)
O59B W17B O60A 104.0(12)
O63B W17B O60A 149.1(18)
O60B W17B O60A 14.5(13)
O64B W17B O60A 71.5(17)
O64A W17B W18A 51.3(15)
O59A W17B W18A 134.3(10)
O67B W17B W18A 116.6(13)
W17A W17B W18A 109.5(2)
O59B W17B W18A 139.6(9)
O63B W17B W18A 108.6(17)
O60B W17B W18A 60.3(13)
O64B W17B W18A 26.6(15)
O60A W17B W18A 46.0(7)
O64A W17B O56 81.3(15)
O59A W17B O56 80.7(11)
O67B W17B O56 167.4(13)
W17A W17B O56 62.6(4)
O59B W17B O56 89.0(11)
O63B W17B O56 78.1(17)
O60B W17B O56 82.3(11)
O64B W17B O56 68.8(16)
O60A W17B O56 73.2(8)
W18A W17B O56 59.6(5)
O65A W18B O68B 46(4)
O65A W18B W16A 94(3)
O68B W18B W16A 98.4(17)
O65A W18B W18A 90(3)
O68B W18B W18A 109.4(16)
W16A W18B W18A 144.5(2)
O65A W18B O62B 130(3)
O68B W18B O62B 98(2)
W16A W18B O62B 51.7(14)
W18A W18B O62B 139.7(14)
O65A W18B O64B 64(4)
O68B W18B O64B 100(2)
W16A W18B O64B 122.5(17)
W18A W18B O64B 32.9(17)
O62B W18B O64B 162(2)
O65A W18B O56 131(3)
O68B W18B O56 174.4(17)
W16A W18B O56 77.0(4)
W18A W18B O56 73.8(4)
O62B W18B O56 81.6(15)
O64B W18B O56 80.5(17)
O65A W18B O65B 72(3)
O68B W18B O65B 100(2)
W16A W18B O65B 36.2(13)
W18A W18B O65B 114.8(13)
O62B W18B O65B 88(2)
O64B W18B O65B 87(2)
O56 W18B O65B 74.3(14)
O65A W18B O61A 127(3)
O68B W18B O61A 100(2)
W16A W18B O61A 135.9(11)
W18A W18B O61A 61.1(12)
O62B W18B O61A 86.0(19)
O64B W18B O61A 93(2)
O56 W18B O61A 85.6(14)
O65B W18B O61A 159.6(18)
O65A W18B O61B 122(3)
O68B W18B O61B 105.3(18)
W16A W18B O61B 143.0(7)
W18A W18B O61B 48.7(8)
O62B W18B O61B 96.5(16)
O64B W18B O61B 81.3(19)
O56 W18B O61B 80.3(9)
O65B W18B O61B 153.3(15)
O61A W18B O61B 12.6(14)
O65A W18B O62A 128(3)
O68B W18B O62A 91.8(18)
W16A W18B O62A 58.8(9)
W18A W18B O62A 138.5(9)
O62B W18B O62A 9.0(17)
O64B W18B O62A 168.0(19)
O56 W18B O62A 88.5(10)
O65B W18B O62A 95.0(16)
O61A W18B O62A 80.8(15)
O61B W18B O62A 92.0(11)
Sn6A Sn4B O2 123.2(5)
Sn6A Sn4B O40B 75.6(9)
O2 Sn4B O40B 90.4(11)
Sn6A Sn4B Sn4A 124.5(3)
O2 Sn4B Sn4A 100.2(5)
O40B Sn4B Sn4A 142.1(9)
Sn6A Sn4B O35B 149.3(5)
O2 Sn4B O35B 72.3(6)
O40B Sn4B O35B 78.2(12)
Sn4A Sn4B O35B 70.9(9)
Sn6A Sn4B O35A 155.5(4)
O2 Sn4B O35A 76.8(5)
O40B Sn4B O35A 91.5(10)
Sn4A Sn4B O35A 56.6(4)
O35B Sn4B O35A 14.2(7)
Sn6A Sn4B O40A 55.8(6)
O2 Sn4B O40A 95.3(10)
O40B Sn4B O40A 21.4(10)
Sn4A Sn4B O40A 157.9(8)
O35B Sn4B O40A 99.5(10)
O35A Sn4B O40A 112.8(7)
Sn6A Sn4B Sn1 161.5(2)
O2 Sn4B Sn1 38.7(5)
O40B Sn4B Sn1 97.9(10)
Sn4A Sn4B Sn1 71.09(15)
O35B Sn4B Sn1 39.0(3)
O35A Sn4B Sn1 39.1(3)
O40A Sn4B Sn1 114.3(7)
Sn4A Sn5B O6 137.5(5)
Sn4A Sn5B O36B 82.5(10)
O6 Sn5B O36B 95.8(10)
Sn4A Sn5B O36A 60.9(5)
O6 Sn5B O36A 111.3(7)
O36B Sn5B O36A 21.6(10)
Sn4A Sn5B O37B 145.8(3)
O6 Sn5B O37B 75.9(6)
O36B Sn5B O37B 87.4(14)
O36A Sn5B O37B 105.4(9)
Sn4A Sn5B Sn5A 109.6(2)
O6 Sn5B Sn5A 96.1(5)
O36B Sn5B Sn5A 144.9(12)
O36A Sn5B Sn5A 147.6(6)
O37B Sn5B Sn5A 63.8(9)
Sn4A Sn5B Sn3 173.3(2)
O6 Sn5B Sn3 37.7(4)
O36B Sn5B Sn3 101.8(10)
O36A Sn5B Sn3 123.3(5)
O37B Sn5B Sn3 40.4(2)
Sn5A Sn5B Sn3 69.73(14)
Sn5A Sn6B O4 129.3(8)
Sn5A Sn6B O38B 74.3(12)
O4 Sn6B O38B 97.1(12)
Sn5A Sn6B O39B 153.8(5)
O4 Sn6B O39B 70.9(8)
O38B Sn6B O39B 87.8(13)
Sn5A Sn6B O38A 62.6(8)
O4 Sn6B O38A 102.2(10)
O38B Sn6B O38A 11.9(11)
O39B Sn6B O38A 99.7(11)
Sn5A Sn6B Sn6A 126.0(4)
O4 Sn6B Sn6A 90.3(8)
O38B Sn6B Sn6A 144.2(9)
O39B Sn6B Sn6A 61.5(9)
O38A Sn6B Sn6A 152.9(7)
O35A O35B W10A 95(2)
O35A O35B W10B 89(2)
W10A O35B W10B 9.6(2)
O35A O35B Sn1 81.9(4)
W10A O35B Sn1 144.9(8)
W10B O35B Sn1 136.9(9)
O35A O35B Sn4B 89(2)
W10A O35B Sn4B 118.3(6)
W10B O35B Sn4B 125.2(6)
Sn1 O35B Sn4B 96.7(5)
O36A O36B W11B 81(3)
O36A O36B W11A 72(3)
W11B O36B W11A 11.6(3)
O36A O36B Sn5B 91(2)
W11B O36B Sn5B 121.5(17)
W11A O36B Sn5B 114.2(15)
O36A O36B Sn4A 49.3(19)
W11B O36B Sn4A 107.3(14)
W11A O36B Sn4A 95.8(12)
Sn5B O36B Sn4A 42.1(5)
O37A O37B W12B 101.7(17)
O37A O37B W12A 85.7(15)
W12B O37B W12A 16.66(19)
O37A O37B Sn3 80.6(5)
W12B O37B Sn3 138.4(10)
W12A O37B Sn3 139.8(8)
O37A O37B Sn5B 107(3)
W12B O37B Sn5B 123.2(7)
W12A O37B Sn5B 125.6(5)
Sn3 O37B Sn5B 94.5(5)
O38A O38B W13A 90(4)
O38A O38B W13B 103(4)
W13A O38B W13B 13.4(2)
O38A O38B Sn6B 110(4)
W13A O38B Sn6B 124.6(14)
W13B O38B Sn6B 118.1(14)
O38A O38B Sn5A 74(3)
W13A O38B Sn5A 117.7(16)
W13B O38B Sn5A 121.0(15)
Sn6B O38B Sn5A 36.9(3)
O39A O39B W14B 82.2(11)
O39A O39B W14A 68.0(11)
W14B O39B W14A 15.34(17)
O39A O39B Sn2 77.1(5)
W14B O39B Sn2 138.1(8)
W14A O39B Sn2 125.6(7)
O39A O39B Sn6B 124(2)
W14B O39B Sn6B 117.9(5)
W14A O39B Sn6B 130.0(5)
Sn2 O39B Sn6B 103.9(6)
O39A O39B Sn6A 58.6(19)
W14B O39B Sn6A 111.3(12)
W14A O39B Sn6A 106.1(13)
Sn2 O39B Sn6A 88.3(9)
Sn6B O39B Sn6A 65.4(6)
O40A O40B W15B 98(3)
O40A O40B W15A 84(3)
W15B O40B W15A 14.1(3)
O40A O40B Sn4B 103(2)
W15B O40B Sn4B 126.2(16)
W15A O40B Sn4B 133.3(18)
O40A O40B Sn6A 59.7(19)
W15B O40B Sn6A 113.6(17)
W15A O40B Sn6A 109.0(16)
Sn4B O40B Sn6A 46.1(5)
O41A O41B W10B 93(7)
O41A O41B W10A 104(7)
W10B O41B W10A 10.7(4)
W11B O42B W11A 10.7(5)
W12B O43B W12A 14.5(4)
O44A O44B W13A 67(4)
O44A O44B W13B 80(4)
W13A O44B W13B 13.0(3)
O45A O45B W14A 55(5)
O45A O45B W14B 71(5)
W14A O45B W14B 16.6(5)
O46A O46B W15A 119(5)
O46A O46B W15B 113(5)
W15A O46B W15B 14.8(4)
O47A O47B W11A 113(8)
O47A O47B W10B 72(3)
W11A O47B W10B 135(3)
O47A O47B W11B 113(7)
W11A O47B W11B 8.2(4)
W10B O47B W11B 143(2)
O47A O47B W10A 75(3)
W11A O47B W10A 130(2)
W10B O47B W10A 5.5(4)
W11B O47B W10A 138(2)
O48A O48B W12B 62(2)
O48A O48B W11B 59(2)
W12B O48B W11B 119(2)
O48A O48B W12A 61(2)
W12B O48B W12A 6.1(5)
W11B O48B W12A 116(2)
O48A O48B W11A 54(2)
W12B O48B W11A 112(2)
W11B O48B W11A 7.7(3)
W12A O48B W11A 108.6(18)
O49A O49B W13A 92(3)
O49A O49B W12A 83(3)
W13A O49B W12A 150(3)
O49A O49B W13B 98(3)
W13A O49B W13B 7.5(5)
W12A O49B W13B 145(2)
O49A O49B W12B 86(3)
W13A O49B W12B 154(2)
W12A O49B W12B 4.9(4)
W13B O49B W12B 149(2)
O50A O50B W13B 104(4)
O50A O50B W13A 107(4)
W13B O50B W13A 3.6(7)
O50A O50B W14B 30(3)
W13B O50B W14B 123(3)
W13A O50B W14B 126(3)
O51A O51B O55A 173(4)
O51A O51B W15A 77(3)
O55A O51B W15A 103(2)
O51A O51B W14A 90(3)
O55A O51B W14A 90(2)
W15A O51B W14A 167(3)
O51A O51B W15B 88(3)
O55A O51B W15B 91(2)
W15A O51B W15B 13.0(4)
W14A O51B W15B 173(3)
O51A O51B W14B 103(3)
O55A O51B W14B 77.0(19)
W15A O51B W14B 173(3)
W14A O51B W14B 14.2(4)
W15B O51B W14B 163(2)
O52A O52B W10A 78(3)
O52A O52B W15B 54(3)
W10A O52B W15B 123(2)
O52A O52B W10B 81(3)
W10A O52B W10B 4.3(4)
W15B O52B W10B 127(2)
O52A O52B W15A 56(3)
W10A O52B W15A 127(2)
W15B O52B W15A 4.6(3)
W10B O52B W15A 132(2)
O53A O53B Si2 64(2)
O53A O53B W10A 85(3)
Si2 O53B W10A 135(2)
O53A O53B W10B 79(2)
Si2 O53B W10B 131(2)
W10A O53B W10B 6.4(3)
O53A O53B W15B 167(4)
Si2 O53B W15B 115(2)
W10A O53B W15B 88.5(15)
W10B O53B W15B 94.8(15)
O48A O54B O53A 141(3)
O48A O54B Si2 157(2)
O53A O54B Si2 53.2(12)
O48A O54B W11A 66.6(17)
O53A O54B W11A 74.2(14)
Si2 O54B W11A 120.1(16)
O48A O54B W11B 56.1(16)
O53A O54B W11B 84.7(15)
Si2 O54B W11B 130.0(16)
W11A O54B W11B 10.6(3)
O48A O54B W12B 42.7(14)
O53A O54B W12B 168(2)
Si2 O54B W12B 119.4(15)
W11A O54B W12B 106.7(14)
W11B O54B W12B 96.8(13)
O48A O54B W12A 56.9(15)
O53A O54B W12A 159(2)
Si2 O54B W12A 106.0(14)
W11A O54B W12A 119.9(15)
W11B O54B W12A 110.3(13)
W12B O54B W12A 14.2(2)
O54A O55B Si2 70(3)
O54A O55B O55A 127(5)
Si2 O55B O55A 61.0(19)
O54A O55B W13B 86(3)
Si2 O55B W13B 141(3)
O55A O55B W13B 145(3)
O54A O55B W13A 77(3)
Si2 O55B W13A 136(3)
O55A O55B W13A 155(3)
W13B O55B W13A 10.1(3)
O54A O55B W14B 165(4)
Si2 O55B W14B 113(2)
O55A O55B W14B 62.0(16)
W13B O55B W14B 82.8(16)
W13A O55B W14B 92.9(17)
O57A O57B W10A 79.9(18)
O57A O57B W10B 88.8(18)
W10A O57B W10B 9.5(2)
O57A O57B W16B 108(4)
W10A O57B W16B 149(3)
W10B O57B W16B 148(3)
O57A O57B W16A 41(3)
W10A O57B W16A 117(3)
W10B O57B W16A 126(3)
W16B O57B W16A 67.2(11)
W16B O58B W11A 138(2)
W16B O58B W17A 46.6(10)
W11A O58B W17A 131(2)
W16B O58B W11B 150(2)
W11A O58B W11B 12.2(3)
W17A O58B W11B 132(2)
W12A O59B W12B 17.6(4)
W12A O59B W17B 127.8(19)
W12B O59B W17B 144(2)
W12A O59B W17A 140.4(19)
W12B O59B W17A 138.2(18)
W17B O59B W17A 48.7(8)
O60A O60B W13B 83(5)
O60A O60B W13A 96(5)
W13B O60B W13A 12.1(2)
O60A O60B W17B 107(5)
W13B O60B W17B 147.2(19)
W13A O60B W17B 141(2)
O60A O60B W18A 42(5)
W13B O60B W18A 123(2)
W13A O60B W18A 134(2)
W17B O60B W18A 66.1(10)
W18A O61B W14B 149.5(19)
W18A O61B W14A 162.2(18)
W14B O61B W14A 14.2(3)
W18A O61B W18B 54.2(7)
W14B O61B W18B 135.0(15)
W14A O61B W18B 128.0(14)
W16A O62B W18B 58.7(16)
W16A O62B W15B 146(3)
W18B O62B W15B 147(3)
W16A O62B W15A 156(3)
W18B O62B W15A 141(2)
W15B O62B W15A 10.4(3)
W17A O63B O67A 112(6)
W17A O63B O63A 88(5)
O67A O63B O63A 142(5)
W17A O63B W16B 68(4)
O67A O63B W16B 125(4)
O63A O63B W16B 32.4(14)
W17A O63B W17B 58(4)
O67A O63B W17B 106(3)
O63A O63B W17B 112(3)
W16B O63B W17B 116(3)
W18A O64B O64A 111(5)
W18A O64B O65A 86(4)
O64A O64B O65A 128(5)
W18A O64B W18B 71(3)
O64A O64B W18B 122(4)
O65A O64B W18B 19.6(14)
W18A O64B W17B 89(3)
O64A O64B W17B 22(2)
O65A O64B W17B 129(3)
W18B O64B W17B 115(3)
O63A O65B W16A 134(6)
O63A O65B W16B 29(3)
W16A O65B W16B 107(3)
O63A O65B W18B 123(4)
W16A O65B W18B 53.8(17)
W16B O65B W18B 121(3)
O65A O68B W18B 20.3(19)
C121 N101 C101 115(3)
C121 N101 C131 105(2)
C101 N101 C131 108(3)
C121 N101 C111 100(3)
C101 N101 C111 105(2)
C131 N101 C111 123(3)
N101 C101 C102 116(3)
C103 C102 C101 116(3)
C104 C103 C102 132(4)
N101 C111 C112 106(3)
C111 C112 C113 93(3)
C114 C113 C112 109(3)
N101 C121 C122 115(3)
C123 C122 C121 101(3)
C124 C123 C122 107(3)
C132 C131 N101 112(3)
C131 C132 C133 109(3)
C134 C133 C132 105(3)
C201 N201 C231 104(3)
C201 N201 C221 110(3)
C231 N201 C221 114(3)
C201 N201 C211 114(3)
C231 N201 C211 104(3)
C221 N201 C211 110(3)
N201 C201 C202 115(3)
C203 C202 C201 106(3)
C202 C203 C204 110(3)
N201 C211 C212 109(3)
C211 C212 C213 97(3)
C214 C213 C212 116(3)
C222 C221 N201 113(3)
C223 C222 C221 103(3)
C222 C223 C224 116(3)
N201 C231 C232 114(3)
C233 C232 C231 109(3)
C232 C233 C234 107(3)
C331 N301 C311 110(3)
C331 N301 C301 117(3)
C311 N301 C301 105(3)
C331 N301 C321 112(3)
C311 N301 C321 116(3)
C301 N301 C321 97(3)
C302 C301 N301 115(4)
C301 C302 C303 109(3)
C304 C303 C302 101(3)
N301 C311 C312 118(4)
C313 C312 C311 108(4)
C314 C313 C312 116(4)
C322 C321 N301 104(3)
C323 C322 C321 103(3)
C322 C323 C324 113(3)
N301 C331 C332 113(4)
C331 C332 C333 98(3)
C334 C333 C332 88(3)
C411 N401 C421 115(5)
C411 N401 C431 114(5)
C421 N401 C431 100(4)
C411 N401 C401 105(4)
C421 N401 C401 121(4)
C431 N401 C401 102(4)
N401 C401 C402 111(5)
C403 C402 C401 111(5)
C404 C403 C402 118(5)
N401 C411 C412 116(5)
C411 C412 C413 133(4)
C414 C413 C412 95(3)
N401 C421 C422 106(4)
C423 C422 C421 102(4)
C422 C423 C424 103(4)
N401 C431 C432 109(4)
C431 C432 C433 95(4)
C434 C433 C432 106(4)
C521 N501 C531 113(3)
C521 N501 C501 111(3)
C531 N501 C501 108(3)
C521 N501 C511 108(3)
C531 N501 C511 112(3)
C501 N501 C511 105(3)
C502 C501 N501 119(3)
C501 C502 C503 122(3)
C502 C503 C504 114(3)
C512 C511 N501 110(4)
C511 C512 C513 108(4)
C512 C513 C514 110(3)
N501 C521 C522 115(3)
C523 C522 C521 107(3)
C524 C523 C522 124(3)
C532 C531 N501 110(4)
C531 C532 C533 109(4)
C534 C533 C532 125(4)
C611 N601 C631 124(4)
C611 N601 C601 95(3)
C631 N601 C601 111(4)
C611 N601 C621 114(4)
C631 N601 C621 107(3)
C601 N601 C621 103(4)
N601 C601 C602 111(4)
C601 C602 C603 102(4)
C604 C603 C602 89(4)
N601 C611 C612 99(4)
C613 C612 C611 108(4)
C612 C613 C614 137(5)
N601 C621 C622 101(3)
C623 C622 C621 101(3)
C622 C623 C624 122(4)
N601 C631 C632 111(4)
C633 C632 C631 115(4)
C632 C633 C634 112(4)
C721 N701 C731 112(2)
C721 N701 C701 112(2)
C731 N701 C701 105(2)
C721 N701 C711 107(2)
C731 N701 C711 112(2)
C701 N701 C711 109(2)
C702 C701 N701 115(3)
C701 C702 C703 106(4)
C704 C703 C702 106(5)
C712 C711 N701 112(2)
C711 C712 C713 115(3)
C714 C713 C712 111(3)
N701 C721 C722 115(2)
C723 C722 C721 111(3)
C724 C723 C722 114(3)
C732 C731 N701 111(2)
C731 C732 C733 112(2)
C734 C733 C732 111(3)
C12 C11 Cl11 115(3)
C11 C12 Cl12 100(3)
C22 C21 Cl21 105(3)
C21 C22 Cl22 111(3)
C32 C31 Cl31 108(4)
C31 C32 Cl32 115(4)
C42 C41 Cl41 123(4)
C41 C42 Cl42 113(4)
C52 C51 Cl51 120(3)
C51 C52 Cl52 112(4)
C62 C61 Cl61 102(6)
C61 C62 Cl62 111(7)

loop_
_geom_bond_atom_site_label_1
_geom_bond_atom_site_label_2
_geom_bond_distance
W1 O7 1.704(18)
W1 O13 1.759(19)
W1 O23 1.883(18)
W1 O1 1.900(13)
W1 O18 1.903(18)
W1 O19 2.230(17)
W2 O8 1.75(2)
W2 O14 1.844(17)
W2 O24 1.946(18)
W2 O2 1.961(14)
W2 O13 2.101(19)
W2 O19 2.293(17)
W3 O9 1.65(2)
W3 O3 1.81(2)
W3 O15 1.89(2)
W3 O14 1.936(17)
W3 O25 1.946(18)
W3 O20 2.379(19)
W4 O10 1.68(2)
W4 O15 1.94(2)
W4 O4 1.95(2)
W4 O26 1.967(19)
W4 O16 2.047(17)
W4 O20 2.270(19)
W5 O11 1.72(2)
W5 O16 1.777(17)
W5 O27 1.879(16)
W5 O17 1.93(2)
W5 O5 1.970(11)
W5 O21 2.255(14)
W6 O12 1.774(17)
W6 O6 1.889(14)
W6 O18 1.919(18)
W6 O28 1.939(17)
W6 O17 1.964(19)
W6 O21 2.183(14)
W7 O32 1.725(19)
W7 O29 1.88(2)
W7 O31 1.92(2)
W7 O28 1.925(17)
W7 O23 1.949(18)
W7 O22 2.285(16)
W8 O33 1.69(2)
W8 O25 1.866(18)
W8 O24 1.902(18)
W8 O29 1.94(2)
W8 O30 1.956(13)
W8 O22 2.311(16)
W9 O34 1.720(13)
W9 O26 1.833(19)
W9 O30 1.891(13)
W9 O31 1.89(2)
W9 O27 2.006(16)
W9 O22 2.300(9)
Sn1 O1 2.074(15)
Sn1 O35B 2.077(10)
Sn1 O35A 2.077(10)
Sn1 O2 2.118(16)
Sn1 Sn4B 3.280(4)
Sn2 O39A 2.110(9)
Sn2 O39B 2.110(9)
Sn2 O3 2.14(2)
Sn2 O4 2.26(2)
Sn2 Sn6A 3.252(4)
Sn3 O6 2.057(14)
Sn3 O5 2.078(12)
Sn3 O37B 2.110(9)
Sn3 O37A 2.110(9)
Sn3 Sn5B 3.247(5)
Si1 O20 1.57(2)
Si1 O22 1.644(10)
Si1 O19 1.647(10)
Si1 O21 1.651(16)
Si2 O53A 1.57(2)
Si2 O55B 1.58(5)
Si2 O54A 1.58(2)
Si2 O56 1.650(13)
Si2 O53B 1.65(4)
Si2 O55A 1.70(3)
Si2 O54B 1.88(3)
O1 Sn4A 2.198(8)
O2 Sn4B 2.027(10)
O3 Sn6A 2.198(8)
O4 Sn6B 2.027(10)
O5 Sn5A 2.199(8)
O6 Sn5B 2.027(10)
O56 W18B 2.097(19)
O56 W17A 2.245(19)
O56 W18A 2.362(15)
O56 W16A 2.382(15)
O56 W17B 2.421(16)
O56 W16B 2.470(16)
W10A O41B 1.65(4)
W10A O52B 1.73(4)
W10A O52A 1.750(18)
W10A O35B 1.847(14)
W10A O41A 1.87(3)
W10A O57B 1.91(2)
W10A O57A 1.908(13)
W10A O35A 1.988(13)
W10A O53B 2.04(4)
W10A O47A 2.06(3)
W10A O47B 2.14(2)
W10A O53A 2.32(2)
W11A O47B 1.57(2)
W11A O42A 1.84(4)
W11A O42B 1.86(4)
W11A O36A 1.90(2)
W11A O47A 1.94(3)
W11A O48A 1.96(3)
W11A O58B 1.81(4)
W11A O36B 1.99(3)
W11A O58A 2.05(2)
W11A O54B 2.04(3)
W11A O53A 2.21(2)
W11A O48B 2.40(4)
W12A W12B 0.558(5)
W12A O49B 1.66(4)
W12A O43A 1.76(3)
W12A O59B 1.78(3)
W12A O49A 1.82(3)
W12A O48A 1.91(3)
W12A O37B 1.942(12)
W12A O37A 2.011(12)
W12A O59A 2.01(3)
W12A O43B 2.08(4)
W12A O48B 2.19(4)
W12A O54A 2.22(2)
W13A O49B 1.58(4)
W13A O44A 1.65(3)
W13A O50B 1.74(5)
W13A O38B 1.79(2)
W13A O44B 1.80(3)
W13A O38A 1.86(2)
W13A O49A 1.87(3)
W13A O60B 2.00(3)
W13A O60A 2.14(3)
W13A O50A 2.21(3)
W13A O55B 2.30(5)
W13A O54A 2.31(2)
W14A W14B 0.536(5)
W14A O45A 1.46(4)
W14A O51B 1.69(4)
W14A O45B 1.74(5)
W14A O50A 1.82(3)
W14A O61A 1.87(2)
W14A O39A 1.876(12)
W14A O39B 2.015(15)
W14A O51A 2.04(3)
W14A O61B 2.09(2)
W14A O55A 2.28(3)
W15A O46B 1.41(3)
W15A O51B 1.59(4)
W15A O51A 1.73(3)
W15A O46A 1.77(3)
W15A O40B 1.80(3)
W15A O52A 1.939(17)
W15A O40A 1.94(3)
W15A O62A 2.01(3)
W15A O62B 2.28(5)
W15A O52B 2.27(4)
W15A O55A 2.43(3)
W16A O65B 1.24(5)
W16A O62B 1.56(5)
W16A W18B 1.695(4)
W16A O66A 1.79(3)
W16A O65A 1.85(3)
W16A O57A 1.90(2)
W16A O62A 1.91(3)
W16A O63A 2.05(2)
W16A O57B 2.35(5)
W16A W16B 2.406(3)
W17A O63B 0.80(6)
W17A W16B 1.733(4)
W17A W17B 1.761(4)
W17A O67A 1.79(3)
W17A O63A 1.79(2)
W17A O59A 1.85(3)
W17A O58A 1.87(3)
W17A O64A 1.97(3)
W17A O58B 2.35(4)
W17A O59B 2.21(4)
W18A O64B 1.04(6)
W18A O61B 1.69(3)
W18A O68A 1.74(3)
W18A O60A 1.81(3)
W18A W18B 1.821(4)
W18A O64A 1.86(3)
W18A O65A 1.93(3)
W18A O61A 2.05(4)
W18A O60B 2.21(4)
W18A W17B 2.328(3)
Sn4A Sn5B 1.723(5)
Sn4A O36A 2.096(14)
Sn4A O35A 2.201(12)
Sn4A Sn4B 2.263(3)
Sn4A O36B 2.55(3)
Sn5A Sn6B 1.360(4)
Sn5A O38A 2.096(14)
Sn5A O38B 2.18(3)
Sn5A O37A 2.201(12)
Sn5A Sn5B 2.685(6)
Sn6A Sn4B 1.791(5)
Sn6A O40A 2.096(14)
Sn6A O39A 2.201(12)
Sn6A O40B 2.41(3)
Sn6A O39B 2.54(3)
Sn6A Sn6B 2.625(6)
O35A O35B 0.58(3)
O35A W10B 1.955(13)
O35A Sn4B 2.372(18)
O36A O36B 0.84(4)
O36A W11B 1.92(2)
O36A Sn5B 2.30(2)
O37A O37B 0.69(4)
O37A W12B 2.081(14)
O38A O38B 0.51(4)
O38A W13B 1.99(2)
O38A Sn6B 2.34(2)
O39A O39B 0.94(4)
O39A W14B 2.085(15)
O40A O40B 0.93(4)
O40A W15B 2.11(3)
O40A Sn4B 2.49(3)
O41A O41B 0.58(4)
O41A W10B 1.68(3)
O42A W11B 1.51(4)
O43A W12B 1.59(3)
O44A O44B 0.74(5)
O44A W13B 1.88(3)
O45A O45B 0.70(5)
O45A W14B 1.77(4)
O46A O46B 0.59(4)
O46A W15B 1.92(3)
O47A O47B 0.68(9)
O47A W10B 1.79(3)
O47A W11B 2.25(3)
O48A O48B 1.13(5)
O48A O54B 1.39(4)
O48A W12B 1.52(3)
O48A W11B 1.81(3)
O49A O49B 0.95(4)
O49A W13B 2.26(3)
O49A W12B 2.33(3)
O50A O50B 0.95(5)
O50A W14B 1.34(3)
O50A W13B 1.81(3)
O51A O51B 1.14(5)
O51A W15B 2.10(3)
O51A W14B 2.49(3)
O52A O52B 0.83(4)
O52A W15B 1.535(17)
O52A W10B 2.054(17)
O53A O53B 1.27(4)
O53A O54B 1.57(4)
O53A W10B 2.37(2)
O54A O55B 1.11(4)
O54A W13B 2.35(2)
O55A O51B 1.52(5)
O55A O55B 1.77(5)
O55A W14B 2.21(3)
O55A W15B 2.38(3)
O57A O57B 0.67(4)
O57A W10B 2.010(18)
O57A W16B 2.25(3)
O58A W16B 1.72(2)
O58A W11B 2.17(3)
O59A W17B 1.71(3)
O59A W12B 2.12(3)
O60A O60B 0.60(4)
O60A W13B 2.01(3)
O60A W17B 2.30(3)
O61A W14B 1.76(2)
O61A W18B 2.17(3)
O62A W15B 1.87(3)
O62A W18B 2.13(4)
O63A O65B 0.99(5)
O63A W16B 1.00(2)
O63A O63B 1.63(6)
O64A W17B 1.07(3)
O64A O64B 1.21(5)
O65A W18B 0.63(4)
O65A O68B 1.30(6)
O65A O64B 1.68(6)
O67A O63B 1.33(7)
W10B O41B 1.55(4)
W10B O35B 1.880(16)
W10B O47B 1.888(19)
W10B O57B 1.908(13)
W10B O52B 2.01(4)
W10B O53B 2.25(4)
W11B O42B 1.60(4)
W11B O36B 1.86(3)
W11B O47B 1.897(19)
W11B O58B 1.92(4)
W11B O48B 2.13(4)
W11B O54B 2.17(3)
W12B O48B 1.67(4)
W12B O43B 1.82(4)
W12B O37B 1.827(15)
W12B O59B 1.84(3)
W12B O49B 2.20(4)
W12B O54B 2.21(3)
W13B O50B 1.33(5)
W13B O38B 1.81(2)
W13B O44B 1.87(3)
W13B O49B 1.93(4)
W13B O60B 1.99(3)
W13B O55B 2.14(5)
W14B O61B 1.87(2)
W14B O45B 1.87(4)
W14B O51B 1.98(4)
W14B O39B 1.993(14)
W14B O50B 2.06(5)
W14B O55B 2.39(4)
W15B O46B 1.62(3)
W15B O40B 1.77(3)
W15B O51B 1.81(4)
W15B O52B 1.86(4)
W15B O62B 2.10(5)
W15B O53B 2.46(4)
W16B O66B 1.64(5)
W16B O58B 1.93(4)
W16B O65B 1.73(5)
W16B O63B 1.86(6)
W16B O57B 1.95(3)
W17B O67B 1.76(4)
W17B O59B 2.04(4)
W17B O63B 2.06(6)
W17B O60B 2.05(3)
W17B O64B 2.10(5)
W18B O68B 1.65(5)
W18B O62B 1.86(5)
W18B O64B 1.87(5)
W18B O65B 2.10(5)
W18B O61B 2.19(2)
Sn4B O40B 2.114(17)
Sn4B O35B 2.308(15)
Sn5B O36B 2.114(17)
Sn5B O37B 2.308(15)
Sn6B O38B 2.114(17)
Sn6B O39B 2.308(15)
N101 C121 1.51(5)
N101 C101 1.52(4)
N101 C131 1.56(5)
N101 C111 1.56(4)
C101 C102 1.57(4)
C102 C103 1.50(5)
C103 C104 1.27(5)
C111 C112 1.64(5)
C112 C113 1.65(5)
C113 C114 1.56(5)
C121 C122 1.556(19)
C122 C123 1.549(19)
C123 C124 1.546(19)
C131 C132 1.46(5)
C132 C133 1.56(5)
C133 C134 1.36(5)
N201 C201 1.45(5)
N201 C231 1.51(5)
N201 C221 1.57(5)
N201 C211 1.65(5)
C201 C202 1.64(5)
C202 C203 1.44(5)
C203 C204 1.67(5)
C211 C212 1.66(5)
C212 C213 1.68(5)
C213 C214 1.52(5)
C221 C222 1.55(5)
C222 C223 1.50(5)
C223 C224 1.53(5)
C231 C232 1.52(6)
C232 C233 1.40(5)
C233 C234 1.76(5)
N301 C331 1.41(5)
N301 C311 1.48(6)
N301 C301 1.59(6)
N301 C321 1.64(5)
C301 C302 1.54(5)
C302 C303 1.55(5)
C303 C304 1.49(5)
C311 C312 1.58(6)
C312 C313 1.53(6)
C313 C314 1.42(5)
C321 C322 1.545(19)
C322 C323 1.530(19)
C323 C324 1.552(19)
C331 C332 1.62(6)
C332 C333 1.75(6)
C333 C334 1.72(5)
N401 C411 1.31(6)
N401 C421 1.49(7)
N401 C431 1.52(6)
N401 C401 1.52(7)
C401 C402 1.62(8)
C402 C403 1.49(7)
C403 C404 1.26(7)
C411 C412 1.55(2)
C412 C413 1.56(2)
C413 C414 1.53(2)
C421 C422 1.56(2)
C422 C423 1.56(2)
C423 C424 1.57(2)
C431 C432 1.56(2)
C432 C433 1.57(2)
C433 C434 1.57(2)
N501 C521 1.47(6)
N501 C531 1.49(6)
N501 C501 1.53(5)
N501 C511 1.67(6)
C501 C502 1.48(5)
C502 C503 1.51(4)
C503 C504 1.54(5)
C511 C512 1.39(6)
C512 C513 1.59(6)
C513 C514 1.63(5)
C521 C522 1.567(19)
C522 C523 1.560(19)
C523 C524 1.559(19)
C531 C532 1.47(6)
C532 C533 1.60(6)
C533 C534 1.27(6)
N601 C611 1.537(19)
N601 C631 1.543(19)
N601 C601 1.55(2)
N601 C621 1.55(2)
C601 C602 1.55(2)
C602 C603 1.57(2)
C603 C604 1.56(2)
C611 C612 1.56(2)
C612 C613 1.56(2)
C613 C614 1.57(2)
C621 C622 1.55(2)
C622 C623 1.55(2)
C623 C624 1.55(2)
C631 C632 1.56(2)
C632 C633 1.55(2)
C633 C634 1.58(2)
N701 C721 1.544(18)
N701 C731 1.559(18)
N701 C701 1.573(18)
N701 C711 1.574(18)
C701 C702 1.56(2)
C702 C703 1.58(2)
C703 C704 1.56(2)
C711 C712 1.55(2)
C712 C713 1.564(19)
C713 C714 1.55(2)
C721 C722 1.56(2)
C722 C723 1.56(2)
C723 C724 1.56(2)
C731 C732 1.555(19)
C732 C733 1.564(19)
C733 C734 1.55(2)
C11 C12 1.57(2)
C11 Cl11 1.802(19)
C12 Cl12 1.78(2)
C21 C22 1.43(5)
C21 Cl21 1.78(4)
C22 Cl22 1.67(4)
C31 C32 1.38(7)
C31 Cl31 1.76(5)
C32 Cl32 1.94(5)
C41 C42 1.35(7)
C41 Cl41 1.785(19)
C42 Cl42 1.768(19)
C51 C52 1.29(6)
C51 Cl51 1.94(4)
C52 Cl52 1.88(5)
C61 C62 1.56(2)
C61 Cl61 1.75(2)
C62 Cl62 1.76(2)

loop_
_geom_torsion_atom_site_label_1
_geom_torsion_atom_site_label_2
_geom_torsion_atom_site_label_3
_geom_torsion_atom_site_label_4
_geom_torsion
O9 W3 O3 Sn2 -85.4(12)
O15 W3 O3 Sn2 7.7(11)
O14 W3 O3 Sn2 165.0(11)
O25 W3 O3 Sn2 93(3)
O20 W3 O3 Sn2 81.9(11)
O9 W3 O3 Sn6A 150.9(13)
O15 W3 O3 Sn6A -116.0(13)
O14 W3 O3 Sn6A 41.3(12)
O25 W3 O3 Sn6A -31(4)
O20 W3 O3 Sn6A -41.7(11)
O12 W6 O6 Sn5B -138.4(8)
O18 W6 O6 Sn5B -37.3(9)
O28 W6 O6 Sn5B 56(3)
O17 W6 O6 Sn5B 123.8(9)
O21 W6 O6 Sn5B 49.0(7)
O12 W6 O6 Sn3 88.6(9)
O18 W6 O6 Sn3 -170.3(9)
O28 W6 O6 Sn3 -77(3)
O17 W6 O6 Sn3 -9.2(9)
O21 W6 O6 Sn3 -84.0(8)
O7 W1 O13 W2 178.8(8)
O23 W1 O13 W2 -85.2(8)
O1 W1 O13 W2 82.1(7)
O18 W1 O13 W2 15(3)
O19 W1 O13 W2 -0.7(6)
O8 W2 O14 W3 -118(2)
O24 W2 O14 W3 -20(2)
O2 W2 O14 W3 143(2)
O13 W2 O14 W3 58(3)
O19 W2 O14 W3 61(2)
O9 W3 O15 W4 174.8(13)
O3 W3 O15 W4 79.2(12)
O14 W3 O15 W4 -7(3)
O25 W3 O15 W4 -85.5(12)
O20 W3 O15 W4 -5.6(10)
O11 W5 O16 W4 122.1(13)
O27 W5 O16 W4 22.8(13)
O17 W5 O16 W4 -74(2)
O5 W5 O16 W4 -144.1(12)
O21 W5 O16 W4 -62.1(12)
O20 Si1 O19 W1 -179.6(10)
O22 Si1 O19 W1 63.0(14)
O21 Si1 O19 W1 -53.9(10)
O20 Si1 O19 W2 51.0(11)
O22 Si1 O19 W2 -66.5(13)
O21 Si1 O19 W2 176.7(7)
O22 Si1 O20 W4 -63.8(15)
O19 Si1 O20 W4 178.6(11)
O21 Si1 O20 W4 53.6(13)
O22 Si1 O20 W3 64.6(13)
O19 Si1 O20 W3 -53.0(14)
O21 Si1 O20 W3 -178.0(12)
O20 Si1 O21 W6 176.9(13)
O22 Si1 O21 W6 -66.3(11)
O19 Si1 O21 W6 50.3(11)
O20 Si1 O21 W5 -52.0(9)
O22 Si1 O21 W5 64.9(10)
O19 Si1 O21 W5 -178.5(7)
O20 Si1 O22 W7 177.7(9)
O19 Si1 O22 W7 -60.8(13)
O21 Si1 O22 W7 57.7(9)
O20 Si1 O22 W9 56.6(15)
O19 Si1 O22 W9 178.1(12)
O21 Si1 O22 W9 -63.3(14)
O20 Si1 O22 W8 -62.8(10)
O19 Si1 O22 W8 58.7(13)
O21 Si1 O22 W8 177.2(8)
O7 W1 O23 W7 -140(2)
O13 W1 O23 W7 125(2)
O1 W1 O23 W7 25(5)
O18 W1 O23 W7 -37(2)
O19 W1 O23 W7 47(2)
O33 W8 O25 W3 121(2)
O24 W8 O25 W3 20(2)
O29 W8 O25 W3 -60(3)
O30 W8 O25 W3 -139(2)
O22 W8 O25 W3 -65(2)
O34 W9 O26 W4 -137(3)
O30 W9 O26 W4 123(3)
O31 W9 O26 W4 17(4)
O27 W9 O26 W4 -35(2)
O22 W9 O26 W4 49(3)
O11 W5 O27 W9 -131.7(17)
O16 W5 O27 W9 -25.6(16)
O17 W5 O27 W9 134.7(17)
O5 W5 O27 W9 58(3)
O21 W5 O27 W9 61.2(16)
O32 W7 O29 W8 -171.4(8)
O31 W7 O29 W8 -69.1(8)
O28 W7 O29 W8 22(2)
O23 W7 O29 W8 88.2(8)
O22 W7 O29 W8 1.1(5)
O34 W9 O30 W8 176.0(9)
O26 W9 O30 W8 -80.6(9)
O31 W9 O30 W8 74.8(9)
O27 W9 O30 W8 11(2)
O22 W9 O30 W8 3.7(7)
O34 W9 O31 W7 -163.7(12)
O26 W9 O31 W7 42(3)
O30 W9 O31 W7 -64.9(11)
O27 W9 O31 W7 95.9(12)
O22 W9 O31 W7 9.2(10)
O53A Si2 O56 W18B -115.6(13)
O55B Si2 O56 W18B 73(2)
O54A Si2 O56 W18B 116.2(13)
O53B Si2 O56 W18B -65.9(18)
O55A Si2 O56 W18B 4.0(13)
O54B Si2 O56 W18B -172.7(12)
O53A Si2 O56 W17A 60.5(12)
O55B Si2 O56 W17A -111.4(19)
O54A Si2 O56 W17A -67.8(13)
O53B Si2 O56 W17A 110.1(17)
O55A Si2 O56 W17A -179.9(10)
O54B Si2 O56 W17A 3.3(13)
O53A Si2 O56 W18A -177.4(12)
O55B Si2 O56 W18A 11(2)
O54A Si2 O56 W18A 54.4(17)
O53B Si2 O56 W18A -127.7(17)
O55A Si2 O56 W18A -57.8(15)
O54B Si2 O56 W18A 125.5(14)
O53A Si2 O56 W16A -60.0(16)
O55B Si2 O56 W16A 128.2(19)
O54A Si2 O56 W16A 171.8(12)
O53B Si2 O56 W16A -10(2)
O55A Si2 O56 W16A 59.7(14)
O54B Si2 O56 W16A -117.1(14)
O53A Si2 O56 W17B 112.5(11)
O55B Si2 O56 W17B -59(2)
O54A Si2 O56 W17B -15.7(16)
O53B Si2 O56 W17B 162.2(16)
O55A Si2 O56 W17B -127.9(12)
O54B Si2 O56 W17B 55.4(14)
O53A Si2 O56 W16B 10.5(15)
O55B Si2 O56 W16B -161.3(19)
O54A Si2 O56 W16B -117.7(12)
O53B Si2 O56 W16B 60.2(19)
O55A Si2 O56 W16B 130.2(12)
O54B Si2 O56 W16B -46.6(14)
O49B W13A O38A O38B 143(4)
O44A W13A O38A O38B -119(4)
O50B W13A O38A O38B -9(5)
O44B W13A O38A O38B -95(4)
O49A W13A O38A O38B 166(4)
O60B W13A O38A O38B 107(7)
O60A W13A O38A O38B 54(6)
O50A W13A O38A O38B 9(4)
O55B W13A O38A O38B 62(4)
O54A W13A O38A O38B 90(4)
O49B W13A O38A W13B 142(2)
O44A W13A O38A W13B -120(2)
O50B W13A O38A W13B -10(2)
O38B W13A O38A W13B -1(5)
O44B W13A O38A W13B -96(2)
O49A W13A O38A W13B 165(2)
O60B W13A O38A W13B 106(6)
O60A W13A O38A W13B 53(4)
O50A W13A O38A W13B 7.9(18)
O55B W13A O38A W13B 61(2)
O54A W13A O38A W13B 89.0(19)
O49B W13A O38A Sn5A 59(2)
O44A W13A O38A Sn5A 156.6(19)
O50B W13A O38A Sn5A -94(2)
O38B W13A O38A Sn5A -84(4)
O44B W13A O38A Sn5A -179(2)
O49A W13A O38A Sn5A 81.4(19)
O60B W13A O38A Sn5A 22(7)
O60A W13A O38A Sn5A -30(5)
O50A W13A O38A Sn5A -75.3(18)
O55B W13A O38A Sn5A -22.0(19)
O54A W13A O38A Sn5A 5.7(16)
O49B W13A O38A Sn6B 96.8(18)
O44A W13A O38A Sn6B -165.6(15)
O50B W13A O38A Sn6B -56(2)
O38B W13A O38A Sn6B -47(4)
O44B W13A O38A Sn6B -141.1(19)
O49A W13A O38A Sn6B 119.2(14)
O60B W13A O38A Sn6B 60(6)
O60A W13A O38A Sn6B 7(4)
O50A W13A O38A Sn6B -37.5(13)
O55B W13A O38A Sn6B 15.8(15)
O54A W13A O38A Sn6B 43.5(12)
W14B W14A O39A O39B -23.0(18)
O45A W14A O39A O39B 99(2)
O51B W14A O39A O39B -136(2)
O45B W14A O39A O39B 76(2)
O50A W14A O39A O39B -7.8(17)
O61A W14A O39A O39B -100(4)
O51A W14A O39A O39B -168.7(17)
O61B W14A O39A O39B -70(3)
O55A W14A O39A O39B -92.9(17)
O45A W14A O39A W14B 122.2(19)
O51B W14A O39A W14B -113.1(18)
O45B W14A O39A W14B 99(2)
O50A W14A O39A W14B 15.3(13)
O61A W14A O39A W14B -77(4)
O39B W14A O39A W14B 23.0(18)
O51A W14A O39A W14B -145.7(14)
O61B W14A O39A W14B -47(2)
O55A W14A O39A W14B -69.9(13)
W14B W14A O39A Sn2 -89.3(18)
O45A W14A O39A Sn2 33(2)
O51B W14A O39A Sn2 158(2)
O45B W14A O39A Sn2 10(2)
O50A W14A O39A Sn2 -74.0(18)
O61A W14A O39A Sn2 -166(4)
O39B W14A O39A Sn2 -66.2(17)
O51A W14A O39A Sn2 125.0(17)
O61B W14A O39A Sn2 -136(2)
O55A W14A O39A Sn2 -159.1(18)
W14B W14A O39A Sn6A 75.4(17)
O45A W14A O39A Sn6A -162.4(19)
O51B W14A O39A Sn6A -37.7(18)
O45B W14A O39A Sn6A 174.2(19)
O50A W14A O39A Sn6A 90.7(15)
O61A W14A O39A Sn6A -1(5)
O39B W14A O39A Sn6A 98(2)
O51A W14A O39A Sn6A -70.3(15)
O61B W14A O39A Sn6A 29(3)
O55A W14A O39A Sn6A 5.5(13)
O52B W10A O41A O41B 2(8)
O52A W10A O41A O41B -20(8)
O35B W10A O41A O41B -93(8)
O57B W10A O41A O41B 99(8)
O57A W10A O41A O41B 79(8)
O35A W10A O41A O41B -110(8)
O47A W10A O41A O41B 161(8)
O47B W10A O41A O41B 177(8)
O53A W10A O41A O41B 180(7)
O41B W10A O41A W10B -178(9)
O52B W10A O41A W10B -176(3)
O52A W10A O41A W10B 162(3)
O35B W10A O41A W10B 89(3)
O57B W10A O41A W10B -80(3)
O57A W10A O41A W10B -99(3)
O35A W10A O41A W10B 72(3)
O47A W10A O41A W10B -17(3)
O47B W10A O41A W10B -1(4)
O53A W10A O41A W10B 2(3)
O47B W11A O42A W11B 153(5)
O42B W11A O42A W11B 164(10)
O36A W11A O42A W11B 73(3)
O47A W11A O42A W11B 171(3)
O48A W11A O42A W11B -17(3)
O58B W11A O42A W11B -113(4)
O36B W11A O42A W11B 51(3)
O58A W11A O42A W11B -103(3)
O54B W11A O42A W11B -21(4)
O48B W11A O42A W11B -30(3)
O49B W12A O43A W12B -158.3(18)
O59B W12A O43A W12B 87.8(15)
O49A W12A O43A W12B -179.4(14)
O48A W12A O43A W12B 1.1(14)
O37B W12A O43A W12B -65.2(13)
O37A W12A O43A W12B -84.8(13)
O59A W12A O43A W12B 88.1(13)
O43B W12A O43A W12B -31(10)
O48B W12A O43A W12B 15.8(14)
O49B W13A O44A O44B 166(4)
O50B W13A O44A O44B -22(5)
O38B W13A O44A O44B 75(4)
O38A W13A O44A O44B 90(4)
O49A W13A O44A O44B -177(4)
O60B W13A O44A O44B -102(4)
O60A W13A O44A O44B -88(4)
O50A W13A O44A O44B -10(5)
O54A W13A O44A O44B -174(3)
O49B W13A O44A W13B -175(3)
O50B W13A O44A W13B -3(2)
O38B W13A O44A W13B 95(3)
O44B W13A O44A W13B 20(5)
O38A W13A O44A W13B 110(2)
O49A W13A O44A W13B -158(2)
O60B W13A O44A W13B -82(2)
O60A W13A O44A W13B -68(2)
O50A W13A O44A W13B 9(2)
O54A W13A O44A W13B -155(4)
W14B W14A O45A O45B 18(6)
O51B W14A O45A O45B -178(5)
O50A W14A O45A O45B -2(6)
O61A W14A O45A O45B 92(6)
O39A W14A O45A O45B -96(6)
O39B W14A O45A O45B -68(6)
O51A W14A O45A O45B 176(6)
O61B W14A O45A O45B 79(6)
O55A W14A O45A O45B -166(6)
O51B W14A O45A W14B 164(3)
O45B W14A O45A W14B -18(6)
O50A W14A O45A W14B -19.7(14)
O61A W14A O45A W14B 74(2)
O39A W14A O45A W14B -114.0(16)
O39B W14A O45A W14B -85.9(17)
O51A W14A O45A W14B 158.0(16)
O61B W14A O45A W14B 61.2(15)
O55A W14A O45A W14B 176(8)
O51B W15A O46A O46B -41(7)
O51A W15A O46A O46B -37(7)
O40B W15A O46A O46B -164(6)
O52A W15A O46A O46B 136(6)
O40A W15A O46A O46B -135(6)
O62A W15A O46A O46B 48(7)
O62B W15A O46A O46B 54(7)
O52B W15A O46A O46B 120(7)
O46B W15A O46A W15B -116(6)
O51B W15A O46A W15B -157(3)
O51A W15A O46A W15B -152.8(17)
O40B W15A O46A W15B 80.2(16)
O52A W15A O46A W15B 20.1(12)
O40A W15A O46A W15B 108.9(17)
O62A W15A O46A W15B -67.2(15)
O62B W15A O46A W15B -62.1(17)
O52B W15A O46A W15B 4.7(16)
W12B W12A O49A O49B 140(4)
O43A W12A O49A O49B 141(3)
O59B W12A O49A O49B -129(3)
O48A W12A O49A O49B -41(7)
O37B W12A O49A O49B 47(3)
O37A W12A O49A O49B 43(3)
O59A W12A O49A O49B -118(3)
O43B W12A O49A O49B 136(3)
O48B W12A O49A O49B -173(4)
O54A W12A O49A O49B -34(3)
W12B W12A O49A W13A 168(2)
O49B W12A O49A W13A 28(3)
O43A W12A O49A W13A 169.1(17)
O59B W12A O49A W13A -101.2(18)
O48A W12A O49A W13A -13(6)
O37B W12A O49A W13A 74.4(17)
O37A W12A O49A W13A 70.4(15)
O59A W12A O49A W13A -90.2(16)
O43B W12A O49A W13A 163.9(17)
O48B W12A O49A W13A -145(4)
O54A W12A O49A W13A -6.4(14)
W12B W12A O49A W13B 172(2)
O49B W12A O49A W13B 32(3)
O43A W12A O49A W13B 173.3(16)
O59B W12A O49A W13B -97.0(17)
O48A W12A O49A W13B -9(6)
O37B W12A O49A W13B 78.6(15)
O37A W12A O49A W13B 74.6(13)
O59A W12A O49A W13B -86.0(15)
O43B W12A O49A W13B 168.1(15)
O48B W12A O49A W13B -141(4)
O54A W12A O49A W13B -2.2(12)
O49B W12A O49A W12B -140(3)
O43A W12A O49A W12B 1(3)
O59B W12A O49A W12B 91(3)
O48A W12A O49A W12B 179(100)
O37B W12A O49A W12B -93(3)
O37A W12A O49A W12B -97(3)
O59A W12A O49A W12B 102(3)
O43B W12A O49A W12B -4(3)
O48B W12A O49A W12B 47(4)
O54A W12A O49A W12B -174(3)
O44A W13A O49A O49B -145(3)
O50B W13A O49A O49B 122(5)
O38B W13A O49A O49B -42(3)
O44B W13A O49A O49B -146(3)
O38A W13A O49A O49B -46(3)
O60B W13A O49A O49B 119(3)
O60A W13A O49A O49B 115(3)
O50A W13A O49A O49B 61(4)
O55B W13A O49A O49B 42(3)
O54A W13A O49A O49B 37(3)
O49B W13A O49A W12A -30(3)
O44A W13A O49A W12A -175(2)
O50B W13A O49A W12A 92(4)
O38B W13A O49A W12A -72.3(17)
O44B W13A O49A W12A -176.4(17)
O38A W13A O49A W12A -76.5(16)
O60B W13A O49A W12A 88.4(17)
O60A W13A O49A W12A 85.2(16)
O50A W13A O49A W12A 31(4)
O55B W13A O49A W12A 12(2)
O54A W13A O49A W12A 6.2(14)
O49B W13A O49A W13B -94(6)
O44A W13A O49A W13B 121(5)
O50B W13A O49A W13B 29(6)
O38B W13A O49A W13B -136(5)
O44B W13A O49A W13B 120(5)
O38A W13A O49A W13B -140(5)
O60B W13A O49A W13B 25(5)
O60A W13A O49A W13B 22(5)
O50A W13A O49A W13B -32(5)
O55B W13A O49A W13B -52(5)
O54A W13A O49A W13B -57(5)
O49B W13A O49A W12B -29(3)
O44A W13A O49A W12B -173.8(19)
O50B W13A O49A W12B 93(4)
O38B W13A O49A W12B -70.9(17)
O44B W13A O49A W12B -174.9(16)
O38A W13A O49A W12B -75.1(15)
O60B W13A O49A W12B 89.9(17)
O60A W13A O49A W12B 86.6(15)
O50A W13A O49A W12B 33(4)
O55B W13A O49A W12B 13(2)
O54A W13A O49A W12B 7.7(13)
W14B W14A O50A O50B -60(5)
O45A W14A O50A O50B 63(5)
O51B W14A O50A O50B -121(5)
O45B W14A O50A O50B 62(5)
O61A W14A O50A O50B -39(5)
O39A W14A O50A O50B 165(5)
O39B W14A O50A O50B 161(5)
O51A W14A O50A O50B -110(6)
O61B W14A O50A O50B -38(5)
O55A W14A O50A O50B -120(5)
O45A W14A O50A W14B 123(3)
O51B W14A O50A W14B -61(4)
O45B W14A O50A W14B 122(4)
O61A W14A O50A W14B 21(3)
O39A W14A O50A W14B -135(3)
O39B W14A O50A W14B -139(4)
O51A W14A O50A W14B -50(5)
O61B W14A O50A W14B 22(3)
O55A W14A O50A W14B -60(3)
W14B W14A O50A W13B 15(3)
O45A W14A O50A W13B 138(4)
O51B W14A O50A W13B -46(4)
O45B W14A O50A W13B 137(4)
O61A W14A O50A W13B 36(4)
O39A W14A O50A W13B -120(4)
O39B W14A O50A W13B -124(4)
O51A W14A O50A W13B -35(6)
O61B W14A O50A W13B 37(4)
O55A W14A O50A W13B -46(4)
W14B W14A O50A W13A 21(3)
O45A W14A O50A W13A 145(3)
O51B W14A O50A W13A -39(4)
O45B W14A O50A W13A 144(4)
O61A W14A O50A W13A 43(4)
O39A W14A O50A W13A -114(3)
O39B W14A O50A W13A -118(3)
O51A W14A O50A W13A -29(6)
O61B W14A O50A W13A 44(3)
O55A W14A O50A W13A -39(3)
O46B W15A O51A O51B 174(3)
O46A W15A O51A O51B -176(3)
O40B W15A O51A O51B -68(3)
O52A W15A O51A O51B 23(4)
O40A W15A O51A O51B -77(3)
O62A W15A O51A O51B 86(3)
O62B W15A O51A O51B 79(3)
O52B W15A O51A O51B 81(4)
O55A W15A O51A O51B 5(2)
O46B W15A O51A W14A 173(2)
O51B W15A O51A W14A 0(2)
O46A W15A O51A W14A -176.6(15)
O40B W15A O51A W14A -68(2)
O52A W15A O51A W14A 23(4)
O40A W15A O51A W14A -77.2(16)
O62A W15A O51A W14A 85.3(17)
O62B W15A O51A W14A 78.0(19)
O52B W15A O51A W14A 80(4)
O55A W15A O51A W14A 4.1(14)
O46B W15A O51A W15B 122(3)
O51B W15A O51A W15B -52(4)
O46A W15A O51A W15B 132(3)
O40B W15A O51A W15B -119(3)
O52A W15A O51A W15B -28(3)
O40A W15A O51A W15B -128(3)
O62A W15A O51A W15B 34(3)
O62B W15A O51A W15B 27(3)
O52B W15A O51A W15B 29(3)
O55A W15A O51A W15B -47(3)
O46B W15A O51A W14B 167.9(18)
O51B W15A O51A W14B -6(2)
O46A W15A O51A W14B 178.0(13)
O40B W15A O51A W14B -73.5(18)
O52A W15A O51A W14B 18(4)
O40A W15A O51A W14B -82.6(13)
O62A W15A O51A W14B 79.9(15)
O62B W15A O51A W14B 72.6(16)
O52B W15A O51A W14B 75(4)
O55A W15A O51A W14B -1.3(11)
O41B W10A O52A O52B 44(4)
O35B W10A O52A O52B 133(3)
O41A W10A O52A O52B 50(3)
O57B W10A O52A O52B -60(4)
O57A W10A O52A O52B -55(3)
O35A W10A O52A O52B 144(3)
O53B W10A O52A O52B -139(3)
O47A W10A O52A O52B -133(4)
O47B W10A O52A O52B -164(5)
O53A W10A O52A O52B -141(3)
O41B W10A O52A W15B 127(3)
O52B W10A O52A W15B 83(4)
O35B W10A O52A W15B -143(3)
O41A W10A O52A W15B 133(2)
O57B W10A O52A W15B 23(3)
O57A W10A O52A W15B 28(3)
O35A W10A O52A W15B -133(2)
O53B W10A O52A W15B -56(3)
O47A W10A O52A W15B -50(5)
O47B W10A O52A W15B -81(4)
O53A W10A O52A W15B -58(2)
O41B W10A O52A W15A 131(3)
O52B W10A O52A W15A 87(4)
O35B W10A O52A W15A -139(3)
O41A W10A O52A W15A 137(3)
O57B W10A O52A W15A 27(3)
O57A W10A O52A W15A 32(3)
O35A W10A O52A W15A -129(3)
O53B W10A O52A W15A -52(3)
O47A W10A O52A W15A -46(5)
O47B W10A O52A W15A -76(4)
O53A W10A O52A W15A -54(3)
O41B W10A O52A W10B -60(10)
O52B W10A O52A W10B -104(10)
O35B W10A O52A W10B 30(9)
O41A W10A O52A W10B -54(9)
O57B W10A O52A W10B -164(10)
O57A W10A O52A W10B -159(10)
O35A W10A O52A W10B 40(9)
O53B W10A O52A W10B 118(10)
O47A W10A O52A W10B 123(11)
O47B W10A O52A W10B 93(10)
O53A W10A O52A W10B 115(10)
O55B Si2 O53A O53B -95(4)
O54A Si2 O53A O53B -138(3)
O56 Si2 O53A O53B 97(3)
O55A Si2 O53A O53B -20(3)
O54B Si2 O53A O53B -163(3)
O55B Si2 O53A O54B 68(3)
O54A Si2 O53A O54B 25.0(18)
O56 Si2 O53A O54B -100.3(16)
O53B Si2 O53A O54B 163(3)
O55A Si2 O53A O54B 143.0(13)
O55B Si2 O53A W11A 102(3)
O54A Si2 O53A W11A 59.3(17)
O56 Si2 O53A W11A -65.9(17)
O53B Si2 O53A W11A -163(3)
O55A Si2 O53A W11A 177.3(13)
O54B Si2 O53A W11A 34.3(14)
O55B Si2 O53A W10A -130(3)
O54A Si2 O53A W10A -172.6(12)
O56 Si2 O53A W10A 62.1(15)
O53B Si2 O53A W10A -35(2)
O55A Si2 O53A W10A -54.6(16)
O54B Si2 O53A W10A 162(2)
O55B Si2 O53A W10B -134(3)
O54A Si2 O53A W10B -176.9(13)
O56 Si2 O53A W10B 57.8(17)
O53B Si2 O53A W10B -39(2)
O55A Si2 O53A W10B -58.9(17)
O54B Si2 O53A W10B 158(2)
O53A Si2 O54A O55B 139(3)
O56 Si2 O54A O55B -96(4)
O53B Si2 O54A O55B 87(4)
O55A Si2 O54A O55B 17(4)
O54B Si2 O54A O55B 160(4)
O53A Si2 O54A W12A -57.7(17)
O55B Si2 O54A W12A 164(4)
O56 Si2 O54A W12A 67.9(16)
O53B Si2 O54A W12A -109(3)
O55A Si2 O54A W12A -179.0(13)
O54B Si2 O54A W12A -36.0(14)
O53A Si2 O54A W13A -179.5(15)
O55B Si2 O54A W13A 42(3)
O56 Si2 O54A W13A -54(2)
O53B Si2 O54A W13A 129(3)
O55A Si2 O54A W13A 59(2)
O54B Si2 O54A W13A -158(2)
O53A Si2 O54A W13B 173.9(13)
O55B Si2 O54A W13B 35(3)
O56 Si2 O54A W13B -60.5(18)
O53B Si2 O54A W13B 123(3)
O55A Si2 O54A W13B 52.5(17)
O54B Si2 O54A W13B -164(2)
O53A Si2 O55A O51B 106(4)
O55B Si2 O55A O51B -117(5)
O54A Si2 O55A O51B -129(4)
O56 Si2 O55A O51B -13(5)
O53B Si2 O55A O51B 91(5)
O54B Si2 O55A O51B 162(4)
O53A Si2 O55A O55B -137(2)
O54A Si2 O55A O55B -12(3)
O56 Si2 O55A O55B 104(2)
O53B Si2 O55A O55B -152(3)
O54B Si2 O55A O55B -82(3)
O53A Si2 O55A W14B -176.1(12)
O55B Si2 O55A W14B -39(2)
O54A Si2 O55A W14B -51.7(16)
O56 Si2 O55A W14B 64.3(14)
O53B Si2 O55A W14B 168(2)
O54B Si2 O55A W14B -120.9(18)
O53A Si2 O55A W14A 177.9(15)
O55B Si2 O55A W14A -45(2)
O54A Si2 O55A W14A -58(2)
O56 Si2 O55A W14A 58.3(18)
O53B Si2 O55A W14A 162(3)
O54B Si2 O55A W14A -127(2)
O53A Si2 O55A W15B 52.0(16)
O55B Si2 O55A W15B -171(2)
O54A Si2 O55A W15B 176.5(13)
O56 Si2 O55A W15B -67.6(13)
O53B Si2 O55A W15B 36.5(18)
O54B Si2 O55A W15B 107(2)
O53A Si2 O55A W15A 55.4(18)
O55B Si2 O55A W15A -168(3)
O54A Si2 O55A W15A 179.8(15)
O56 Si2 O55A W15A -64.2(16)
O53B Si2 O55A W15A 40(2)
O54B Si2 O55A W15A 111(2)
O65B W16A O57A O57B -14(9)
O62B W16A O57A O57B 146(8)
W18B W16A O57A O57B 90(8)
O66A W16A O57A O57B -100(8)
O65A W16A O57A O57B 72(9)
O62A W16A O57A O57B 153(8)
O63A W16A O57A O57B -2(8)
O56 W16A O57A O57B 67(8)
W16B W16A O57A O57B 5(8)
O65B W16A O57A W10A -146(4)
O62B W16A O57A W10A 14(3)
W18B W16A O57A W10A -42(4)
O66A W16A O57A W10A 128(3)
O65A W16A O57A W10A -60(5)
O62A W16A O57A W10A 21(3)
O63A W16A O57A W10A -134(3)
O57B W16A O57A W10A -132(10)
O56 W16A O57A W10A -65(3)
W16B W16A O57A W10A -127(3)
O65B W16A O57A W10B -140(4)
O62B W16A O57A W10B 20(4)
W18B W16A O57A W10B -36(5)
O66A W16A O57A W10B 134(4)
O65A W16A O57A W10B -54(6)
O62A W16A O57A W10B 27(4)
O63A W16A O57A W10B -128(4)
O57B W16A O57A W10B -126(11)
O56 W16A O57A W10B -59(4)
W16B W16A O57A W10B -121(4)
O65B W16A O57A W16B -19(2)
O62B W16A O57A W16B 141.4(18)
W18B W16A O57A W16B 85.0(11)
O66A W16A O57A W16B -104.7(11)
O65A W16A O57A W16B 67(3)
O62A W16A O57A W16B 147.9(11)
O63A W16A O57A W16B -6.8(8)
O57B W16A O57A W16B -5(8)
O56 W16A O57A W16B 62.1(6)
O63B W17A O58A W16B 61(5)
W17B W17A O58A W16B -134.9(6)
O67A W17A O58A W16B 103.2(10)
O63A W17A O58A W16B 0.3(9)
O59A W17A O58A W16B -159.0(11)
O64A W17A O58A W16B -83(3)
O58B W17A O58A W16B 60(15)
O59B W17A O58A W16B -165.6(11)
O56 W17A O58A W16B -75.7(6)
O63B W17A O58A W11A -172(5)
W16B W17A O58A W11A 128(3)
W17B W17A O58A W11A -7(4)
O67A W17A O58A W11A -129(3)
O63A W17A O58A W11A 128(3)
O59A W17A O58A W11A -31(3)
O64A W17A O58A W11A 45(5)
O58B W17A O58A W11A -172(17)
O59B W17A O58A W11A -38(3)
O56 W17A O58A W11A 52(3)
O63B W17A O58A W11B -150(5)
W16B W17A O58A W11B 149(3)
W17B W17A O58A W11B 14(3)
O67A W17A O58A W11B -107(3)
O63A W17A O58A W11B 150(3)
O59A W17A O58A W11B -10(3)
O64A W17A O58A W11B 66(4)
O58B W17A O58A W11B -151(17)
O59B W17A O58A W11B -16(3)
O56 W17A O58A W11B 74(3)
O63B W17A O59A W17B -69(6)
W16B W17A O59A W17B 134.6(7)
O67A W17A O59A W17B -97.4(11)
O63A W17A O59A W17B 85(3)
O58A W17A O59A W17B 160.6(10)
O64A W17A O59A W17B 2.2(10)
O58B W17A O59A W17B 164.1(12)
O59B W17A O59A W17B -123(12)
O56 W17A O59A W17B 74.5(7)
O63B W17A O59A W12A 165(7)
W16B W17A O59A W12A 8(5)
W17B W17A O59A W12A -127(4)
O67A W17A O59A W12A 136(4)
O63A W17A O59A W12A -42(6)
O58A W17A O59A W12A 34(4)
O64A W17A O59A W12A -124(4)
O58B W17A O59A W12A 38(4)
O59B W17A O59A W12A 110(14)
O56 W17A O59A W12A -52(4)
O63B W17A O59A W12B 138(6)
W16B W17A O59A W12B -18(4)
W17B W17A O59A W12B -153(3)
O67A W17A O59A W12B 110(3)
O63A W17A O59A W12B -68(5)
O58A W17A O59A W12B 8(3)
O64A W17A O59A W12B -151(3)
O58B W17A O59A W12B 11(3)
O59B W17A O59A W12B 84(12)
O56 W17A O59A W12B -78(3)
O64B W18A O60A O60B 10(8)
O61B W18A O60A O60B -159(7)
O68A W18A O60A O60B 95(7)
W18B W18A O60A O60B -101(6)
O64A W18A O60A O60B -3(6)
O65A W18A O60A O60B -90(7)
O61A W18A O60A O60B -156(7)
W17B W18A O60A O60B -12(6)
O56 W18A O60A O60B -74(6)
O64B W18A O60A W13B 150(5)
O61B W18A O60A W13B -20(3)
O68A W18A O60A W13B -126(3)
W18B W18A O60A W13B 38(4)
O64A W18A O60A W13B 137(3)
O65A W18A O60A W13B 50(6)
O61A W18A O60A W13B -16(4)
O60B W18A O60A W13B 139(9)
W17B W18A O60A W13B 128(4)
O56 W18A O60A W13B 66(3)
O64B W18A O60A W13A 133(6)
O61B W18A O60A W13A -37(5)
O68A W18A O60A W13A -143(5)
W18B W18A O60A W13A 21(6)
O64A W18A O60A W13A 120(5)
O65A W18A O60A W13A 32(7)
O61A W18A O60A W13A -34(5)
O60B W18A O60A W13A 122(9)
W17B W18A O60A W13A 111(5)
O56 W18A O60A W13A 48(5)
O64B W18A O60A W17B 22(4)
O61B W18A O60A W17B -147.6(11)
O68A W18A O60A W17B 106.0(11)
W18B W18A O60A W17B -89.7(11)
O64A W18A O60A W17B 8.9(9)
O65A W18A O60A W17B -78(3)
O61A W18A O60A W17B -144.3(15)
O60B W18A O60A W17B 12(6)
O56 W18A O60A W17B -62.3(6)
O45A W14A O61A W14B -115(2)
O51B W14A O61A W14B 119.7(18)
O45B W14A O61A W14B -91(2)
O50A W14A O61A W14B -8.0(13)
O39A W14A O61A W14B 84(4)
O39B W14A O61A W14B 26(3)
O51A W14A O61A W14B 153.9(15)
O61B W14A O61A W14B -13(9)
O55A W14A O61A W14B 77.5(13)
W14B W14A O61A W18A -6(4)
O45A W14A O61A W18A -121(5)
O51B W14A O61A W18A 113(5)
O45B W14A O61A W18A -98(5)
O50A W14A O61A W18A -14(5)
O39A W14A O61A W18A 78(6)
O39B W14A O61A W18A 20(7)
O51A W14A O61A W18A 148(5)
O61B W14A O61A W18A -19(6)
O55A W14A O61A W18A 71(5)
W14B W14A O61A W18B -103(5)
O45A W14A O61A W18B 143(5)
O51B W14A O61A W18B 17(5)
O45B W14A O61A W18B 166(4)
O50A W14A O61A W18B -111(5)
O39A W14A O61A W18B -19(8)
O39B W14A O61A W18B -77(6)
O51A W14A O61A W18B 51(4)
O61B W14A O61A W18B -115(12)
O55A W14A O61A W18B -25(4)
O63B W17A O63A O65B 118(8)
W16B W17A O63A O65B -116(6)
W17B W17A O63A O65B 30(6)
O67A W17A O63A O65B 141(6)
O59A W17A O63A O65B -42(8)
O58A W17A O63A O65B -116(6)
O64A W17A O63A O65B 41(6)
O58B W17A O63A O65B -121(6)
O59B W17A O63A O65B -53(8)
O56 W17A O63A O65B -31(6)
O63B W17A O63A W16B -126(5)
W17B W17A O63A W16B 146.3(9)
O67A W17A O63A W16B -103.3(15)
O59A W17A O63A W16B 74(4)
O58A W17A O63A W16B -0.4(14)
O64A W17A O63A W16B 157.3(15)
O58B W17A O63A W16B -5.3(15)
O59B W17A O63A W16B 63(5)
O56 W17A O63A W16B 84.9(13)
W16B W17A O63A O63B 126(5)
W17B W17A O63A O63B -88(5)
O67A W17A O63A O63B 23(5)
O59A W17A O63A O63B -160(5)
O58A W17A O63A O63B 126(5)
O64A W17A O63A O63B -77(5)
O58B W17A O63A O63B 121(5)
O59B W17A O63A O63B -171(6)
O56 W17A O63A O63B -149(5)
O63B W17A O63A W16A 147(5)
W16B W17A O63A W16A -87.3(17)
W17B W17A O63A W16A 59.0(16)
O67A W17A O63A W16A 169.4(14)
O59A W17A O63A W16A -13(4)
O58A W17A O63A W16A -87.8(15)
O64A W17A O63A W16A 70.0(15)
O58B W17A O63A W16A -92.7(16)
O59B W17A O63A W16A -25(5)
O56 W17A O63A W16A -2.4(12)
O64B W18A O64A W17B 179(7)
O61B W18A O64A W17B 50(4)
O68A W18A O64A W17B -113(2)
O60A W18A O64A W17B -18.2(19)
W18B W18A O64A W17B 119.3(17)
O65A W18A O64A W17B 137(2)
O61A W18A O64A W17B 72(4)
O60B W18A O64A W17B -18.8(17)
O56 W18A O64A W17B 64.7(16)
O61B W18A O64A O64B -129(6)
O68A W18A O64A O64B 68(6)
O60A W18A O64A O64B 163(6)
W18B W18A O64A O64B -60(6)
O65A W18A O64A O64B -42(6)
O61A W18A O64A O64B -107(6)
O60B W18A O64A O64B 162(6)
W17B W18A O64A O64B -179(7)
O56 W18A O64A O64B -114(6)
O64B W18A O64A W17A 114(6)
O61B W18A O64A W17A -15(4)
O68A W18A O64A W17A -178.4(18)
O60A W18A O64A W17A -83.6(18)
W18B W18A O64A W17A 53.9(16)
O65A W18A O64A W17A 71.5(19)
O61A W18A O64A W17A 6(4)
O60B W18A O64A W17A -84.2(18)
W17B W18A O64A W17A -65.4(18)
O56 W18A O64A W17A -0.7(13)
O65B W16A O65A W18B 128(4)
O62B W16A O65A W18B -38(3)
O66A W16A O65A W18B -151(3)
O57A W16A O65A W18B 38(6)
O62A W16A O65A W18B -44(3)
O63A W16A O65A W18B 111(3)
O57B W16A O65A W18B 63(5)
O56 W16A O65A W18B 43(3)
W16B W16A O65A W18B 96(3)
O65B W16A O65A O68B -122(4)
O62B W16A O65A O68B 72(3)
W18B W16A O65A O68B 110(5)
O66A W16A O65A O68B -41(3)
O57A W16A O65A O68B 148(3)
O62A W16A O65A O68B 65(3)
O63A W16A O65A O68B -140(3)
O57B W16A O65A O68B 173(3)
O56 W16A O65A O68B 152(3)
W16B W16A O65A O68B -155(3)
O65B W16A O65A O64B 47(4)
O62B W16A O65A O64B -119(4)
W18B W16A O65A O64B -82(4)
O66A W16A O65A O64B 127(3)
O57A W16A O65A O64B -44(6)
O62A W16A O65A O64B -126(4)
O63A W16A O65A O64B 29(3)
O57B W16A O65A O64B -18(5)
O56 W16A O65A O64B -39(3)
W16B W16A O65A O64B 14(4)
O65B W16A O65A W18A 87(3)
O62B W16A O65A W18A -79(3)
W18B W16A O65A W18A -42(2)
O66A W16A O65A W18A 167(2)
O57A W16A O65A W18A -4(5)
O62A W16A O65A W18A -86(2)
O63A W16A O65A W18A 69(2)
O57B W16A O65A W18A 22(4)
O56 W16A O65A W18A 1.0(18)
W16B W16A O65A W18A 54(2)
W16B W17A O67A O63B -64(6)
W17B W17A O67A O63B 93(6)
O63A W17A O67A O63B -31(6)
O59A W17A O67A O63B 150(6)
O58A W17A O67A O63B -123(6)
O64A W17A O67A O63B 59(6)
O58B W17A O67A O63B -119(6)
O59B W17A O67A O63B 153(6)
W10A O41A W10B O41B 2(8)
O41B O41A W10B O47A 160(7)
W10A O41A W10B O47A 161(3)
O41B O41A W10B O35B -84(7)
W10A O41A W10B O35B -82(3)
O41B O41A W10B O47B 177(8)
W10A O41A W10B O47B 179(4)
O41B O41A W10B O57B 90(7)
W10A O41A W10B O57B 92(4)
O41B O41A W10B O35A -101(7)
W10A O41A W10B O35A -100(3)
O41B O41A W10B O57A 70(7)
W10A O41A W10B O57A 72(3)
O41B O41A W10B O52B 1(7)
W10A O41A W10B O52B 3(3)
O41B O41A W10B O52A -16(8)
W10A O41A W10B O52A -14(3)
O41B O41A W10B O53B -30(12)
W10A O41A W10B O53B -28(6)
O41B O41A W10B O53A -179(5)
W10A O41A W10B O53A -177(5)
O47B O47A W10B O41B 132(5)
W11A O47A W10B O41B 171(2)
W10A O47A W10B O41B -144(5)
W11B O47A W10B O41B 169(2)
O47B O47A W10B O41A 125(5)
W11A O47A W10B O41A 163.7(19)
W10A O47A W10B O41A -151(5)
W11B O47A W10B O41A 161.5(19)
O47B O47A W10B O35B 28(5)
W11A O47A W10B O35B 66.5(18)
W10A O47A W10B O35B 112(5)
W11B O47A W10B O35B 64.2(19)
W11A O47A W10B O47B 39(4)
W10A O47A W10B O47B 84(7)
W11B O47A W10B O47B 37(4)
O47B O47A W10B O57B -131(5)
W11A O47A W10B O57B -93(2)
W10A O47A W10B O57B -47(5)
W11B O47A W10B O57B -95(2)
O47B O47A W10B O35A 23(5)
W11A O47A W10B O35A 62.2(16)
W10A O47A W10B O35A 108(5)
W11B O47A W10B O35A 60.0(17)
O47B O47A W10B O57A -130(5)
W11A O47A W10B O57A -90.9(17)
W10A O47A W10B O57A -46(5)
W11B O47A W10B O57A -93.1(18)
O47B O47A W10B O52B -132(5)
W11A O47A W10B O52B -93(4)
W10A O47A W10B O52B -48(5)
W11B O47A W10B O52B -95(4)
O47B O47A W10B O52A -66(6)
W11A O47A W10B O52A -27(4)
W10A O47A W10B O52A 18(4)
W11B O47A W10B O52A -29(4)
O47B O47A W10B O53B -53(5)
W11A O47A W10B O53B -14(2)
W10A O47A W10B O53B 31(5)
W11B O47A W10B O53B -16(2)
O47B O47A W10B O53A -48(5)
W11A O47A W10B O53A -9.0(13)
W10A O47A W10B O53A 36(5)
W11B O47A W10B O53A -11.2(14)
W11A O42A W11B O42B -16(10)
W11A O42A W11B O48A 160(4)
W11A O42A W11B O36B -123(4)
W11A O42A W11B O47B -22(4)
W11A O42A W11B O36A -98(3)
W11A O42A W11B O58B 60(3)
W11A O42A W11B O48B 148(3)
W11A O42A W11B O58A 69(3)
W11A O42A W11B O54B 149(6)
W11A O42A W11B O47A -8(3)
O48B O48A W11B O42A -23(3)
O54B O48A W11B O42A -172(2)
W12B O48A W11B O42A -71(6)
W12A O48A W11B O42A -108(5)
W11A O48A W11B O42A -166(3)
O48B O48A W11B O42B -21(4)
O54B O48A W11B O42B -171(2)
W12B O48A W11B O42B -70(6)
W12A O48A W11B O42B -106(5)
W11A O48A W11B O42B -165(3)
O48B O48A W11B O36B -117(3)
O54B O48A W11B O36B 93.9(19)
W12B O48A W11B O36B -165(6)
W12A O48A W11B O36B 159(5)
W11A O48A W11B O36B 99.8(19)
O48B O48A W11B O47B 160(4)
O54B O48A W11B O47B 10(4)
W12B O48A W11B O47B 111(6)
W12A O48A W11B O47B 75(6)
W11A O48A W11B O47B 16(4)
O48B O48A W11B O36A -135(3)
O54B O48A W11B O36A 75.8(18)
W12B O48A W11B O36A 177(5)
W12A O48A W11B O36A 141(4)
W11A O48A W11B O36A 81.7(17)
O48B O48A W11B O58B 74(3)
O54B O48A W11B O58B -75(2)
W12B O48A W11B O58B 26(6)
W12A O48A W11B O58B -10(5)
W11A O48A W11B O58B -69(2)
O54B O48A W11B O48B -149(4)
W12B O48A W11B O48B -49(5)
W12A O48A W11B O48B -85(5)
W11A O48A W11B O48B -143(3)
O48B O48A W11B O58A 78(3)
O54B O48A W11B O58A -71.2(18)
W12B O48A W11B O58A 30(5)
W12A O48A W11B O58A -6(4)
W11A O48A W11B O58A -65.2(18)
O48B O48A W11B O54B 149(4)
W12B O48A W11B O54B 101(6)
W12A O48A W11B O54B 65(4)
W11A O48A W11B O54B 6(2)
O48B O48A W11B O47A 137(3)
O54B O48A W11B O47A -12(3)
W12B O48A W11B O47A 89(6)
W12A O48A W11B O47A 53(5)
W11A O48A W11B O47A -6.0(18)
O49B W12A W12B O48A -92(5)
O43A W12A W12B O48A 178(2)
O59B W12A W12B O48A 88(2)
O49A W12A W12B O48A 180(3)
O37B W12A W12B O48A -76.5(16)
O37A W12A W12B O48A -81.8(17)
O59A W12A W12B O48A 77.9(18)
O43B W12A W12B O48A -176(2)
O48B W12A W12B O48A 54(4)
O54A W12A W12B O48A -7(2)
O49B W12A W12B O43A 90(5)
O59B W12A W12B O43A -90.7(17)
O49A W12A W12B O43A 2(3)
O48A W12A W12B O43A -178(2)
O37B W12A W12B O43A 105.2(13)
O37A W12A W12B O43A 100.0(13)
O59A W12A W12B O43A -100.3(15)
O43B W12A W12B O43A 6(2)
O48B W12A W12B O43A -124(4)
O54A W12A W12B O43A 174.5(14)
O49B W12A W12B O48B -146(6)
O43A W12A W12B O48B 124(4)
O59B W12A W12B O48B 34(4)
O49A W12A W12B O48B 126(5)
O48A W12A W12B O48B -54(4)
O37B W12A W12B O48B -130(4)
O37A W12A W12B O48B -136(4)
O59A W12A W12B O48B 24(4)
O43B W12A W12B O48B 131(4)
O54A W12A W12B O48B -61(4)
O49B W12A W12B O43B 84(5)
O43A W12A W12B O43B -6(2)
O59B W12A W12B O43B -96.8(18)
O49A W12A W12B O43B -5(3)
O48A W12A W12B O43B 176(2)
O37B W12A W12B O43B 99.1(15)
O37A W12A W12B O43B 93.9(15)
O59A W12A W12B O43B -106.5(16)
O48B W12A W12B O43B -131(4)
O54A W12A W12B O43B 168.3(16)
O49B W12A W12B O37B -15(5)
O43A W12A W12B O37B -105.2(13)
O59B W12A W12B O37B 164.1(13)
O49A W12A W12B O37B -104(3)
O48A W12A W12B O37B 76.5(16)
O37A W12A W12B O37B -5.2(8)
O59A W12A W12B O37B 154.4(9)
O43B W12A W12B O37B -99.1(15)
O48B W12A W12B O37B 130(4)
O54A W12A W12B O37B 69.2(11)
O49B W12A W12B O59B -179(100)
O43A W12A W12B O59B 90.7(17)
O49A W12A W12B O59B 92(3)
O48A W12A W12B O59B -88(2)
O37B W12A W12B O59B -164.1(13)
O37A W12A W12B O59B -169.3(13)
O59A W12A W12B O59B -9.7(14)
O43B W12A W12B O59B 96.8(18)
O48B W12A W12B O59B -34(4)
O54A W12A W12B O59B -94.9(16)
O49B W12A W12B O37A -10(5)
O43A W12A W12B O37A -100.0(13)
O59B W12A W12B O37A 169.3(13)
O49A W12A W12B O37A -98(3)
O48A W12A W12B O37A 81.8(17)
O37B W12A W12B O37A 5.2(8)
O59A W12A W12B O37A 159.7(11)
O43B W12A W12B O37A -93.9(15)
O48B W12A W12B O37A 136(4)
O54A W12A W12B O37A 74.5(11)
O49B W12A W12B O59A -170(5)
O43A W12A W12B O59A 100.3(15)
O59B W12A W12B O59A 9.7(13)
O49A W12A W12B O59A 102(3)
O48A W12A W12B O59A -77.9(18)
O37B W12A W12B O59A -154.4(9)
O37A W12A W12B O59A -159.7(11)
O43B W12A W12B O59A 106.5(16)
O48B W12A W12B O59A -24(4)
O54A W12A W12B O59A -85.2(13)
O43A W12A W12B O49B -90(5)
O59B W12A W12B O49B 179(100)
O49A W12A W12B O49B -88(5)
O48A W12A W12B O49B 92(5)
O37B W12A W12B O49B 15(5)
O37A W12A W12B O49B 10(5)
O59A W12A W12B O49B 170(5)
O43B W12A W12B O49B -84(5)
O48B W12A W12B O49B 146(6)
O54A W12A W12B O49B 84(5)
O49B W12A W12B O54B -92(5)
O43A W12A W12B O54B 177.9(15)
O59B W12A W12B O54B 87.2(14)
O49A W12A W12B O54B 179(3)
O48A W12A W12B O54B -0.4(17)
O37B W12A W12B O54B -76.9(9)
O37A W12A W12B O54B -82.1(10)
O59A W12A W12B O54B 77.5(12)
O43B W12A W12B O54B -176.0(17)
O48B W12A W12B O54B 53(4)
O54A W12A W12B O54B -7.7(13)
O49B W12A W12B O49A 88(5)
O43A W12A W12B O49A -2(3)
O59B W12A W12B O49A -92(3)
O48A W12A W12B O49A -180(3)
O37B W12A W12B O49A 104(3)
O37A W12A W12B O49A 98(3)
O59A W12A W12B O49A -102(3)
O43B W12A W12B O49A 5(3)
O48B W12A W12B O49A -126(5)
O54A W12A W12B O49A 173(3)
O48B O48A W12B W12A -149(3)
O54B O48A W12B W12A -1(3)
W11B O48A W12B W12A -99(5)
W11A O48A W12B W12A -67(5)
O48B O48A W12B O43A 28(4)
O54B O48A W12B O43A 177(2)
W11B O48A W12B O43A 79(6)
W12A O48A W12B O43A 178(3)
W11A O48A W12B O43A 110(5)
O54B O48A W12B O48B 149(4)
W11B O48A W12B O48B 50(5)
W12A O48A W12B O48B 149(3)
W11A O48A W12B O48B 82(5)
O48B O48A W12B O43B 36(3)
O54B O48A W12B O43B -176(2)
W11B O48A W12B O43B 86(6)
W12A O48A W12B O43B -175(3)
W11A O48A W12B O43B 118(5)
O48B O48A W12B O37B 127(3)
O54B O48A W12B O37B -85(2)
W11B O48A W12B O37B 177(6)
W12A O48A W12B O37B -84.3(17)
W11A O48A W12B O37B -151(5)
O48B O48A W12B O59B -73(3)
O54B O48A W12B O59B 76(2)
W11B O48A W12B O59B -23(6)
W12A O48A W12B O59B 76.3(18)
W11A O48A W12B O59B 9(5)
O48B O48A W12B O37A 138(3)
O54B O48A W12B O37A -73.9(19)
W11B O48A W12B O37A -172(5)
W12A O48A W12B O37A -73.3(14)
W11A O48A W12B O37A -140(5)
O48B O48A W12B O59A -81(3)
O54B O48A W12B O59A 68(2)
W11B O48A W12B O59A -31(5)
W12A O48A W12B O59A 68.2(16)
W11A O48A W12B O59A 1(5)
O48B O48A W12B O49B -168(3)
O54B O48A W12B O49B -19(3)
W11B O48A W12B O49B -117(5)
W12A O48A W12B O49B -18.5(15)
W11A O48A W12B O49B -86(5)
O48B O48A W12B O54B -149(4)
W11B O48A W12B O54B -98(6)
W12A O48A W12B O54B 1(3)
W11A O48A W12B O54B -67(5)
O48B O48A W12B O49A -149(3)
O54B O48A W12B O49A 0(4)
W11B O48A W12B O49A -99(6)
W12A O48A W12B O49A 0.2(17)
W11A O48A W12B O49A -67(6)
W12A O43A W12B O48A -178(2)
W12A O43A W12B O48B -159.8(18)
W12A O43A W12B O43B 154(9)
W12A O43A W12B O37B 95.9(14)
W12A O43A W12B O59B -74.8(14)
W12A O43A W12B O37A 76.6(10)
W12A O43A W12B O59A -73.0(12)
W12A O43A W12B O49B 14.8(12)
W12A O43A W12B O49A 0.5(11)
W14B O50A W13B O50B -97(6)
W14A O50A W13B O50B -101(6)
W13A O50A W13B O50B 169(8)
O50B O50A W13B O38B -132(4)
W14B O50A W13B O38B 131(3)
W14A O50A W13B O38B 128(4)
W13A O50A W13B O38B 37(8)
O50B O50A W13B O44B -36(5)
W14B O50A W13B O44B -133(3)
W14A O50A W13B O44B -137(3)
W13A O50A W13B O44B 133(8)
O50B O50A W13B O44A -34(5)
W14B O50A W13B O44A -131(3)
W14A O50A W13B O44A -134(3)
W13A O50A W13B O44A 135(9)
O50B O50A W13B O49B 161(4)
W14B O50A W13B O49B 64(4)
W14A O50A W13B O49B 61(4)
W13A O50A W13B O49B -30(7)
O50B O50A W13B O60B 67(4)
W14B O50A W13B O60B -30(4)
W14A O50A W13B O60B -33(4)
W13A O50A W13B O60B -124(8)
O50B O50A W13B O38A -135(4)
W14B O50A W13B O38A 128(3)
W14A O50A W13B O38A 125(4)
W13A O50A W13B O38A 34(7)
O50B O50A W13B O60A 64(4)
W14B O50A W13B O60A -33(3)
W14A O50A W13B O60A -37(4)
W13A O50A W13B O60A -127(8)
O50B O50A W13B O55B 144(5)
W14B O50A W13B O55B 47(3)
W14A O50A W13B O55B 43(4)
W13A O50A W13B O55B -47(8)
O50B O50A W13B O49A 132(4)
W14B O50A W13B O49A 36(6)
W14A O50A W13B O49A 32(6)
W13A O50A W13B O49A -58(7)
O50B O50A W13B O54A 145(4)
W14B O50A W13B O54A 48(3)
W14A O50A W13B O54A 45(4)
W13A O50A W13B O54A -46(8)
O44B O44A W13B O50B -24(5)
W13A O44A W13B O50B 176(3)
O44B O44A W13B O50A -6(5)
W13A O44A W13B O50A -166(3)
O44B O44A W13B O38B 89(4)
W13A O44A W13B O38B -71(2)
W13A O44A W13B O44B -160(5)
O44B O44A W13B O49B 164(4)
W13A O44A W13B O49B 4(2)
O44B O44A W13B O60B -113(4)
W13A O44A W13B O60B 87(2)
O44B O44A W13B O38A 100(4)
W13A O44A W13B O38A -60(2)
O44B O44A W13B O60A -99(4)
W13A O44A W13B O60A 101(2)
O44B O44A W13B O55B 179(4)
W13A O44A W13B O55B 20(5)
O44B O44A W13B O49A -180(4)
W13A O44A W13B O49A 20(2)
O44B O44A W13B O54A 175(3)
W13A O44A W13B O54A 16(2)
O45A W14A W14B O50A -64(4)
O51B W14A W14B O50A 130(3)
O45B W14A W14B O50A -57(4)
O61A W14A W14B O50A -157(4)
O39A W14A W14B O50A 47(3)
O39B W14A W14B O50A 37(3)
O51A W14A W14B O50A 155(3)
O61B W14A W14B O50A -154(4)
O55A W14A W14B O50A 117(3)
O45A W14A W14B O61A 93(2)
O51B W14A W14B O61A -73(2)
O45B W14A W14B O61A 100(2)
O50A W14A W14B O61A 157(4)
O39A W14A W14B O61A -155.6(17)
O39B W14A W14B O61A -166.2(19)
O51A W14A W14B O61A -48(3)
O61B W14A W14B O61A 3(2)
O55A W14A W14B O61A -86.1(18)
O51B W14A W14B O45A -166(2)
O45B W14A W14B O45A 7(2)
O50A W14A W14B O45A 64(4)
O61A W14A W14B O45A -93(2)
O39A W14A W14B O45A 111.5(18)
O39B W14A W14B O45A 100.8(19)
O51A W14A W14B O45A -141(3)
O61B W14A W14B O45A -90(2)
O55A W14A W14B O45A -179.1(18)
O45A W14A W14B O61B 90(2)
O51B W14A W14B O61B -76.1(19)
O45B W14A W14B O61B 96.8(18)
O50A W14A W14B O61B 154(4)
O61A W14A W14B O61B -3(2)
O39A W14A W14B O61B -158.8(10)
O39B W14A W14B O61B -169.4(14)
O51A W14A W14B O61B -51(2)
O55A W14A W14B O61B -89.3(13)
O45A W14A W14B O45B -7(2)
O51B W14A W14B O45B -173(2)
O50A W14A W14B O45B 57(4)
O61A W14A W14B O45B -100(2)
O39A W14A W14B O45B 104.4(16)
O39B W14A W14B O45B 93.8(17)
O51A W14A W14B O45B -148(3)
O61B W14A W14B O45B -96.8(18)
O55A W14A W14B O45B 173.9(16)
O45A W14A W14B O51B 166(2)
O45B W14A W14B O51B 173(2)
O50A W14A W14B O51B -130(3)
O61A W14A W14B O51B 73(2)
O39A W14A W14B O51B -82.7(16)
O39B W14A W14B O51B -93.3(18)
O51A W14A W14B O51B 25(2)
O61B W14A W14B O51B 76.1(19)
O55A W14A W14B O51B -13.2(18)
O45A W14A W14B O39B -100.8(19)
O51B W14A W14B O39B 93.3(18)
O45B W14A W14B O39B -93.8(17)
O50A W14A W14B O39B -37(3)
O61A W14A W14B O39B 166.2(19)
O39A W14A W14B O39B 10.6(10)
O51A W14A W14B O39B 118(2)
O61B W14A W14B O39B 169.4(14)
O55A W14A W14B O39B 80.1(11)
O45A W14A W14B O50B -18(5)
O51B W14A W14B O50B 176(4)
O45B W14A W14B O50B -11(5)
O50A W14A W14B O50B 47(5)
O61A W14A W14B O50B -111(5)
O39A W14A W14B O50B 94(4)
O39B W14A W14B O50B 83(4)
O51A W14A W14B O50B -158(4)
O61B W14A W14B O50B -107(4)
O55A W14A W14B O50B 163(4)
O45A W14A W14B O39A -111.5(18)
O51B W14A W14B O39A 82.7(16)
O45B W14A W14B O39A -104.4(16)
O50A W14A W14B O39A -47(3)
O61A W14A W14B O39A 155.6(17)
O39B W14A W14B O39A -10.6(10)
O51A W14A W14B O39A 108(2)
O61B W14A W14B O39A 158.8(10)
O55A W14A W14B O39A 69.5(9)
O45A W14A W14B O55A 179.1(18)
O51B W14A W14B O55A 13.2(18)
O45B W14A W14B O55A -173.9(16)
O50A W14A W14B O55A -117(3)
O61A W14A W14B O55A 86.1(18)
O39A W14A W14B O55A -69.5(9)
O39B W14A W14B O55A -80.1(11)
O51A W14A W14B O55A 38(2)
O61B W14A W14B O55A 89.3(13)
O45A W14A W14B O55B -169(2)
O51B W14A W14B O55B 25(3)
O45B W14A W14B O55B -162(2)
O50A W14A W14B O55B -104(4)
O61A W14A W14B O55B 98(3)
O39A W14A W14B O55B -57(2)
O39B W14A W14B O55B -68(2)
O51A W14A W14B O55B 50(3)
O61B W14A W14B O55B 101(2)
O55A W14A W14B O55B 12(2)
O50B O50A W14B W14A 126(5)
W13B O50A W14B W14A -169(2)
W13A O50A W14B W14A -163(2)
O50B O50A W14B O61A -29(5)
W13B O50A W14B O61A 36(4)
W14A O50A W14B O61A -155(4)
W13A O50A W14B O61A 42(4)
O50B O50A W14B O45A 78(5)
W13B O50A W14B O45A 144(3)
W14A O50A W14B O45A -47(3)
W13A O50A W14B O45A 149(3)
O50B O50A W14B O61B -29(5)
W13B O50A W14B O61B 36(3)
W14A O50A W14B O61B -155(3)
W13A O50A W14B O61B 42(3)
O50B O50A W14B O45B 74(5)
W13B O50A W14B O45B 140(3)
W14A O50A W14B O45B -52(3)
W13A O50A W14B O45B 145(3)
O50B O50A W14B O51B -133(5)
W13B O50A W14B O51B -67(4)
W14A O50A W14B O51B 101(4)
W13A O50A W14B O51B -62(4)
O50B O50A W14B O39B 164(5)
W13B O50A W14B O39B -130(3)
W14A O50A W14B O39B 39(3)
W13A O50A W14B O39B -125(3)
W13B O50A W14B O50B 66(5)
W14A O50A W14B O50B -126(5)
W13A O50A W14B O50B 71(5)
O50B O50A W14B O39A 166(5)
W13B O50A W14B O39A -129(3)
W14A O50A W14B O39A 40(3)
W13A O50A W14B O39A -123(3)
O50B O50A W14B O55A -120(5)
W13B O50A W14B O55A -55(3)
W14A O50A W14B O55A 114(3)
W13A O50A W14B O55A -49(3)
O50B O50A W14B O55B -108(5)
W13B O50A W14B O55B -43(3)
W14A O50A W14B O55B 126(3)
W13A O50A W14B O55B -37(3)
W18A O61A W14B W14A 175(3)
W18B O61A W14B W14A 101(5)
W14A O61A W14B O50A 168(2)
W18A O61A W14B O50A -17(4)
W18B O61A W14B O50A -91(5)
W14A O61A W14B O45A 47.5(15)
W18A O61A W14B O45A -137(3)
W18B O61A W14B O45A 149(5)
W14A O61A W14B O61B 168(8)
W18A O61A W14B O61B -17(6)
W18B O61A W14B O61B -91(10)
W14A O61A W14B O45B 68.7(18)
W18A O61A W14B O45B -116(3)
W18B O61A W14B O45B 170(4)
W14A O61A W14B O51B -48.7(15)
W18A O61A W14B O51B 127(3)
W18B O61A W14B O51B 53(4)
W14A O61A W14B O39B -79(7)
W18A O61A W14B O39B 96(7)
W18B O61A W14B O39B 22(11)
W14A O61A W14B O50B 158.0(18)
W18A O61A W14B O50B -27(3)
W18B O61A W14B O50B -101(5)
W14A O61A W14B O39A -38(2)
W18A O61A W14B O39A 137(2)
W18B O61A W14B O39A 63(6)
W14A O61A W14B O55A -90.7(12)
W18A O61A W14B O55A 85(3)
W18B O61A W14B O55A 11(4)
W14A O61A W14B O55B -135.1(16)
W18A O61A W14B O55B 40(3)
W18B O61A W14B O55B -34(5)
O45B O45A W14B W14A -162(6)
O45B O45A W14B O50A -12(6)
W14A O45A W14B O50A 151(2)
O45B O45A W14B O61A 108(5)
W14A O45A W14B O61A -90(2)
O45B O45A W14B O61B 95(5)
W14A O45A W14B O61B -103.2(18)
W14A O45A W14B O45B 162(6)
O45B O45A W14B O51B -173(5)
W14A O45A W14B O51B -11.0(19)
O45B O45A W14B O39B -84(5)
W14A O45A W14B O39B 78.6(18)
O45B O45A W14B O50B 10(6)
W14A O45A W14B O50B 173(2)
O45B O45A W14B O39A -108(5)
W14A O45A W14B O39A 54.2(15)
O45B O45A W14B O55A -164(4)
W14A O45A W14B O55A -1(3)
O52B O52A W15B O46B -46(4)
W10A O52A W15B O46B -122(3)
W15A O52A W15B O46B 77(4)
W10B O52A W15B O46B -123(3)
O52B O52A W15B O40B -142(3)
W10A O52A W15B O40B 142(3)
W15A O52A W15B O40B -19(4)
W10B O52A W15B O40B 141(3)
O52B O52A W15B O51B 141(4)
W10A O52A W15B O51B 65(3)
W15A O52A W15B O51B -97(4)
W10B O52A W15B O51B 64(3)
O52B O52A W15B O62A 50(3)
W10A O52A W15B O62A -26(3)
W15A O52A W15B O62A 172(4)
W10B O52A W15B O62A -27(3)
W10A O52A W15B O52B -76(4)
W15A O52A W15B O52B 123(4)
W10B O52A W15B O52B -77(4)
O52B O52A W15B O46A -55(3)
W10A O52A W15B O46A -131(2)
W15A O52A W15B O46A 68(3)
W10B O52A W15B O46A -132(2)
O52B O52A W15B O62B 56(3)
W10A O52A W15B O62B -20(3)
W15A O52A W15B O62B 179(100)
W10B O52A W15B O62B -21(3)
O52B O52A W15B O51A 146(5)
W10A O52A W15B O51A 70(5)
W15A O52A W15B O51A -91(6)
W10B O52A W15B O51A 70(5)
O52B O52A W15B O40A -144(3)
W10A O52A W15B O40A 140(2)
W15A O52A W15B O40A -21(3)
W10B O52A W15B O40A 139(2)
O52B O52A W15B O55A 135(3)
W10A O52A W15B O55A 59(3)
W15A O52A W15B O55A -103(3)
W10B O52A W15B O55A 58(3)
O52B O52A W15B O53B 126(4)
W10A O52A W15B O53B 50(2)
W15A O52A W15B O53B -111(4)
W10B O52A W15B O53B 50(2)
W16A O62A W15B O52A 13(3)
W15A O62A W15B O52A -176.5(17)
W18B O62A W15B O52A 92(3)
W16A O62A W15B O46B 136(3)
W15A O62A W15B O46B -53.5(18)
W18B O62A W15B O46B -145(3)
W16A O62A W15B O40B -39(8)
W15A O62A W15B O40B 131(7)
W18B O62A W15B O40B 40(8)
W16A O62A W15B O51B -119(3)
W15A O62A W15B O51B 51.3(18)
W18B O62A W15B O51B -40(3)
W16A O62A W15B O52B 33(3)
W15A O62A W15B O52B -156.9(19)
W18B O62A W15B O52B 112(3)
W16A O62A W15B O46A 125(3)
W15A O62A W15B O46A -65.0(15)
W18B O62A W15B O46A -156(3)
W16A O62A W15B O62B -27(10)
W15A O62A W15B O62B 143(12)
W18B O62A W15B O62B 52(11)
W16A O62A W15B O51A -152(3)
W15A O62A W15B O51A 18.1(14)
W18B O62A W15B O51A -73(3)
W16A O62A W15B O40A -128(3)
W15A O62A W15B O40A 42(3)
W18B O62A W15B O40A -50(5)
W16A O62A W15B O55A -79(3)
W15A O62A W15B O55A 91.3(14)
W18B O62A W15B O55A 0(3)
W16A O62A W15B O53B -34(3)
W15A O62A W15B O53B 135.7(16)
W18B O62A W15B O53B 44(3)
O65B O63A W16B O66B -114(5)
O63B O63A W16B O66B 93(3)
W17A O63A W16B O66B 114.4(17)
W16A O63A W16B O66B -124.3(19)
O65B O63A W16B O58B 147(5)
O63B O63A W16B O58B -6(5)
W17A O63A W16B O58B 16(4)
W16A O63A W16B O58B 137(4)
O63B O63A W16B O65B -153(6)
W17A O63A W16B O65B -132(5)
W16A O63A W16B O65B -10(4)
O65B O63A W16B W17A 132(5)
O63B O63A W16B W17A -21(2)
W16A O63A W16B W17A 121.3(11)
O65B O63A W16B O58A 133(4)
O63B O63A W16B O58A -20(4)
W17A O63A W16B O58A 1(3)
W16A O63A W16B O58A 122(2)
O65B O63A W16B O63B 153(6)
W17A O63A W16B O63B 21(2)
W16A O63A W16B O63B 143(3)
O65B O63A W16B O57B -8(6)
O63B O63A W16B O57B -161(3)
W17A O63A W16B O57B -140.2(19)
W16A O63A W16B O57B -19(2)
O65B O63A W16B O57A -2(5)
O63B O63A W16B O57A -155(2)
W17A O63A W16B O57A -134.0(8)
W16A O63A W16B O57A -12.7(14)
O65B O63A W16B W16A 10(4)
O63B O63A W16B W16A -143(3)
W17A O63A W16B W16A -121.3(11)
O65B O63A W16B O56 69(5)
O63B O63A W16B O56 -84(2)
W17A O63A W16B O56 -62.9(5)
W16A O63A W16B O56 58.4(9)
O63B W17A W16B O63A 47(5)
W17B W17A W16B O63A -54.4(15)
O67A W17A W16B O63A 85.8(17)
O59A W17A W16B O63A -149(2)
O58A W17A W16B O63A 179.5(17)
O64A W17A W16B O63A -25.9(17)
O58B W17A W16B O63A 173.4(19)
O59B W17A W16B O63A -159(2)
O56 W17A W16B O63A -86.5(15)
O63B W17A W16B O66B -33(5)
W17B W17A W16B O66B -135.3(18)
O67A W17A W16B O66B 5(2)
O63A W17A W16B O66B -81(2)
O59A W17A W16B O66B 130(2)
O58A W17A W16B O66B 99(2)
O64A W17A W16B O66B -107(2)
O58B W17A W16B O66B 93(2)
O59B W17A W16B O66B 120(2)
O56 W17A W16B O66B -167.4(19)
O63B W17A W16B O58B -126(4)
W17B W17A W16B O58B 132.2(13)
O67A W17A W16B O58B -87.6(15)
O63A W17A W16B O58B -173.4(19)
O59A W17A W16B O58B 37.5(18)
O58A W17A W16B O58B 6.1(16)
O64A W17A W16B O58B 160.7(15)
O59B W17A W16B O58B 27.7(19)
O56 W17A W16B O58B 100.1(13)
O63B W17A W16B O65B 69(5)
W17B W17A W16B O65B -33.2(16)
O67A W17A W16B O65B 107.0(19)
O63A W17A W16B O65B 21(2)
O59A W17A W16B O65B -128(2)
O58A W17A W16B O65B -159.3(18)
O64A W17A W16B O65B -4.7(18)
O58B W17A W16B O65B -165(2)
O59B W17A W16B O65B -138(2)
O56 W17A W16B O65B -65.3(17)
O63B W17A W16B O58A -132(4)
W17B W17A W16B O58A 126.1(9)
O67A W17A W16B O58A -93.7(13)
O63A W17A W16B O58A -179.5(17)
O59A W17A W16B O58A 31.4(16)
O64A W17A W16B O58A 154.6(13)
O58B W17A W16B O58A -6.1(16)
O59B W17A W16B O58A 21.6(16)
O56 W17A W16B O58A 94.1(10)
W17B W17A W16B O63B -102(4)
O67A W17A W16B O63B 38(4)
O63A W17A W16B O63B -47(5)
O59A W17A W16B O63B 163(5)
O58A W17A W16B O63B 132(4)
O64A W17A W16B O63B -73(4)
O58B W17A W16B O63B 126(4)
O59B W17A W16B O63B 154(5)
O56 W17A W16B O63B -134(4)
O63B W17A W16B O57B 168(5)
W17B W17A W16B O57B 66(3)
O67A W17A W16B O57B -154(3)
O63A W17A W16B O57B 120(3)
O59A W17A W16B O57B -29(3)
O58A W17A W16B O57B -60(3)
O64A W17A W16B O57B 94(3)
O58B W17A W16B O57B -66(3)
O59B W17A W16B O57B -39(3)
O56 W17A W16B O57B 34(3)
O63B W17A W16B O57A 144(4)
W17B W17A W16B O57A 42.1(10)
O67A W17A W16B O57A -177.7(13)
O63A W17A W16B O57A 96.5(17)
O59A W17A W16B O57A -52.6(16)
O58A W17A W16B O57A -84.0(12)
O64A W17A W16B O57A 70.6(13)
O58B W17A W16B O57A -90.1(15)
O59B W17A W16B O57A -62.4(17)
O56 W17A W16B O57A 10.0(10)
O63B W17A W16B W16A 97(4)
W17B W17A W16B W16A -5.2(4)
O67A W17A W16B W16A 135.0(9)
O63A W17A W16B W16A 49.3(14)
O59A W17A W16B W16A -99.9(14)
O58A W17A W16B W16A -131.3(9)
O64A W17A W16B W16A 23.4(10)
O58B W17A W16B W16A -137.3(12)
O59B W17A W16B W16A -109.6(14)
O56 W17A W16B W16A -37.2(4)
O63B W17A W16B O56 134(4)
W17B W17A W16B O56 32.1(5)
O67A W17A W16B O56 172.2(10)
O63A W17A W16B O56 86.5(15)
O59A W17A W16B O56 -62.6(14)
O58A W17A W16B O56 -94.1(10)
O64A W17A W16B O56 60.6(10)
O58B W17A W16B O56 -100.1(13)
O59B W17A W16B O56 -72.4(14)
W17A O58A W16B O63A -1(3)
W11A O58A W16B O63A -147(3)
W11B O58A W16B O63A -153(3)
W17A O58A W16B O66B -108.1(18)
W11A O58A W16B O66B 106(3)
W11B O58A W16B O66B 100(3)
W17A O58A W16B O58B -156(6)
W11A O58A W16B O58B 58(6)
W11B O58A W16B O58B 52(6)
W17A O58A W16B O65B 51(4)
W11A O58A W16B O65B -95(4)
W11B O58A W16B O65B -101(5)
W11A O58A W16B W17A -146(2)
W11B O58A W16B W17A -152(3)
W17A O58A W16B O63B -18.7(19)
W11A O58A W16B O63B -165(3)
W11B O58A W16B O63B -171(3)
W17A O58A W16B O57B 145.9(17)
W11A O58A W16B O57B 0(3)
W11B O58A W16B O57B -6(3)
W17A O58A W16B O57A 134.2(9)
W11A O58A W16B O57A -12(2)
W11B O58A W16B O57A -18(3)
W17A O58A W16B W16A 91.5(9)
W11A O58A W16B W16A -54(3)
W11B O58A W16B W16A -61(3)
W17A O58A W16B O56 62.4(5)
W11A O58A W16B O56 -83.5(19)
W11B O58A W16B O56 -90(2)
O64B O64A W17B O59A -113(6)
W18A O64A W17B O59A -114(3)
W17A O64A W17B O59A 7(3)
O64B O64A W17B O67B 128(6)
W18A O64A W17B O67B 127.8(18)
W17A O64A W17B O67B -111.3(13)
O64B O64A W17B W17A -120(6)
W18A O64A W17B W17A -120.9(13)
O64B O64A W17B O59B -125(6)
W18A O64A W17B O59B -126(4)
W17A O64A W17B O59B -5(4)
O64B O64A W17B O63B -138(6)
W18A O64A W17B O63B -138(2)
W17A O64A W17B O63B -17.4(18)
O64B O64A W17B O60B 22(6)
W18A O64A W17B O60B 21.0(19)
W17A O64A W17B O60B 141.9(11)
W18A O64A W17B O64B -1(5)
W17A O64A W17B O64B 120(6)
O64B O64A W17B O60A 15(6)
W18A O64A W17B O60A 14.3(15)
W17A O64A W17B O60A 135.2(7)
O64B O64A W17B W18A 1(5)
W17A O64A W17B W18A 120.9(13)
O64B O64A W17B O56 -57(6)
W18A O64A W17B O56 -57.8(11)
W17A O64A W17B O56 63.1(5)
W17A O59A W17B O64A -8(3)
W12A O59A W17B O64A 142(3)
W12B O59A W17B O64A 142(4)
W17A O59A W17B O67B 105.6(14)
W12A O59A W17B O67B -105(2)
W12B O59A W17B O67B -104(3)
W12A O59A W17B W17A 150(2)
W12B O59A W17B W17A 150(4)
W17A O59A W17B O59B 136(10)
W12A O59A W17B O59B -74(10)
W12B O59A W17B O59B -74(10)
W17A O59A W17B O63B 15.2(17)
W12A O59A W17B O63B 165(3)
W12B O59A W17B O63B 165(4)
W17A O59A W17B O60B -145.3(12)
W12A O59A W17B O60B 4(2)
W12B O59A W17B O60B 5(3)
W17A O59A W17B O64B -56(4)
W12A O59A W17B O64B 94(4)
W12B O59A W17B O64B 94(5)
W17A O59A W17B O60A -133.9(8)
W12A O59A W17B O60A 16(2)
W12B O59A W17B O60A 16(3)
W17A O59A W17B W18A -92.8(11)
W12A O59A W17B W18A 57(3)
W12B O59A W17B W18A 57(4)
W17A O59A W17B O56 -64.0(5)
W12A O59A W17B O56 86(2)
W12B O59A W17B O56 86(3)
O63B W17A W17B O64A -47(5)
W16B W17A W17B O64A 50.8(15)
O67A W17A W17B O64A -90.8(18)
O63A W17A W17B O64A 20.5(18)
O59A W17A W17B O64A 175.9(18)
O58A W17A W17B O64A 146.7(19)
O58B W17A W17B O64A 149(2)
O59B W17A W17B O64A -177.6(18)
O56 W17A W17B O64A 83.3(16)
O63B W17A W17B O59A 137(5)
W16B W17A W17B O59A -125.1(11)
O67A W17A W17B O59A 93.3(14)
O63A W17A W17B O59A -155.4(14)
O58A W17A W17B O59A -29.2(15)
O64A W17A W17B O59A -175.9(18)
O58B W17A W17B O59A -27(2)
O59B W17A W17B O59A 6.4(15)
O56 W17A W17B O59A -92.6(11)
O63B W17A W17B O67B 38(5)
W16B W17A W17B O67B 135.7(14)
O67A W17A W17B O67B -5.9(16)
O63A W17A W17B O67B 105.3(16)
O59A W17A W17B O67B -99.2(17)
O58A W17A W17B O67B -128.4(17)
O64A W17A W17B O67B 85(2)
O58B W17A W17B O67B -126(2)
O59B W17A W17B O67B -92.8(17)
O56 W17A W17B O67B 168.1(14)
O63B W17A W17B O59B 131(4)
W16B W17A W17B O59B -131.5(10)
O67A W17A W17B O59B 86.8(13)
O63A W17A W17B O59B -161.9(13)
O59A W17A W17B O59B -6.4(15)
O58A W17A W17B O59B -35.6(15)
O64A W17A W17B O59B 177.6(18)
O58B W17A W17B O59B -33(2)
O56 W17A W17B O59B -99.1(11)
W16B W17A W17B O63B 97(4)
O67A W17A W17B O63B -44(4)
O63A W17A W17B O63B 67(4)
O59A W17A W17B O63B -137(5)
O58A W17A W17B O63B -167(5)
O64A W17A W17B O63B 47(5)
O58B W17A W17B O63B -164(5)
O59B W17A W17B O63B -131(4)
O56 W17A W17B O63B 130(4)
O63B W17A W17B O60B -158(5)
W16B W17A W17B O60B -61(2)
O67A W17A W17B O60B 157(2)
O63A W17A W17B O60B -91(2)
O59A W17A W17B O60B 64(2)
O58A W17A W17B O60B 35(2)
O64A W17A W17B O60B -112(3)
O58B W17A W17B O60B 37(3)
O59B W17A W17B O60B 71(2)
O56 W17A W17B O60B -28(2)
O63B W17A W17B O64B -68(5)
W16B W17A W17B O64B 29.6(16)
O67A W17A W17B O64B -112.1(18)
O63A W17A W17B O64B -0.8(18)
O59A W17A W17B O64B 154.6(19)
O58A W17A W17B O64B 125.4(19)
O64A W17A W17B O64B -21(2)
O58B W17A W17B O64B 128(2)
O59B W17A W17B O64B 161.1(18)
O56 W17A W17B O64B 62.0(16)
O63B W17A W17B O60A -138(4)
W16B W17A W17B O60A -40.7(11)
O67A W17A W17B O60A 177.7(14)
O63A W17A W17B O60A -71.1(14)
O59A W17A W17B O60A 84.4(15)
O58A W17A W17B O60A 55.2(16)
O64A W17A W17B O60A -91.5(18)
O58B W17A W17B O60A 58(2)
O59B W17A W17B O60A 90.8(14)
O56 W17A W17B O60A -8.2(11)
O63B W17A W17B W18A -92(4)
W16B W17A W17B W18A 5.6(4)
O67A W17A W17B W18A -136.0(9)
O63A W17A W17B W18A -24.8(9)
O59A W17A W17B W18A 130.7(11)
O58A W17A W17B W18A 101.5(11)
O64A W17A W17B W18A -45.2(15)
O58B W17A W17B W18A 103.9(17)
O59B W17A W17B W18A 137.1(10)
O56 W17A W17B W18A 38.0(4)
O63B W17A W17B O56 -130(4)
W16B W17A W17B O56 -32.5(5)
O67A W17A W17B O56 -174.1(10)
O63A W17A W17B O56 -62.8(10)
O59A W17A W17B O56 92.6(11)
O58A W17A W17B O56 63.4(12)
O64A W17A W17B O56 -83.3(16)
O58B W17A W17B O56 65.8(18)
O59B W17A W17B O56 99.1(11)
O64B O65A W18B O68B -138(5)
W16A O65A W18B O68B 97(4)
W18A O65A W18B O68B -118(4)
O68B O65A W18B W16A -97(4)
O64B O65A W18B W16A 124(2)
W18A O65A W18B W16A 144.8(4)
O68B O65A W18B W18A 118(4)
O64B O65A W18B W18A -20(2)
W16A O65A W18B W18A -144.8(4)
O68B O65A W18B O62B -56(6)
O64B O65A W18B O62B 166(3)
W16A O65A W18B O62B 42(3)
W18A O65A W18B O62B -174(3)
O68B O65A W18B O64B 138(5)
W16A O65A W18B O64B -124(2)
W18A O65A W18B O64B 20(2)
O68B O65A W18B O56 -174(2)
O64B O65A W18B O56 48(4)
W16A O65A W18B O56 -77(3)
W18A O65A W18B O56 68(3)
O68B O65A W18B O65B -126(5)
O64B O65A W18B O65B 96(3)
W16A O65A W18B O65B -28.4(19)
W18A O65A W18B O65B 116.3(17)
O68B O65A W18B O61A 65(5)
O64B O65A W18B O61A -73(4)
W16A O65A W18B O61A 162(3)
W18A O65A W18B O61A -53(3)
O68B O65A W18B O61B 79(5)
O64B O65A W18B O61B -59(4)
W16A O65A W18B O61B 177(3)
W18A O65A W18B O61B -38(2)
O68B O65A W18B O62A -44(6)
O64B O65A W18B O62A 177(2)
W16A O65A W18B O62A 53(3)
W18A O65A W18B O62A -162(3)
O65B W16A W18B O65A -50(4)
O62B W16A W18B O65A 140(4)
O66A W16A W18B O65A 34(4)
O57A W16A W18B O65A -158(4)
O62A W16A W18B O65A 133(3)
O63A W16A W18B O65A -70(3)
O57B W16A W18B O65A -138(4)
O56 W16A W18B O65A -131(3)
W16B W16A W18B O65A -91(3)
O65B W16A W18B O68B -96(3)
O62B W16A W18B O68B 94(2)
O66A W16A W18B O68B -12(2)
O65A W16A W18B O68B -46(4)
O57A W16A W18B O68B 157(2)
O62A W16A W18B O68B 87.0(19)
O63A W16A W18B O68B -115.3(18)
O57B W16A W18B O68B 176(2)
O56 W16A W18B O68B -176.7(17)
W16B W16A W18B O68B -136.4(17)
O65B W16A W18B W18A 46(2)
O62B W16A W18B W18A -124.5(18)
O66A W16A W18B W18A 129.5(12)
O65A W16A W18B W18A 96(3)
O57A W16A W18B W18A -61.8(14)
O62A W16A W18B W18A -131.2(11)
O63A W16A W18B W18A 26.4(8)
O57B W16A W18B W18A -42.0(15)
O56 W16A W18B W18A -35.0(6)
W16B W16A W18B W18A 5.4(4)
O65B W16A W18B O62B 171(3)
O66A W16A W18B O62B -106(2)
O65A W16A W18B O62B -140(4)
O57A W16A W18B O62B 63(2)
O62A W16A W18B O62B -7(2)
O63A W16A W18B O62B 150.9(19)
O57B W16A W18B O62B 83(2)
O56 W16A W18B O62B 89.5(19)
W16B W16A W18B O62B 129.9(18)
O65B W16A W18B O64B 11(3)
O62B W16A W18B O64B -159(3)
O66A W16A W18B O64B 95(2)
O65A W16A W18B O64B 61(4)
O57A W16A W18B O64B -96(2)
O62A W16A W18B O64B -166(2)
O63A W16A W18B O64B -8(2)
O57B W16A W18B O64B -77(2)
O56 W16A W18B O64B -70(2)
W16B W16A W18B O64B -29(2)
O65B W16A W18B O56 81(2)
O62B W16A W18B O56 -89.5(19)
O66A W16A W18B O56 164.5(13)
O65A W16A W18B O56 131(3)
O57A W16A W18B O56 -26.8(15)
O62A W16A W18B O56 -96.2(11)
O63A W16A W18B O56 61.4(8)
O57B W16A W18B O56 -7.0(15)
W16B W16A W18B O56 40.4(5)
O62B W16A W18B O65B -171(3)
O66A W16A W18B O65B 83(3)
O65A W16A W18B O65B 50(4)
O57A W16A W18B O65B -108(3)
O62A W16A W18B O65B -177(2)
O63A W16A W18B O65B -20(3)
O57B W16A W18B O65B -88(3)
O56 W16A W18B O65B -81(2)
W16B W16A W18B O65B -41(2)
O65B W16A W18B O61A 151(3)
O62B W16A W18B O61A -20(3)
O66A W16A W18B O61A -126(2)
O65A W16A W18B O61A -160(4)
O57A W16A W18B O61A 43(2)
O62A W16A W18B O61A -27(2)
O63A W16A W18B O61A 131(2)
O57B W16A W18B O61A 63(2)
O56 W16A W18B O61A 69(2)
W16B W16A W18B O61A 109.8(19)
O65B W16A W18B O61B 134(3)
O62B W16A W18B O61B -36(2)
O66A W16A W18B O61B -142.1(19)
O65A W16A W18B O61B -176(4)
O57A W16A W18B O61B 27(2)
O62A W16A W18B O61B -42.8(18)
O63A W16A W18B O61B 114.8(16)
O57B W16A W18B O61B 47(2)
O56 W16A W18B O61B 53.5(15)
W16B W16A W18B O61B 93.8(15)
O65B W16A W18B O62A 177(2)
O62B W16A W18B O62A 7(2)
O66A W16A W18B O62A -99.3(16)
O65A W16A W18B O62A -133(3)
O57A W16A W18B O62A 69.5(17)
O63A W16A W18B O62A 157.6(12)
O57B W16A W18B O62A 89.3(18)
O56 W16A W18B O62A 96.2(11)
W16B W16A W18B O62A 136.6(10)
O64B W18A W18B O65A 35(4)
O61B W18A W18B O65A -136(3)
O68A W18A W18B O65A -34(4)
O60A W18A W18B O65A 165(4)
O64A W18A W18B O65A 68(3)
O61A W18A W18B O65A -133(4)
O60B W18A W18B O65A 146(4)
W17B W18A W18B O65A 92(3)
O56 W18A W18B O65A 133(3)
O64B W18A W18B O68B 77(4)
O61B W18A W18B O68B -94(2)
O68A W18A W18B O68B 8(2)
O60A W18A W18B O68B -152(2)
O64A W18A W18B O68B 110(2)
O65A W18A W18B O68B 42(4)
O61A W18A W18B O68B -91(2)
O60B W18A W18B O68B -172(2)
W17B W18A W18B O68B 134.5(18)
O56 W18A W18B O68B 175.1(18)
O64B W18A W18B W16A -62(3)
O61B W18A W18B W16A 126.8(10)
O68A W18A W18B W16A -131.5(14)
O60A W18A W18B W16A 68.1(15)
O64A W18A W18B W16A -29.3(10)
O65A W18A W18B W16A -97(3)
O61A W18A W18B W16A 129.6(15)
O60B W18A W18B W16A 48.9(16)
W17B W18A W18B W16A -5.0(4)
O56 W18A W18B W16A 35.6(6)
O64B W18A W18B O62B -152(4)
O61B W18A W18B O62B 37(2)
O68A W18A W18B O62B 138(3)
O60A W18A W18B O62B -22(3)
O64A W18A W18B O62B -120(2)
O65A W18A W18B O62B 172(4)
O61A W18A W18B O62B 39(3)
O60B W18A W18B O62B -41(3)
W17B W18A W18B O62B -95(2)
O56 W18A W18B O62B -55(2)
O61B W18A W18B O64B -171(3)
O68A W18A W18B O64B -69(3)
O60A W18A W18B O64B 130(3)
O64A W18A W18B O64B 33(3)
O65A W18A W18B O64B -35(4)
O61A W18A W18B O64B -168(3)
O60B W18A W18B O64B 111(3)
W17B W18A W18B O64B 57(3)
O56 W18A W18B O64B 98(3)
O64B W18A W18B O56 -98(3)
O61B W18A W18B O56 91.2(11)
O68A W18A W18B O56 -167.1(14)
O60A W18A W18B O56 32.5(15)
O64A W18A W18B O56 -64.9(10)
O65A W18A W18B O56 -133(3)
O61A W18A W18B O56 94.0(15)
O60B W18A W18B O56 13.3(16)
W17B W18A W18B O56 -40.6(5)
O64B W18A W18B O65B -34(3)
O61B W18A W18B O65B 154.7(18)
O68A W18A W18B O65B -104(2)
O60A W18A W18B O65B 96(2)
O64A W18A W18B O65B -1.4(17)
O65A W18A W18B O65B -69(4)
O61A W18A W18B O65B 158(2)
O60B W18A W18B O65B 77(2)
W17B W18A W18B O65B 22.9(15)
O56 W18A W18B O65B 63.5(15)
O64B W18A W18B O61A 168(3)
O61B W18A W18B O61A -2.8(19)
O68A W18A W18B O61A 98.8(19)
O60A W18A W18B O61A -62(2)
O64A W18A W18B O61A -159.0(17)
O65A W18A W18B O61A 133(4)
O60B W18A W18B O61A -81(2)
W17B W18A W18B O61A -134.6(14)
O56 W18A W18B O61A -94.0(15)
O64B W18A W18B O61B 171(3)
O68A W18A W18B O61B 101.6(16)
O60A W18A W18B O61B -58.8(17)
O64A W18A W18B O61B -156.2(13)
O65A W18A W18B O61B 136(3)
O61A W18A W18B O61B 2.8(19)
O60B W18A W18B O61B -77.9(18)
W17B W18A W18B O61B -131.8(10)
O56 W18A W18B O61B -91.2(11)
O64B W18A W18B O62A -166(3)
O61B W18A W18B O62A 22.9(17)
O68A W18A W18B O62A 124.6(19)
O60A W18A W18B O62A -36(2)
O64A W18A W18B O62A -133.2(16)
O65A W18A W18B O62A 159(4)
O61A W18A W18B O62A 26(2)
O60B W18A W18B O62A -55(2)
W17B W18A W18B O62A -108.9(14)
O56 W18A W18B O62A -68.3(14)
O40A Sn6A Sn4B O2 71.9(12)
O3 Sn6A Sn4B O2 -11.6(10)
O39A Sn6A Sn4B O2 130.3(13)
O40B Sn6A Sn4B O2 80.8(11)
O39B Sn6A Sn4B O2 170.1(10)
Sn6B Sn6A Sn4B O2 -137.5(6)
O40A Sn6A Sn4B O40B -8.9(14)
O3 Sn6A Sn4B O40B -92.4(13)
O39A Sn6A Sn4B O40B 49.5(15)
O39B Sn6A Sn4B O40B 89.3(13)
Sn6B Sn6A Sn4B O40B 141.6(10)
O40A Sn6A Sn4B Sn4A -153.1(11)
O3 Sn6A Sn4B Sn4A 123.4(9)
O39A Sn6A Sn4B Sn4A -94.7(12)
O40B Sn6A Sn4B Sn4A -144.2(10)
O39B Sn6A Sn4B Sn4A -54.9(10)
Sn6B Sn6A Sn4B Sn4A -2.6(4)
O40A Sn6A Sn4B O35B -41.0(18)
O3 Sn6A Sn4B O35B -124.5(17)
O39A Sn6A Sn4B O35B 17(2)
O40B Sn6A Sn4B O35B -32.1(18)
O39B Sn6A Sn4B O35B 57.3(19)
Sn6B Sn6A Sn4B O35B 109.6(15)
O40A Sn6A Sn4B O35A -68.9(15)
O3 Sn6A Sn4B O35A -152.4(13)
O39A Sn6A Sn4B O35A -10.5(17)
O40B Sn6A Sn4B O35A -60.0(14)
O39B Sn6A Sn4B O35A 29.3(16)
Sn6B Sn6A Sn4B O35A 81.6(11)
O3 Sn6A Sn4B O40A -83.5(13)
O39A Sn6A Sn4B O40A 58.4(16)
O40B Sn6A Sn4B O40A 8.9(14)
O39B Sn6A Sn4B O40A 98.2(14)
Sn6B Sn6A Sn4B O40A 150.6(10)
O40A Sn6A Sn4B Sn1 62.3(12)
O3 Sn6A Sn4B Sn1 -21.2(11)
O39A Sn6A Sn4B Sn1 120.8(13)
O40B Sn6A Sn4B Sn1 71.3(11)
O39B Sn6A Sn4B Sn1 160.6(10)
Sn6B Sn6A Sn4B Sn1 -147.1(6)
O36A Sn4A Sn5B O6 90.5(10)
O1 Sn4A Sn5B O6 11.0(9)
O35A Sn4A Sn5B O6 132.2(13)
Sn4B Sn4A Sn5B O6 -120.4(7)
O36B Sn4A Sn5B O6 90.4(13)
O36A Sn4A Sn5B O36B 0.1(13)
O1 Sn4A Sn5B O36B -79.3(12)
O35A Sn4A Sn5B O36B 41.8(16)
Sn4B Sn4A Sn5B O36B 149.2(11)
O1 Sn4A Sn5B O36A -79.4(8)
O35A Sn4A Sn5B O36A 41.7(13)
Sn4B Sn4A Sn5B O36A 149.1(7)
O36B Sn4A Sn5B O36A -0.1(13)
O36A Sn4A Sn5B O37B -74.0(17)
O1 Sn4A Sn5B O37B -153.4(16)
O35A Sn4A Sn5B O37B -32(2)
Sn4B Sn4A Sn5B O37B 75.1(16)
O36B Sn4A Sn5B O37B -74.1(19)
O36A Sn4A Sn5B Sn5A -145.9(7)
O1 Sn4A Sn5B Sn5A 134.7(5)
O35A Sn4A Sn5B Sn5A -104.2(11)
Sn4B Sn4A Sn5B Sn5A 3.2(4)
O36B Sn4A Sn5B Sn5A -146.0(11)
O38A Sn5A Sn6B O4 83.4(13)
O38B Sn5A Sn6B O4 86.3(13)
O5 Sn5A Sn6B O4 -3.3(15)
O37A Sn5A Sn6B O4 139.3(19)
Sn5B Sn5A Sn6B O4 -127.6(11)
O38A Sn5A Sn6B O38B -2.9(12)
O5 Sn5A Sn6B O38B -89.6(10)
O37A Sn5A Sn6B O38B 53.1(18)
Sn5B Sn5A Sn6B O38B 146.1(8)
O38A Sn5A Sn6B O39B -52(2)
O38B Sn5A Sn6B O39B -49(2)
O5 Sn5A Sn6B O39B -138(2)
O37A Sn5A Sn6B O39B 4(3)
Sn5B Sn5A Sn6B O39B 97(2)
O38B Sn5A Sn6B O38A 2.9(12)
O5 Sn5A Sn6B O38A -86.7(9)
O37A Sn5A Sn6B O38A 56.0(18)
Sn5B Sn5A Sn6B O38A 149.0(7)
O38A Sn5A Sn6B Sn6A -149.7(7)
O38B Sn5A Sn6B Sn6A -146.7(8)
O5 Sn5A Sn6B Sn6A 123.6(6)
O37A Sn5A Sn6B Sn6A -93.7(17)
Sn5B Sn5A Sn6B Sn6A -0.6(6)
W10B O35A O35B W10A 6.9(4)
Sn1 O35A O35B W10A 144.7(7)
Sn4A O35A O35B W10A -116.2(13)
Sn4B O35A O35B W10A -118.4(7)
W10A O35A O35B W10B -6.9(4)
Sn1 O35A O35B W10B 137.8(6)
Sn4A O35A O35B W10B -123.1(11)
Sn4B O35A O35B W10B -125.3(6)
W10B O35A O35B Sn1 -137.8(6)
W10A O35A O35B Sn1 -144.7(7)
Sn4A O35A O35B Sn1 99.1(8)
Sn4B O35A O35B Sn1 96.9(5)
W10B O35A O35B Sn4B 125.3(6)
W10A O35A O35B Sn4B 118.4(7)
Sn1 O35A O35B Sn4B -96.9(5)
Sn4A O35A O35B Sn4B 2.1(9)
O41B W10A O35B O35A -113(3)
O52B W10A O35B O35A 162(2)
O52A W10A O35B O35A 142(2)
O41A W10A O35B O35A -95(2)
O57B W10A O35B O35A 30(8)
O57A W10A O35B O35A 111(5)
O53B W10A O35B O35A 82(2)
O47A W10A O35B O35A -21(2)
O47B W10A O35B O35A -11(2)
O53A W10A O35B O35A 49(2)
O41B W10A O35B W10B -67(3)
O52B W10A O35B W10B -152(3)
O52A W10A O35B W10B -172(3)
O41A W10A O35B W10B -49(3)
O57B W10A O35B W10B 75(8)
O57A W10A O35B W10B 157(6)
O35A W10A O35B W10B 46(3)
O53B W10A O35B W10B 128(3)
O47A W10A O35B W10B 25(2)
O47B W10A O35B W10B 35(3)
O53A W10A O35B W10B 95(3)
O41B W10A O35B Sn1 -29(4)
O52B W10A O35B Sn1 -114(3)
O52A W10A O35B Sn1 -134(3)
O41A W10A O35B Sn1 -11(3)
O57B W10A O35B Sn1 113(8)
O57A W10A O35B Sn1 -165(3)
O35A W10A O35B Sn1 84(3)
O53B W10A O35B Sn1 166(4)
O47A W10A O35B Sn1 63(3)
O47B W10A O35B Sn1 73(3)
O53A W10A O35B Sn1 133(3)
O41B W10A O35B Sn4B 156(2)
O52B W10A O35B Sn4B 70(2)
O52A W10A O35B Sn4B 50.5(15)
O41A W10A O35B Sn4B 173.1(18)
O57B W10A O35B Sn4B -62(8)
O57A W10A O35B Sn4B 19(6)
O35A W10A O35B Sn4B -92(3)
O53B W10A O35B Sn4B -9.6(18)
O47A W10A O35B Sn4B -112.8(17)
O47B W10A O35B Sn4B -103(2)
O53A W10A O35B Sn4B -42.6(16)
O41B W10B O35B O35A -124(3)
O41A W10B O35B O35A -104(2)
O47A W10B O35B O35A -14(2)
O47B W10B O35B O35A -4(2)
O57B W10B O35B O35A 93(6)
O57A W10B O35B O35A 123(2)
O52B W10B O35B O35A 158(2)
O52A W10B O35B O35A 142(2)
O53B W10B O35B O35A 87(2)
O53A W10B O35B O35A 56.4(18)
O41B W10B O35B W10A 102(3)
O41A W10B O35B W10A 122(3)
O47A W10B O35B W10A -149(3)
O47B W10B O35B W10A -139(3)
O57B W10B O35B W10A -42(6)
O35A W10B O35B W10A -134(3)
O57A W10B O35B W10A -11(3)
O52B W10B O35B W10A 24(3)
O52A W10B O35B W10A 7(2)
O53B W10B O35B W10A -47(3)
O53A W10B O35B W10A -78(2)
O41B W10B O35B Sn1 -47(3)
O41A W10B O35B Sn1 -27(3)
O47A W10B O35B Sn1 63(3)
O47B W10B O35B Sn1 72(3)
O57B W10B O35B Sn1 170(5)
O35A W10B O35B Sn1 77(2)
O57A W10B O35B Sn1 -160(2)
O52B W10B O35B Sn1 -125(3)
O52A W10B O35B Sn1 -142(3)
O53B W10B O35B Sn1 164(3)
O53A W10B O35B Sn1 133(3)
O41B W10B O35B Sn4B 148(3)
O41A W10B O35B Sn4B 168(2)
O47A W10B O35B Sn4B -102.1(19)
O47B W10B O35B Sn4B -92(2)
O57B W10B O35B Sn4B 5(7)
O35A W10B O35B Sn4B -88(3)
O57A W10B O35B Sn4B 35(3)
O52B W10B O35B Sn4B 70(2)
O52A W10B O35B Sn4B 53.8(16)
O53B W10B O35B Sn4B -0.6(18)
O53A W10B O35B Sn4B -31.6(17)
W11A O36A O36B W11B 6.6(5)
Sn4A O36A O36B W11B 121.9(17)
Sn5B O36A O36B W11B 121.7(16)
W11B O36A O36B W11A -6.6(5)
Sn4A O36A O36B W11A 115(2)
Sn5B O36A O36B W11A 115.1(13)
W11A O36A O36B Sn5B -115.1(13)
W11B O36A O36B Sn5B -121.7(16)
Sn4A O36A O36B Sn5B 0(3)
W11A O36A O36B Sn4A -115(2)
W11B O36A O36B Sn4A -121.9(17)
Sn5B O36A O36B Sn4A 0(3)
O42A W11B O36B O36A 113(3)
O42B W11B O36B O36A 96(3)
O48A W11B O36B O36A -134(3)
O47B W11B O36B O36A 0(3)
O58B W11B O36B O36A -80(8)
O48B W11B O36B O36A -163(3)
O58A W11B O36B O36A -97(4)
O54B W11B O36B O36A -95(2)
O47A W11B O36B O36A 5(3)
O42A W11B O36B W11A 145(3)
O42B W11B O36B W11A 129(3)
O48A W11B O36B W11A -102(2)
O47B W11B O36B W11A 33(2)
O36A W11B O36B W11A 33(3)
O58B W11B O36B W11A -47(7)
O48B W11B O36B W11A -130(2)
O58A W11B O36B W11A -64(3)
O54B W11B O36B W11A -61.8(18)
O47A W11B O36B W11A 37.3(16)
O42A W11B O36B Sn5B -161(2)
O42B W11B O36B Sn5B -178(2)
O48A W11B O36B Sn5B -48(2)
O47B W11B O36B Sn5B 86(2)
O36A W11B O36B Sn5B 86(3)
O58B W11B O36B Sn5B 6(9)
O48B W11B O36B Sn5B -76(2)
O58A W11B O36B Sn5B -11(5)
O54B W11B O36B Sn5B -8(2)
O47A W11B O36B Sn5B 91(2)
O42A W11B O36B Sn4A 155.0(18)
O42B W11B O36B Sn4A 138(2)
O48A W11B O36B Sn4A -92.1(15)
O47B W11B O36B Sn4A 42.3(19)
O36A W11B O36B Sn4A 42.3(19)
O58B W11B O36B Sn4A -37(8)
O48B W11B O36B Sn4A -120.3(17)
O58A W11B O36B Sn4A -54(4)
O54B W11B O36B Sn4A -52.2(14)
O47A W11B O36B Sn4A 46.9(17)
W12A O37A O37B W12B -4.5(6)
Sn3 O37A O37B W12B 137.7(10)
Sn5A O37A O37B W12B -120.5(12)
W12B O37A O37B W12A 4.5(6)
Sn3 O37A O37B W12A 142.1(7)
Sn5A O37A O37B W12A -116.0(8)
W12A O37A O37B Sn3 -142.1(7)
W12B O37A O37B Sn3 -137.7(10)
Sn5A O37A O37B Sn3 101.9(7)
W12A O37A O37B Sn5B 126.0(7)
W12B O37A O37B Sn5B 130.5(12)
Sn3 O37A O37B Sn5B -91.8(5)
Sn5A O37A O37B Sn5B 10.0(7)
W12A W12B O37B O37A 16(2)
O48A W12B O37B O37A 144(3)
O43A W12B O37B O37A -84(3)
O48B W12B O37B O37A 177(3)
O43B W12B O37B O37A -96(3)
O59B W12B O37B O37A 67(4)
O59A W12B O37B O37A 73(3)
O49B W12B O37B O37A 12(2)
O54B W12B O37B O37A 105(2)
O49A W12B O37B O37A -3(2)
O48A W12B O37B W12A 128.4(14)
O43A W12B O37B W12A -100.0(16)
O48B W12B O37B W12A 161.0(18)
O43B W12B O37B W12A -111.3(16)
O59B W12B O37B W12A 51(4)
O37A W12B O37B W12A -16(2)
O59A W12B O37B W12A 57(2)
O49B W12B O37B W12A -3.9(12)
O54B W12B O37B W12A 89.1(12)
O49A W12B O37B W12A -19.2(10)
W12A W12B O37B Sn3 105(3)
O48A W12B O37B Sn3 -127(3)
O43A W12B O37B Sn3 5(3)
O48B W12B O37B Sn3 -94(3)
O43B W12B O37B Sn3 -7(3)
O59B W12B O37B Sn3 156(3)
O37A W12B O37B Sn3 89(2)
O59A W12B O37B Sn3 162.0(19)
O49B W12B O37B Sn3 101(3)
O54B W12B O37B Sn3 -166(3)
O49A W12B O37B Sn3 86(3)
W12A W12B O37B Sn5B -104.1(18)
O48A W12B O37B Sn5B 24.3(18)
O43A W12B O37B Sn5B 155.9(19)
O48B W12B O37B Sn5B 57(2)
O43B W12B O37B Sn5B 145(2)
O59B W12B O37B Sn5B -53(5)
O37A W12B O37B Sn5B -120(3)
O59A W12B O37B Sn5B -47(4)
O49B W12B O37B Sn5B -108(2)
O54B W12B O37B Sn5B -15.0(16)
O49A W12B O37B Sn5B -123.2(17)
W13B O38A O38B W13A 0.3(11)
Sn5A O38A O38B W13A 119.1(9)
Sn6B O38A O38B W13A 127(3)
W13A O38A O38B W13B -0.3(11)
Sn5A O38A O38B W13B 118.9(15)
Sn6B O38A O38B W13B 127(4)
W13A O38A O38B Sn6B -127(3)
W13B O38A O38B Sn6B -127(4)
Sn5A O38A O38B Sn6B -8(3)
W13A O38A O38B Sn5A -119.1(9)
W13B O38A O38B Sn5A -118.9(15)
Sn6B O38A O38B Sn5A 8(3)
O49B W13A O38B O38A -35(4)
O44A W13A O38B O38A 64(4)
O50B W13A O38B O38A 171(4)
O44B W13A O38B O38A 88(4)
O49A W13A O38B O38A -15(4)
O60B W13A O38B O38A -123(5)
O60A W13A O38B O38A -149(4)
O50A W13A O38B O38A -171(4)
O55B W13A O38B O38A -116(4)
O54A W13A O38B O38A -88(4)
O49B W13A O38B W13B 144(2)
O44A W13A O38B W13B -117(2)
O50B W13A O38B W13B -10(2)
O44B W13A O38B W13B -93(2)
O38A W13A O38B W13B 179(5)
O49A W13A O38B W13B 164(2)
O60B W13A O38B W13B 56(5)
O60A W13A O38B W13B 30(3)
O50A W13A O38B W13B 8.2(18)
O55B W13A O38B W13B 63(2)
O54A W13A O38B W13B 90.6(18)
O49B W13A O38B Sn6B 79(3)
O44A W13A O38B Sn6B 178(2)
O50B W13A O38B Sn6B -75(3)
O44B W13A O38B Sn6B -158(3)
O38A W13A O38B Sn6B 114(5)
O49A W13A O38B Sn6B 99(2)
O60B W13A O38B Sn6B -9(7)
O60A W13A O38B Sn6B -35(4)
O50A W13A O38B Sn6B -57(2)
O55B W13A O38B Sn6B -2(2)
O54A W13A O38B Sn6B 26(2)
O49B W13A O38B Sn5A 36(2)
O44A W13A O38B Sn5A 135.7(18)
O50B W13A O38B Sn5A -118(2)
O44B W13A O38B Sn5A 159(2)
O38A W13A O38B Sn5A 71(4)
O49A W13A O38B Sn5A 56(2)
O60B W13A O38B Sn5A -52(6)
O60A W13A O38B Sn5A -78(4)
O50A W13A O38B Sn5A -99.4(18)
O55B W13A O38B Sn5A -44.6(19)
O54A W13A O38B Sn5A -17.0(17)
O50B W13B O38B O38A 167(5)
O50A W13B O38B O38A -169(4)
O44B W13B O38B O38A 73(5)
O44A W13B O38B O38A 50(5)
O49B W13B O38B O38A -29(4)
O60B W13B O38B O38A -48(6)
O60A W13B O38B O38A -100(6)
O55B W13B O38B O38A -108(5)
O49A W13B O38B O38A -11(5)
O54A W13B O38B O38A -79(4)
O50B W13B O38B W13A 166(3)
O50A W13B O38B W13A -170(2)
O44B W13B O38B W13A 72(2)
O44A W13B O38B W13A 49.2(19)
O49B W13B O38B W13A -29.6(19)
O60B W13B O38B W13A -49(4)
O38A W13B O38B W13A -1(5)
O60A W13B O38B W13A -101(6)
O55B W13B O38B W13A -109(2)
O49A W13B O38B W13A -12.6(17)
O54A W13B O38B W13A -80.4(18)
O50B W13B O38B Sn6B -71(3)
O50A W13B O38B Sn6B -48(2)
O44B W13B O38B Sn6B -166(2)
O44A W13B O38B Sn6B 171(2)
O49B W13B O38B Sn6B 93(2)
O60B W13B O38B Sn6B 73(5)
O38A W13B O38B Sn6B 121(6)
O60A W13B O38B Sn6B 21(7)
O55B W13B O38B Sn6B 14(2)
O49A W13B O38B Sn6B 110(2)
O54A W13B O38B Sn6B 41.8(19)
O50B W13B O38B Sn5A -114(3)
O50A W13B O38B Sn5A -90(2)
O44B W13B O38B Sn5A 152(2)
O44A W13B O38B Sn5A 129(2)
O49B W13B O38B Sn5A 50(2)
O60B W13B O38B Sn5A 31(5)
O38A W13B O38B Sn5A 79(5)
O60A W13B O38B Sn5A -22(7)
O55B W13B O38B Sn5A -29(2)
O49A W13B O38B Sn5A 67(2)
O54A W13B O38B Sn5A -0.7(18)
W14A O39A O39B W14B 5.9(5)
Sn2 O39A O39B W14B 143.3(8)
Sn6A O39A O39B W14B -120.8(6)
W14B O39A O39B W14A -5.9(5)
Sn2 O39A O39B W14A 137.4(6)
Sn6A O39A O39B W14A -126.7(6)
W14A O39A O39B Sn2 -137.4(6)
W14B O39A O39B Sn2 -143.3(8)
Sn6A O39A O39B Sn2 95.9(5)
W14A O39A O39B Sn6B 124.3(8)
W14B O39A O39B Sn6B 118.5(9)
Sn2 O39A O39B Sn6B -98.2(6)
Sn6A O39A O39B Sn6B -2.3(7)
W14A O39A O39B Sn6A 126.7(6)
W14B O39A O39B Sn6A 120.8(6)
Sn2 O39A O39B Sn6A -95.9(5)
W15A O40A O40B W15B -3.2(6)
Sn6A O40A O40B W15B 112.9(16)
Sn4B O40A O40B W15B 130(3)
Sn6A O40A O40B W15A 116.1(16)
W15B O40A O40B W15A 3.2(6)
Sn4B O40A O40B W15A 133(2)
W15A O40A O40B Sn4B -133(2)
Sn6A O40A O40B Sn4B -17(3)
W15B O40A O40B Sn4B -130(3)
W15A O40A O40B Sn6A -116.1(16)
W15B O40A O40B Sn6A -112.9(16)
Sn4B O40A O40B Sn6A 17(3)
O52A W15B O40B O40A -175(3)
O46B W15B O40B O40A 66(3)
O51B W15B O40B O40A -41(3)
O62A W15B O40B O40A -119(6)
O52B W15B O40B O40A 169(3)
O46A W15B O40B O40A 77(3)
O62B W15B O40B O40A -125(4)
O51A W15B O40B O40A -9(3)
O55A W15B O40B O40A -79(3)
O53B W15B O40B O40A -124(3)
O52A W15B O40B W15A 171.7(15)
O46B W15B O40B W15A 52.4(18)
O51B W15B O40B W15A -54.3(17)
O62A W15B O40B W15A -133(7)
O52B W15B O40B W15A 155.9(18)
O46A W15B O40B W15A 63.5(14)
O62B W15B O40B W15A -138(4)
O51A W15B O40B W15A -22.6(13)
O40A W15B O40B W15A -13(3)
O55A W15B O40B W15A -92.6(13)
O53B W15B O40B W15A -137.0(16)
O52A W15B O40B Sn4B -63.1(19)
O46B W15B O40B Sn4B 178(2)
O51B W15B O40B Sn4B 71(2)
O62A W15B O40B Sn4B -7(8)
O52B W15B O40B Sn4B -79(2)
O46A W15B O40B Sn4B -171(2)
O62B W15B O40B Sn4B -13(6)
O51A W15B O40B Sn4B 103(2)
O40A W15B O40B Sn4B 112(4)
O55A W15B O40B Sn4B 33(2)
O53B W15B O40B Sn4B -12(2)
O52A W15B O40B Sn6A -114.9(13)
O46B W15B O40B Sn6A 125.9(16)
O51B W15B O40B Sn6A 19.1(17)
O62A W15B O40B Sn6A -59(7)
O52B W15B O40B Sn6A -130.7(17)
O46A W15B O40B Sn6A 137.0(13)
O62B W15B O40B Sn6A -64(5)
O51A W15B O40B Sn6A 50.8(14)
O40A W15B O40B Sn6A 60(2)
O55A W15B O40B Sn6A -19.2(12)
O53B W15B O40B Sn6A -63.6(13)
O46B W15A O40B O40A 86(3)
O51B W15A O40B O40A -57(3)
O51A W15A O40B O40A -19(3)
O46A W15A O40B O40A 91(3)
O52A W15A O40B O40A -174(3)
O62A W15A O40B O40A -151(2)
O62B W15A O40B O40A -146(2)
O52B W15A O40B O40A 173(3)
O55A W15A O40B O40A -89(2)
O46B W15A O40B W15B -107(2)
O51B W15A O40B W15B 110(2)
O51A W15A O40B W15B 147.6(18)
O46A W15A O40B W15B -102.0(16)
O52A W15A O40B W15B -7.1(13)
O40A W15A O40B W15B 167(3)
O62A W15A O40B W15B 16(2)
O62B W15A O40B W15B 20(2)
O52B W15A O40B W15B -20.2(15)
O55A W15A O40B W15B 78.4(13)
O46B W15A O40B Sn4B -172(2)
O51B W15A O40B Sn4B 45(3)
O51A W15A O40B Sn4B 83(3)
O46A W15A O40B Sn4B -167(2)
O52A W15A O40B Sn4B -72(2)
O40A W15A O40B Sn4B 102(4)
O62A W15A O40B Sn4B -49(4)
O62B W15A O40B Sn4B -44(4)
O52B W15A O40B Sn4B -85(2)
O55A W15A O40B Sn4B 13(2)
O46B W15A O40B Sn6A 141.2(18)
O51B W15A O40B Sn6A -1.5(19)
O51A W15A O40B Sn6A 35.8(18)
O46A W15A O40B Sn6A 146.2(13)
O52A W15A O40B Sn6A -118.9(14)
O40A W15A O40B Sn6A 55(2)
O62A W15A O40B Sn6A -96(2)
O62B W15A O40B Sn6A -91(2)
O52B W15A O40B Sn6A -132.0(16)
O55A W15A O40B Sn6A -33.4(11)
W10A O41A O41B W10B -0.3(14)
W10B O41A O41B W10A 0.3(14)
O47A W10B O41B O41A -21(8)
O35B W10B O41B O41A 98(7)
O47B W10B O41B O41A -3(8)
O57B W10B O41B O41A -94(7)
O35A W10B O41B O41A 83(7)
O57A W10B O41B O41A -114(7)
O52B W10B O41B O41A -179(7)
O52A W10B O41B O41A 166(7)
O53B W10B O41B O41A 168(5)
O41A W10B O41B W10A -179(7)
O47A W10B O41B W10A 160(3)
O35B W10B O41B W10A -80(3)
O47B W10B O41B W10A 178(4)
O57B W10B O41B W10A 87(3)
O35A W10B O41B W10A -95(3)
O57A W10B O41B W10A 68(3)
O52B W10B O41B W10A 3(3)
O52A W10B O41B W10A -13(2)
O53B W10B O41B W10A -11(4)
O52B W10A O41B O41A -178(8)
O52A W10A O41B O41A 163(7)
O35B W10A O41B O41A 88(8)
O57B W10A O41B O41A -83(8)
O57A W10A O41B O41A -104(8)
O35A W10A O41B O41A 72(8)
O53B W10A O41B O41A 155(6)
O47A W10A O41B O41A -18(8)
O47B W10A O41B O41A -3(8)
O53A W10A O41B O41A -1(12)
O52B W10A O41B W10B -177(3)
O52A W10A O41B W10B 164(3)
O35B W10A O41B W10B 90(3)
O41A W10A O41B W10B 2(7)
O57B W10A O41B W10B -82(3)
O57A W10A O41B W10B -102(3)
O35A W10A O41B W10B 74(3)
O53B W10A O41B W10B 156(8)
O47A W10A O41B W10B -16(2)
O47B W10A O41B W10B -2(3)
O53A W10A O41B W10B 1(6)
O42A W11B O42B W11A 168(8)
O48A W11B O42B W11A 162(4)
O36B W11B O42B W11A -116(3)
O47B W11B O42B W11A -18(3)
O36A W11B O42B W11A -89(2)
O58B W11B O42B W11A 63(2)
O48B W11B O42B W11A 151(3)
O58A W11B O42B W11A 70(2)
O54B W11B O42B W11A 131(10)
O47A W11B O42B W11A -4(2)
O47B W11A O42B W11B 158(4)
O42A W11A O42B W11B -12(8)
O36A W11A O42B W11B 79(3)
O47A W11A O42B W11B 175(3)
O48A W11A O42B W11B -13(3)
O58B W11A O42B W11B -108(3)
O36B W11A O42B W11B 55(3)
O58A W11A O42B W11B -100(2)
O54B W11A O42B W11B -19(4)
O53A W11A O42B W11B 176(6)
O48B W11A O42B W11B -25(2)
O48A W12B O43B W12A 176(2)
O43A W12B O43B W12A -27(9)
O48B W12B O43B W12A -161.5(19)
O37B W12B O43B W12A 96.5(14)
O59B W12B O43B W12A -77.6(15)
O37A W12B O43B W12A 77.3(12)
O59A W12B O43B W12A -77.6(14)
O49B W12B O43B W12A 15.4(13)
O54B W12B O43B W12A 169(5)
O49A W12B O43B W12A -1.5(11)
W13B O44A O44B W13A -4.0(10)
W13A O44A O44B W13B 4.0(10)
O49B W13A O44B O44A -17(5)
O50B W13A O44B O44A 158(4)
O38B W13A O44B O44A -110(4)
O38A W13A O44B O44A -94(4)
O49A W13A O44B O44A 3(4)
O60B W13A O44B O44A 80(4)
O60A W13A O44B O44A 96(4)
O50A W13A O44B O44A 171(4)
O55B W13A O44B O44A 163(4)
O49B W13A O44B W13B -179(3)
O44A W13A O44B W13B -162(4)
O50B W13A O44B W13B -4(2)
O38B W13A O44B W13B 87(2)
O38A W13A O44B W13B 104(2)
O49A W13A O44B W13B -160(2)
O60B W13A O44B W13B -82(2)
O60A W13A O44B W13B -66.0(19)
O50A W13A O44B W13B 9.0(18)
O55B W13A O44B W13B 1(4)
O50B W13B O44B O44A 158(4)
O50A W13B O44B O44A 176(4)
O38B W13B O44B O44A -94(4)
O49B W13B O44B O44A -16(4)
O60B W13B O44B O44A 68(4)
O38A W13B O44B O44A -80(4)
O60A W13B O44B O44A 84(4)
O49A W13B O44B O44A 0(4)
O54A W13B O44B O44A -8(6)
O50B W13B O44B W13A 175(3)
O50A W13B O44B W13A -168(2)
O38B W13B O44B W13A -77(2)
O44A W13B O44B W13A 16(4)
O49B W13B O44B W13A 0.4(19)
O60B W13B O44B W13A 84(2)
O38A W13B O44B W13A -63.4(19)
O60A W13B O44B W13A 101(2)
O49A W13B O44B W13A 16.6(18)
O54A W13B O44B W13A 9(3)
W14B O45A O45B W14A 4.9(16)
W14A O45A O45B W14B -4.9(16)
W14B W14A O45B O45A -164(5)
O51B W14A O45B O45A 4(8)
O50A W14A O45B O45A 179(6)
O61A W14A O45B O45A -93(6)
O39A W14A O45B O45A 89(6)
O39B W14A O45B O45A 116(5)
O51A W14A O45B O45A -4(6)
O61B W14A O45B O45A -105(6)
O55A W14A O45B O45A 164(6)
O45A W14A O45B W14B 164(5)
O51B W14A O45B W14B 167(4)
O50A W14A O45B W14B -17.7(12)
O61A W14A O45B W14B 70.9(18)
O39A W14A O45B W14B -107.2(13)
O39B W14A O45B W14B -80.4(12)
O51A W14A O45B W14B 159.6(16)
O61B W14A O45B W14B 58.8(12)
O55A W14A O45B W14B -32(8)
W14A W14B O45B O45A 14(5)
O50A W14B O45B O45A 170(5)
O61A W14B O45B O45A -75(5)
O61B W14B O45B O45A -90(5)
O51B W14B O45B O45A 8(6)
O39B W14B O45B O45A 98(5)
O50B W14B O45B O45A -170(5)
O39A W14B O45B O45A 71(5)
O55A W14B O45B O45A 31(8)
O55B W14B O45B O45A 165(4)
O50A W14B O45B W14A 155.6(17)
O61A W14B O45B W14A -89.1(19)
O45A W14B O45B W14A -14(5)
O61B W14B O45B W14A -104.1(15)
O51B W14B O45B W14A -6(2)
O39B W14B O45B W14A 83.5(14)
O50B W14B O45B W14A 175.8(18)
O39A W14B O45B W14A 57.1(12)
O55A W14B O45B W14A 17(4)
O55B W14B O45B W14A 151(4)
W15B O46A O46B W15A 15.0(13)
W15A O46A O46B W15B -15.0(13)
O51B W15A O46B O46A 149(6)
O51A W15A O46B O46A 144(6)
O40B W15A O46B O46A 17(7)
O52A W15A O46B O46A -47(7)
O40A W15A O46B O46A 48(7)
O62A W15A O46B O46A -132(6)
O62B W15A O46B O46A -129(6)
O52B W15A O46B O46A -59(6)
O55A W15A O46B O46A 180(4)
O51B W15A O46B W15B -142(3)
O51A W15A O46B W15B -147.2(18)
O46A W15A O46B W15B 69(7)
O40B W15A O46B W15B 86.3(19)
O52A W15A O46B W15B 21.6(13)
O40A W15A O46B W15B 117(2)
O62A W15A O46B W15B -63.3(16)
O62B W15A O46B W15B -59.8(18)
O52B W15A O46B W15B 9.8(16)
O55A W15A O46B W15B -111(5)
O52A W15B O46B O46A -31(6)
O40B W15B O46B O46A 43(6)
O51B W15B O46B O46A 144(6)
O62A W15B O46B O46A -136(6)
O52B W15B O46B O46A -50(6)
O62B W15B O46B O46A -133(6)
O51A W15B O46B O46A 146(6)
O40A W15B O46B O46A 66(6)
O55A W15B O46B O46A 148(5)
O52A W15B O46B W15A -148.7(18)
O40B W15B O46B W15A -75(2)
O51B W15B O46B W15A 26(2)
O62A W15B O46B W15A 106.5(19)
O52B W15B O46B W15A -168(2)
O46A W15B O46B W15A -118(6)
O62B W15B O46B W15A 109(2)
O51A W15B O46B W15A 28.1(16)
O40A W15B O46B W15A -51.1(19)
O55A W15B O46B W15A 30(3)
W10B O47A O47B W11A 132(3)
W10A O47A O47B W11A 127(3)
W11B O47A O47B W11A -8.9(6)
W11A O47A O47B W10B -132(3)
W10A O47A O47B W10B -4.8(4)
W11B O47A O47B W10B -141(3)
W10B O47A O47B W11B 141(3)
W11A O47A O47B W11B 8.9(6)
W10A O47A O47B W11B 136(3)
W10B O47A O47B W10A 4.8(4)
W11A O47A O47B W10A -127(3)
W11B O47A O47B W10A -136(3)
O42A W11A O47B O47A 70(6)
O42B W11A O47B O47A 67(5)
O36A W11A O47B O47A 163(5)
O48A W11A O47B O47A -132(7)
O58B W11A O47B O47A -19(5)
O36B W11A O47B O47A 159(5)
O58A W11A O47B O47A -31(6)
O54B W11A O47B O47A -115(5)
O53A W11A O47B O47A -108(5)
O42A W11A O47B W10B 157(7)
O42B W11A O47B W10B 154(7)
O36A W11A O47B W10B -111(8)
O47A W11A O47B W10B 87(9)
O48A W11A O47B W10B -45(13)
O58B W11A O47B W10B 68(8)
O36B W11A O47B W10B -114(7)
O58A W11A O47B W10B 56(8)
O54B W11A O47B W10B -28(9)
O53A W11A O47B W10B -22(7)
O42A W11A O47B W11B -22(4)
O42B W11A O47B W11B -25(5)
O36A W11A O47B W11B 70(5)
O47A W11A O47B W11B -92(7)
O48A W11A O47B W11B 136(10)
O58B W11A O47B W11B -111(5)
O36B W11A O47B W11B 67(5)
O58A W11A O47B W11B -123(5)
O54B W11A O47B W11B 153(6)
O53A W11A O47B W11B 160(4)
O42A W11A O47B W10A 159(5)
O42B W11A O47B W10A 156(6)
O36A W11A O47B W10A -108(7)
O47A W11A O47B W10A 89(8)
O48A W11A O47B W10A -43(11)
O58B W11A O47B W10A 70(7)
O36B W11A O47B W10A -112(6)
O58A W11A O47B W10A 58(7)
O54B W11A O47B W10A -26(8)
O53A W11A O47B W10A -19(5)
O41B W10B O47B O47A -54(6)
O41A W10B O47B O47A -56(5)
O35B W10B O47B O47A -155(5)
O57B W10B O47B O47A 45(5)
O35A W10B O47B O47A -157(5)
O57A W10B O47B O47A 52(5)
O52B W10B O47B O47A 109(9)
O52A W10B O47B O47A 144(4)
O53B W10B O47B O47A 130(5)
O53A W10B O47B O47A 126(6)
O41B W10B O47B W11A -159(7)
O41A W10B O47B W11A -160(8)
O47A W10B O47B W11A -104(11)
O35B W10B O47B W11A 100(8)
O57B W10B O47B W11A -59(8)
O35A W10B O47B W11A 99(8)
O57A W10B O47B W11A -52(8)
O52B W10B O47B W11A 5(18)
O52A W10B O47B W11A 40(11)
O53B W10B O47B W11A 26(8)
O53A W10B O47B W11A 21(7)
O41B W10B O47B W11B -159(8)
O41A W10B O47B W11B -160(9)
O47A W10B O47B W11B -104(12)
O35B W10B O47B W11B 101(9)
O57B W10B O47B W11B -59(9)
O35A W10B O47B W11B 99(9)
O57A W10B O47B W11B -52(9)
O52B W10B O47B W11B 5(19)
O52A W10B O47B W11B 40(12)
O53B W10B O47B W11B 26(9)
O53A W10B O47B W11B 22(7)
O41B W10B O47B W10A -177(7)
O41A W10B O47B W10A -178(6)
O47A W10B O47B W10A -123(6)
O35B W10B O47B W10A 82(5)
O57B W10B O47B W10A -77(5)
O35A W10B O47B W10A 81(5)
O57A W10B O47B W10A -70(5)
O52B W10B O47B W10A -13(8)
O52A W10B O47B W10A 21(3)
O53B W10B O47B W10A 8(5)
O53A W10B O47B W10A 3(6)
O42A W11B O47B O47A 62(6)
O42B W11B O47B O47A 60(5)
O48A W11B O47B O47A -121(5)
O36B W11B O47B O47A 164(5)
O36A W11B O47B O47A 164(6)
O58B W11B O47B O47A -29(5)
O48B W11B O47B O47A -85(11)
O58A W11B O47B O47A -40(5)
O54B W11B O47B O47A -114(5)
O42A W11B O47B W11A 153(5)
O42B W11B O47B W11A 151(5)
O48A W11B O47B W11A -30(8)
O36B W11B O47B W11A -104(5)
O36A W11B O47B W11A -104(6)
O58B W11B O47B W11A 62(5)
O48B W11B O47B W11A 6(14)
O58A W11B O47B W11A 51(5)
O54B W11B O47B W11A -23(5)
O47A W11B O47B W11A 91(7)
O42A W11B O47B W10B 152(8)
O42B W11B O47B W10B 150(9)
O48A W11B O47B W10B -31(12)
O36B W11B O47B W10B -106(9)
O36A W11B O47B W10B -106(9)
O58B W11B O47B W10B 61(9)
O48B W11B O47B W10B 5(18)
O58A W11B O47B W10B 50(9)
O54B W11B O47B W10B -24(9)
O47A W11B O47B W10B 90(10)
O42A W11B O47B W10A 154(6)
O42B W11B O47B W10A 152(7)
O48A W11B O47B W10A -28(10)
O36B W11B O47B W10A -103(7)
O36A W11B O47B W10A -103(7)
O58B W11B O47B W10A 64(7)
O48B W11B O47B W10A 7(16)
O58A W11B O47B W10A 52(7)
O54B W11B O47B W10A -22(7)
O47A W11B O47B W10A 93(9)
O54B O48A O48B W12B -86(6)
W11B O48A O48B W12B -164.3(17)
W12A O48A O48B W12B -6.8(5)
W11A O48A O48B W12B -157.2(18)
O54B O48A O48B W11B 78(6)
W12B O48A O48B W11B 164.3(17)
W12A O48A O48B W11B 157.5(17)
W11A O48A O48B W11B 7.0(5)
O54B O48A O48B W12A -79(6)
W12B O48A O48B W12A 6.8(5)
W11B O48A O48B W12A -157.5(17)
W11A O48A O48B W12A -150.5(18)
O54B O48A O48B W11A 71(6)
W12B O48A O48B W11A 157.2(18)
W11B O48A O48B W11A -7.0(5)
W12A O48A O48B W11A 150.5(18)
W12A W12B O48B O48A 76(5)
O43A W12B O48B O48A -159(3)
O43B W12B O48B O48A -150(3)
O37B W12B O48B O48A -53(3)
O59B W12B O48B O48A 108(3)
O37A W12B O48B O48A -52(3)
O59A W12B O48B O48A 98(3)
O49B W12B O48B O48A 42(8)
O54B W12B O48B O48A 19(2)
O49A W12B O48B O48A 127(4)
W12A W12B O48B W11B 60(5)
O48A W12B O48B W11B -15.3(18)
O43A W12B O48B W11B -175(2)
O43B W12B O48B W11B -165(3)
O37B W12B O48B W11B -69(2)
O59B W12B O48B W11B 93(2)
O37A W12B O48B W11B -67(3)
O59A W12B O48B W11B 83(2)
O49B W12B O48B W11B 26(9)
O54B W12B O48B W11B 4(2)
O49A W12B O48B W11B 112(4)
O48A W12B O48B W12A -76(5)
O43A W12B O48B W12A 125(4)
O43B W12B O48B W12A 135(4)
O37B W12B O48B W12A -129(4)
O59B W12B O48B W12A 32(4)
O37A W12B O48B W12A -128(5)
O59A W12B O48B W12A 23(4)
O49B W12B O48B W12A -34(5)
O54B W12B O48B W12A -56(4)
O49A W12B O48B W12A 52(4)
W12A W12B O48B W11A 56(5)
O48A W12B O48B W11A -19.6(17)
O43A W12B O48B W11A -179(2)
O43B W12B O48B W11A -170(2)
O37B W12B O48B W11A -73.0(19)
O59B W12B O48B W11A 88(2)
O37A W12B O48B W11A -72(2)
O59A W12B O48B W11A 78.7(19)
O49B W12B O48B W11A 22(8)
O54B W12B O48B W11A -0.2(16)
O49A W12B O48B W11A 108(5)
W12A O49A O49B W13A 150(2)
W13B O49A O49B W13A 5.1(5)
W12B O49A O49B W13A 154(2)
W13A O49A O49B W12A -150(2)
W13B O49A O49B W12A -145(2)
W12B O49A O49B W12A 4.0(3)
W12A O49A O49B W13B 145(2)
W13A O49A O49B W13B -5.1(5)
W12B O49A O49B W13B 149(2)
W12A O49A O49B W12B -4.0(3)
W13A O49A O49B W12B -154(2)
W13B O49A O49B W12B -149(2)
O44A W13A O49B O49A 34(3)
O50B W13A O49B O49A -128(4)
O38B W13A O49B O49A 141(3)
O44B W13A O49B O49A 41(4)
O38A W13A O49B O49A 132(3)
O60B W13A O49B O49A -58(3)
O60A W13A O49B O49A -69(3)
O50A W13A O49B O49A -150(2)
O55B W13A O49B O49A -139(3)
O54A W13A O49B O49A -134(4)
O44A W13A O49B W12A 115(5)
O50B W13A O49B W12A -48(8)
O38B W13A O49B W12A -138(5)
O44B W13A O49B W12A 122(5)
O38A W13A O49B W12A -148(5)
O49A W13A O49B W12A 80(5)
O60B W13A O49B W12A 22(5)
O60A W13A O49B W12A 12(5)
O50A W13A O49B W12A -70(6)
O55B W13A O49B W12A -59(5)
O54A W13A O49B W12A -53(5)
O44A W13A O49B W13B 172(4)
O50B W13A O49B W13B 9(5)
O38B W13A O49B W13B -81(4)
O44B W13A O49B W13B 179(5)
O38A W13A O49B W13B -90(4)
O49A W13A O49B W13B 138(4)
O60B W13A O49B W13B 79(4)
O60A W13A O49B W13B 69(4)
O50A W13A O49B W13B -12(3)
O55B W13A O49B W13B -1(4)
O54A W13A O49B W13B 4(4)
O44A W13A O49B W12B 120(5)
O50B W13A O49B W12B -43(9)
O38B W13A O49B W12B -133(5)
O44B W13A O49B W12B 127(5)
O38A W13A O49B W12B -143(6)
O49A W13A O49B W12B 85(6)
O60B W13A O49B W12B 27(5)
O60A W13A O49B W12B 17(6)
O50A W13A O49B W12B -65(6)
O55B W13A O49B W12B -53(5)
O54A W13A O49B W12B -48(5)
W12B W12A O49B O49A -124(4)
O43A W12A O49B O49A -44(3)
O59B W12A O49B O49A 57(3)
O48A W12A O49B O49A 167(2)
O37B W12A O49B O49A -138(3)
O37A W12A O49B O49A -135(3)
O59A W12A O49B O49A 67(3)
O43B W12A O49B O49A -53(4)
O48B W12A O49B O49A 167(8)
O54A W12A O49B O49A 137(4)
W12B W12A O49B W13A 153(3)
O43A W12A O49B W13A -127(5)
O59B W12A O49B W13A -26(6)
O49A W12A O49B W13A -83(6)
O48A W12A O49B W13A 84(6)
O37B W12A O49B W13A 139(5)
O37A W12A O49B W13A 143(5)
O59A W12A O49B W13A -16(5)
O43B W12A O49B W13A -136(5)
O48B W12A O49B W13A 84(11)
O54A W12A O49B W13A 55(5)
W12B W12A O49B W13B 142(3)
O43A W12A O49B W13B -138(4)
O59B W12A O49B W13B -37(5)
O49A W12A O49B W13B -94(5)
O48A W12A O49B W13B 73(5)
O37B W12A O49B W13B 128(4)
O37A W12A O49B W13B 131(4)
O59A W12A O49B W13B -27(4)
O43B W12A O49B W13B -147(4)
O48B W12A O49B W13B 73(11)
O54A W12A O49B W13B 44(3)
O43A W12A O49B W12B 80(5)
O59B W12A O49B W12B -179(100)
O49A W12A O49B W12B 124(4)
O48A W12A O49B W12B -69(4)
O37B W12A O49B W12B -14(4)
O37A W12A O49B W12B -11(5)
O59A W12A O49B W12B -169(5)
O43B W12A O49B W12B 71(5)
O48B W12A O49B W12B -69(9)
O54A W12A O49B W12B -98(5)
W14B O50A O50B W13B 134(3)
W14A O50A O50B W13B 143(3)
W13A O50A O50B W13B -0.8(6)
W14B O50A O50B W13A 135(3)
W13B O50A O50B W13A 0.8(6)
W14A O50A O50B W13A 144(3)
W13B O50A O50B W14B -134(3)
W14A O50A O50B W14B 9.2(8)
W13A O50A O50B W14B -135(3)
O38B W13B O50B O50A 51(4)
O44B W13B O50B O50A 149(4)
O44A W13B O50B O50A 157(3)
O49B W13B O50B O50A -52(11)
O60B W13B O50B O50A -116(4)
O38A W13B O50B O50A 55(5)
O60A W13B O50B O50A -111(4)
O55B W13B O50B O50A -31(4)
O49A W13B O50B O50A -132(4)
O54A W13B O50B O50A -39(5)
O50A W13B O50B W13A -168(9)
O38B W13B O50B W13A -117(12)
O44B W13B O50B W13A -20(11)
O44A W13B O50B W13A -11(10)
O49B W13B O50B W13A 140(18)
O60B W13B O50B W13A 75(11)
O38A W13B O50B W13A -113(12)
O60A W13B O50B W13A 80(11)
O55B W13B O50B W13A 161(11)
O49A W13B O50B W13A 60(10)
O54A W13B O50B W13A 153(12)
O50A W13B O50B W14B 26(2)
O38B W13B O50B W14B 77(3)
O44B W13B O50B W14B 174(3)
O44A W13B O50B W14B -177(2)
O49B W13B O50B W14B -26(11)
O60B W13B O50B W14B -91(3)
O38A W13B O50B W14B 81(3)
O60A W13B O50B W14B -85(3)
O55B W13B O50B W14B -5(3)
O49A W13B O50B W14B -106(5)
O54A W13B O50B W14B -13(4)
O49B W13A O50B O50A -41(7)
O44A W13A O50B O50A 156(4)
O38B W13A O50B O50A 48(4)
O44B W13A O50B O50A 147(4)
O38A W13A O50B O50A 50(4)
O49A W13A O50B O50A -118(4)
O60B W13A O50B O50A -114(4)
O60A W13A O50B O50A -110(4)
O55B W13A O50B O50A -31(4)
O54A W13A O50B O50A -37(4)
O49B W13A O50B W13B -30(14)
O44A W13A O50B W13B 168(11)
O38B W13A O50B W13B 60(11)
O44B W13A O50B W13B 159(12)
O38A W13A O50B W13B 62(12)
O49A W13A O50B W13B -106(12)
O60B W13A O50B W13B -102(11)
O60A W13A O50B W13B -98(12)
O50A W13A O50B W13B 12(10)
O55B W13A O50B W13B -19(11)
O54A W13A O50B W13B -25(12)
O49B W13A O50B W14B -15(7)
O44A W13A O50B W14B -177(3)
O38B W13A O50B W14B 74(3)
O44B W13A O50B W14B 174(3)
O38A W13A O50B W14B 77(3)
O49A W13A O50B W14B -91(4)
O60B W13A O50B W14B -88(3)
O60A W13A O50B W14B -83(3)
O50A W13A O50B W14B 27(2)
O55B W13A O50B W14B -4(3)
O54A W13A O50B W14B -11(3)
W14A O51A O51B W15A 179(2)
W15B O51A O51B W15A 6.6(5)
W14B O51A O51B W15A 173(3)
W15A O51A O51B W14A -179(2)
W15B O51A O51B W14A -173(3)
W14B O51A O51B W14A -6.4(5)
W15A O51A O51B W15B -6.6(5)
W14A O51A O51B W15B 173(3)
W14B O51A O51B W15B 166(3)
W15A O51A O51B W14B -173(3)
W14A O51A O51B W14B 6.4(5)
W15B O51A O51B W14B -166(3)
Si2 O55A O51B W15A -79(5)
O55B O55A O51B W15A -169(3)
W14B O55A O51B W15A -173(3)
W14A O55A O51B W15A -178(3)
W15B O55A O51B W15A -5.1(6)
Si2 O55A O51B W14A 99(4)
O55B O55A O51B W14A 9(4)
W14B O55A O51B W14A 4.8(6)
W15B O55A O51B W14A 173(3)
W15A O55A O51B W14A 178(3)
Si2 O55A O51B W15B -73(5)
O55B O55A O51B W15B -164(3)
W14B O55A O51B W15B -168(2)
W14A O55A O51B W15B -173(3)
W15A O55A O51B W15B 5.1(7)
Si2 O55A O51B W14B 94(4)
O55B O55A O51B W14B 4(4)
W14A O55A O51B W14B -4.8(6)
W15B O55A O51B W14B 168(2)
W15A O55A O51B W14B 173(3)
O46B W15A O51B O51A -8(4)
O46A W15A O51B O51A 6(4)
O40B W15A O51B O51A 128(2)
O52A W15A O51B O51A -170.3(18)
O40A W15A O51B O51A 104(2)
O62A W15A O51B O51A -89(2)
O62B W15A O51B O51A -97(3)
O52B W15A O51B O51A -149(2)
O55A W15A O51B O51A -173(4)
O46B W15A O51B O55A 165(2)
O51A W15A O51B O55A 173(4)
O46A W15A O51B O55A 178.9(18)
O40B W15A O51B O55A -60(2)
O52A W15A O51B O55A 2(3)
O40A W15A O51B O55A -83(2)
O62A W15A O51B O55A 83(2)
O62B W15A O51B O55A 75(2)
O52B W15A O51B O55A 24(4)
O46B W15A O51B W14A -6(13)
O51A W15A O51B W14A 2(10)
O46A W15A O51B W14A 8(14)
O40B W15A O51B W14A 130(12)
O52A W15A O51B W14A -168(11)
O40A W15A O51B W14A 107(12)
O62A W15A O51B W14A -87(12)
O62B W15A O51B W14A -95(12)
O52B W15A O51B W14A -147(11)
O55A W15A O51B W14A -170(14)
O46B W15A O51B W15B 142(3)
O51A W15A O51B W15B 149(2)
O46A W15A O51B W15B 156(3)
O40B W15A O51B W15B -82.8(17)
O52A W15A O51B W15B -20.9(13)
O40A W15A O51B W15B -106.2(17)
O62A W15A O51B W15B 60.2(17)
O62B W15A O51B W15B 52.1(19)
O52B W15A O51B W15B 0.6(19)
O55A W15A O51B W15B -23(3)
W14B W14A O51B O51A 153(2)
O45A W14A O51B O51A -11(4)
O45B W14A O51B O51A -13(5)
O50A W14A O51B O51A 174(2)
O61A W14A O51B O51A 89(3)
O39A W14A O51B O51A -105(3)
O39B W14A O51B O51A -124(2)
O61B W14A O51B O51A 98(3)
O55A W14A O51B O51A 173(4)
W14B W14A O51B O55A -19(3)
O45A W14A O51B O55A 176(2)
O45B W14A O51B O55A 174(3)
O50A W14A O51B O55A 1(3)
O61A W14A O51B O55A -84(2)
O39A W14A O51B O55A 81.9(19)
O39B W14A O51B O55A 63.0(19)
O51A W14A O51B O55A -173(4)
O61B W14A O51B O55A -75(2)
W14B W14A O51B W15A 151(11)
O45A W14A O51B W15A -13(13)
O45B W14A O51B W15A -15(14)
O50A W14A O51B W15A 172(11)
O61A W14A O51B W15A 86(12)
O39A W14A O51B W15A -107(12)
O39B W14A O51B W15A -126(12)
O51A W14A O51B W15A -2(10)
O61B W14A O51B W15A 95(12)
O55A W14A O51B W15A 171(14)
O45A W14A O51B W14B -164(3)
O45B W14A O51B W14B -166(4)
O50A W14A O51B W14B 20.3(15)
O61A W14A O51B W14B -65(2)
O39A W14A O51B W14B 101.3(14)
O39B W14A O51B W14B 82.4(13)
O51A W14A O51B W14B -153(2)
O61B W14A O51B W14B -55.8(15)
O55A W14A O51B W14B 19(3)
O52A W15B O51B O51A 177.5(19)
O46B W15B O51B O51A 3(3)
O40B W15B O51B O51A 112(2)
O62A W15B O51B O51A -81(3)
O52B W15B O51B O51A -149(3)
O46A W15B O51B O51A 14(3)
O62B W15B O51B O51A -91(3)
O40A W15B O51B O51A 95(3)
O55A W15B O51B O51A -173(4)
O53B W15B O51B O51A -171(3)
O52A W15B O51B O55A -10(3)
O46B W15B O51B O55A 176(2)
O40B W15B O51B O55A -75(2)
O62A W15B O51B O55A 92(2)
O52B W15B O51B O55A 24(5)
O46A W15B O51B O55A -172.8(16)
O62B W15B O51B O55A 82(2)
O51A W15B O51B O55A 173(4)
O40A W15B O51B O55A -92(2)
O53B W15B O51B O55A 2(2)
O52A W15B O51B W15A 148(2)
O46B W15B O51B W15A -26(2)
O40B W15B O51B W15A 82.4(18)
O62A W15B O51B W15A -111(2)
O52B W15B O51B W15A -179(3)
O46A W15B O51B W15A -15(2)
O62B W15B O51B W15A -121(2)
O51A W15B O51B W15A -30(2)
O40A W15B O51B W15A 65.2(17)
O55A W15B O51B W15A 157(3)
O53B W15B O51B W15A 159(2)
O52A W15B O51B W14B -53(9)
O46B W15B O51B W14B 133(8)
O40B W15B O51B W14B -119(8)
O62A W15B O51B W14B 48(8)
O52B W15B O51B W14B -20(10)
O46A W15B O51B W14B 143(8)
O62B W15B O51B W14B 38(8)
O51A W15B O51B W14B 129(9)
O40A W15B O51B W14B -136(8)
O55A W15B O51B W14B -44(7)
O53B W15B O51B W14B -42(8)
W15B O52A O52B W10A -147.8(12)
W15A O52A O52B W10A -152.7(11)
W10B O52A O52B W10A 2.5(4)
W10A O52A O52B W15B 147.8(12)
W15A O52A O52B W15B -4.9(3)
W10B O52A O52B W15B 150.3(11)
W15B O52A O52B W10B -150.3(11)
W10A O52A O52B W10B -2.5(4)
W15A O52A O52B W10B -155.2(10)
W15B O52A O52B W15A 4.9(3)
W10A O52A O52B W15A 152.7(11)
W10B O52A O52B W15A 155.2(10)
O41B W10A O52B O52A -138(3)
O35B W10A O52B O52A -44(3)
O41A W10A O52B O52A -138(3)
O57B W10A O52B O52A 125(3)
O57A W10A O52B O52A 122(3)
O35A W10A O52B O52A -39(3)
O53B W10A O52B O52A 35(3)
O47A W10A O52B O52A 144(3)
O53A W10A O52B O52A 43(3)
O41B W10A O52B W15B -169(3)
O52A W10A O52B W15B -31.1(19)
O35B W10A O52B W15B -76(3)
O41A W10A O52B W15B -170(2)
O57B W10A O52B W15B 94(3)
O57A W10A O52B W15B 91(3)
O35A W10A O52B W15B -70(3)
O53B W10A O52B W15B 4(2)
O47A W10A O52B W15B 113(4)
O53A W10A O52B W15B 12(3)
O41B W10A O52B W10B 6(6)
O52A W10A O52B W10B 144(6)
O35B W10A O52B W10B 100(6)
O41A W10A O52B W10B 6(6)
O57B W10A O52B W10B -90(6)
O57A W10A O52B W10B -94(6)
O35A W10A O52B W10B 105(6)
O53B W10A O52B W10B 179(100)
O47A W10A O52B W10B -72(6)
O53A W10A O52B W10B -173(6)
O41B W10A O52B W15A -167(3)
O52A W10A O52B W15A -28.7(18)
O35B W10A O52B W15A -73(2)
O41A W10A O52B W15A -167(2)
O57B W10A O52B W15A 96(3)
O57A W10A O52B W15A 93(3)
O35A W10A O52B W15A -68(3)
O53B W10A O52B W15A 6(2)
O47A W10A O52B W15A 115(4)
O53A W10A O52B W15A 14(3)
O46B W15B O52B O52A 142(3)
O40B W15B O52B O52A 35(3)
O51B W15B O52B O52A -66(5)
O62A W15B O52B O52A -132(3)
O46A W15B O52B O52A 129(3)
O62B W15B O52B O52A -124(3)
O51A W15B O52B O52A -150(4)
O40A W15B O52B O52A 40(4)
O55A W15B O52B O52A -50(3)
O53B W15B O52B O52A -42(3)
O52A W15B O52B W10A 39(2)
O46B W15B O52B W10A -180(3)
O40B W15B O52B W10A 73(3)
O51B W15B O52B W10A -27(5)
O62A W15B O52B W10A -94(3)
O46A W15B O52B W10A 168(3)
O62B W15B O52B W10A -85(3)
O51A W15B O52B W10A -112(5)
O40A W15B O52B W10A 79(3)
O55A W15B O52B W10A -11(3)
O53B W15B O52B W10A -3(2)
O52A W15B O52B W10B 38(2)
O46B W15B O52B W10B 180(3)
O40B W15B O52B W10B 73(3)
O51B W15B O52B W10B -27(5)
O62A W15B O52B W10B -94(3)
O46A W15B O52B W10B 167(3)
O62B W15B O52B W10B -85(3)
O51A W15B O52B W10B -112(5)
O40A W15B O52B W10B 78(3)
O55A W15B O52B W10B -11(3)
O53B W15B O52B W10B -4(2)
O52A W15B O52B W15A -116(5)
O46B W15B O52B W15A 25(4)
O40B W15B O52B W15A -82(4)
O51B W15B O52B W15A 178(7)
O62A W15B O52B W15A 111(4)
O46A W15B O52B W15A 13(4)
O62B W15B O52B W15A 120(4)
O51A W15B O52B W15A 93(7)
O40A W15B O52B W15A -76(4)
O55A W15B O52B W15A -166(5)
O53B W15B O52B W15A -158(4)
O54B O53A O53B Si2 -26(5)
W11A O53A O53B Si2 142(7)
W10A O53A O53B Si2 146.3(15)
W10B O53A O53B Si2 147.9(12)
Si2 O53A O53B W10A -146.3(15)
O54B O53A O53B W10A -172(4)
W11A O53A O53B W10A -4(8)
W10B O53A O53B W10A 1.6(5)
Si2 O53A O53B W10B -147.9(12)
O54B O53A O53B W10B -174(4)
W11A O53A O53B W10B -5(8)
W10A O53A O53B W10B -1.6(5)
Si2 O53A O53B W15B -85(15)
O54B O53A O53B W15B -111(14)
W11A O53A O53B W15B 58(19)
W10A O53A O53B W15B 61(14)
W10B O53A O53B W15B 63(14)
O55B Si2 O53B O53A 129(3)
O54A Si2 O53B O53A 76(4)
O56 Si2 O53B O53A -101(2)
O55A Si2 O53B O53A 160(3)
O54B Si2 O53B O53A 14(3)
O53A Si2 O53B W10A 51(2)
O55B Si2 O53B W10A -180(3)
O54A Si2 O53B W10A 127(3)
O56 Si2 O53B W10A -49(4)
O55A Si2 O53B W10A -149(4)
O54B Si2 O53B W10A 65(3)
O53A Si2 O53B W10B 44(2)
O55B Si2 O53B W10B 173(3)
O54A Si2 O53B W10B 120(3)
O56 Si2 O53B W10B -57(3)
O55A Si2 O53B W10B -156(3)
O54B Si2 O53B W10B 58(3)
O53A Si2 O53B W15B 166(4)
O55B Si2 O53B W15B -65(3)
O54A Si2 O53B W15B -118(2)
O56 Si2 O53B W15B 65(2)
O55A Si2 O53B W15B -34.5(16)
O54B Si2 O53B W15B 179.6(18)
O48B O48A O54B O53A -83(8)
W12B O48A O54B O53A -163(3)
W11B O48A O54B O53A -4(4)
W12A O48A O54B O53A -163(4)
W11A O48A O54B O53A -5(4)
O48B O48A O54B Si2 34(11)
W12B O48A O54B Si2 -46(7)
W11B O48A O54B Si2 113(6)
W12A O48A O54B Si2 -46(6)
W11A O48A O54B Si2 112(6)
O48B O48A O54B W11A -79(7)
W12B O48A O54B W11A -158.2(17)
W11B O48A O54B W11A 1.3(5)
W12A O48A O54B W11A -158.3(13)
O48B O48A O54B W11B -80(7)
W12B O48A O54B W11B -159(2)
W12A O48A O54B W11B -159.6(15)
W11A O48A O54B W11B -1.3(5)
O48B O48A O54B W12B 80(7)
W11B O48A O54B W12B 159(2)
W12A O48A O54B W12B -0.1(6)
W11A O48A O54B W12B 158.2(17)
O48B O48A O54B W12A 80(7)
W12B O48A O54B W12A 0.1(6)
W11B O48A O54B W12A 159.6(15)
W11A O48A O54B W12A 158.3(13)
O53B O53A O54B O48A 180(5)
Si2 O53A O54B O48A 154(4)
W11A O53A O54B O48A 5(4)
W10A O53A O54B O48A 18(8)
W10B O53A O54B O48A 11(7)
O53B O53A O54B Si2 26(5)
W11A O53A O54B Si2 -149.5(12)
W10A O53A O54B Si2 -136(4)
W10B O53A O54B Si2 -143(3)
O53B O53A O54B W11A 175(5)
Si2 O53A O54B W11A 149.5(12)
W10A O53A O54B W11A 13(4)
W10B O53A O54B W11A 7(3)
O53B O53A O54B W11B 177(5)
Si2 O53A O54B W11B 151.2(12)
W11A O53A O54B W11B 1.6(4)
W10A O53A O54B W11B 15(5)
W10B O53A O54B W11B 8(4)
O53B O53A O54B W12B 79(12)
Si2 O53A O54B W12B 54(10)
W11A O53A O54B W12B -96(10)
W10A O53A O54B W12B -83(12)
W10B O53A O54B W12B -89(11)
O53B O53A O54B W12A 41(9)
Si2 O53A O54B W12A 16(5)
W11A O53A O54B W12A -134(6)
W10A O53A O54B W12A -121(5)
W10B O53A O54B W12A -127(5)
O53A Si2 O54B O48A -135(7)
O55B Si2 O54B O48A 83(7)
O54A Si2 O54B O48A 69(6)
O56 Si2 O54B O48A -34(7)
O53B Si2 O54B O48A -148(6)
O55A Si2 O54B O48A 151(6)
O55B Si2 O54B O53A -142(2)
O54A Si2 O54B O53A -155.3(17)
O56 Si2 O54B O53A 101.1(13)
O53B Si2 O54B O53A -13(2)
O55A Si2 O54B O53A -74(2)
O53A Si2 O54B W11A -34.3(14)
O55B Si2 O54B W11A -176(2)
O54A Si2 O54B W11A 170(2)
O56 Si2 O54B W11A 66.8(18)
O53B Si2 O54B W11A -47(2)
O55A Si2 O54B W11A -108(2)
O53A Si2 O54B W11B -38.8(16)
O55B Si2 O54B W11B 179(2)
O54A Si2 O54B W11B 166(2)
O56 Si2 O54B W11B 62(2)
O53B Si2 O54B W11B -51(2)
O55A Si2 O54B W11B -112(2)
O53A Si2 O54B W12B -169(2)
O55B Si2 O54B W12B 49(2)
O54A Si2 O54B W12B 35.4(15)
O56 Si2 O54B W12B -68.2(17)
O53B Si2 O54B W12B 178(2)
O55A Si2 O54B W12B 117.1(19)
O53A Si2 O54B W12A -174(2)
O55B Si2 O54B W12A 44(2)
O54A Si2 O54B W12A 30.6(12)
O56 Si2 O54B W12A -73.1(13)
O53B Si2 O54B W12A 173.2(18)
O55A Si2 O54B W12A 112.3(18)
W12A O54A O55B Si2 -129(12)
W13A O54A O55B Si2 -150.7(13)
W13B O54A O55B Si2 -149.0(18)
Si2 O54A O55B O55A -21(4)
W12A O54A O55B O55A -150(9)
W13A O54A O55B O55A -171(5)
W13B O54A O55B O55A -169(6)
Si2 O54A O55B W13B 149.0(18)
W12A O54A O55B W13B 20(13)
W13A O54A O55B W13B -1.7(8)
Si2 O54A O55B W13A 150.7(13)
W12A O54A O55B W13A 21(13)
W13B O54A O55B W13A 1.7(8)
Si2 O54A O55B W14B 104(17)
W12A O54A O55B W14B -25(28)
W13A O54A O55B W14B -47(17)
W13B O54A O55B W14B -45(16)
O53A Si2 O55B O54A -69(4)
O56 Si2 O55B O54A 99(3)
O53B Si2 O55B O54A -130(3)
O55A Si2 O55B O54A -161(4)
O54B Si2 O55B O54A -19(4)
O53A Si2 O55B O55A 93(3)
O54A Si2 O55B O55A 161(4)
O56 Si2 O55B O55A -99.3(17)
O53B Si2 O55B O55A 31(3)
O54B Si2 O55B O55A 142.9(11)
O53A Si2 O55B W13B -124(4)
O54A Si2 O55B W13B -55(3)
O56 Si2 O55B W13B 44(5)
O53B Si2 O55B W13B 174(3)
O55A Si2 O55B W13B 143(5)
O54B Si2 O55B W13B -74(4)
O53A Si2 O55B W13A -112(4)
O54A Si2 O55B W13A -43(2)
O56 Si2 O55B W13A 56(4)
O53B Si2 O55B W13A -173(3)
O55A Si2 O55B W13A 156(4)
O54B Si2 O55B W13A -61(4)
O53A Si2 O55B W14B 127(2)
O54A Si2 O55B W14B -164(5)
O56 Si2 O55B W14B -65(2)
O53B Si2 O55B W14B 66(3)
O55A Si2 O55B W14B 34.5(17)
O54B Si2 O55B W14B 177.5(18)
O51B O55A O55B O54A 162(5)
Si2 O55A O55B O54A 22(5)
W14B O55A O55B O54A 166(6)
W14A O55A O55B O54A 169(6)
W15B O55A O55B O54A 63(13)
O51B O55A O55B Si2 140(3)
W14B O55A O55B Si2 143.8(18)
W14A O55A O55B Si2 146.7(16)
W15B O55A O55B Si2 41(10)
O51B O55A O55B W13B 1(7)
Si2 O55A O55B W13B -140(6)
W14B O55A O55B W13B 4(4)
W14A O55A O55B W13B 7(5)
W15B O55A O55B W13B -99(10)
O51B O55A O55B W13A 3(9)
Si2 O55A O55B W13A -137(7)
W14B O55A O55B W13A 6(6)
W14A O55A O55B W13A 9(7)
W15B O55A O55B W13A -97(11)
O51B O55A O55B W14B -4(3)
Si2 O55A O55B W14B -143.8(18)
W14A O55A O55B W14B 2.9(5)
W15B O55A O55B W14B -103(10)
W16A O57A O57B W10A -155(5)
W10B O57A O57B W10A 3.1(11)
W16B O57A O57B W10A -149(4)
W16A O57A O57B W10B -158(4)
W10A O57A O57B W10B -3.1(11)
W16B O57A O57B W10B -152(5)
W16A O57A O57B W16B -6(9)
W10A O57A O57B W16B 149(4)
W10B O57A O57B W16B 152(5)
W10A O57A O57B W16A 155(5)
W10B O57A O57B W16A 158(4)
W16B O57A O57B W16A 6(9)
O47B W11A O58B W16B -53(4)
O42A W11A O58B W16B -164(4)
O42B W11A O58B W16B -150(4)
O47A W11A O58B W16B -59(3)
O48A W11A O58B W16B 101(3)
O36B W11A O58B W16B 133(4)
O58A W11A O58B W16B 65(7)
O54B W11A O58B W16B 60(4)
O53A W11A O58B W16B 17(3)
O48B W11A O58B W16B 125(4)
O47B W11A O58B W17A -120(3)
O42A W11A O58B W17A 129(3)
O42B W11A O58B W17A 143(3)
O47A W11A O58B W17A -126(3)
O48A W11A O58B W17A 34(3)
O36B W11A O58B W17A 66(6)
O58A W11A O58B W17A -2(5)
O54B W11A O58B W17A -7(3)
O53A W11A O58B W17A -50(3)
O48B W11A O58B W17A 58(3)
O47B W11A O58B W11B 141(3)
O42A W11A O58B W11B 30(2)
O42B W11A O58B W11B 45(2)
O47A W11A O58B W11B 135.4(19)
O48A W11A O58B W11B -64.4(18)
O36B W11A O58B W11B -32(5)
O58A W11A O58B W11B -101(7)
O54B W11A O58B W11B -105.1(19)
O53A W11A O58B W11B -148.3(18)
O48B W11A O58B W11B -40.4(19)
O49B W12A O59B W12B 179.8(17)
O43A W12A O59B W12B -63.0(13)
O49A W12A O59B W12B -154.5(12)
O48A W12A O59B W12B 38.6(11)
O37B W12A O59B W12B 34(3)
O37A W12A O59B W12B 75(7)
O59A W12A O59B W12B 118(8)
O43B W12A O59B W12B -54.5(14)
O48B W12A O59B W12B 10.7(14)
O54A W12A O59B W12B 125.5(10)
W12B W12A O59B W17B -161(2)
O49B W12A O59B W17B 18(3)
O43A W12A O59B W17B 136(2)
O49A W12A O59B W17B 44(2)
O48A W12A O59B W17B -123(2)
O37B W12A O59B W17B -127(3)
O37A W12A O59B W17B -86(7)
O59A W12A O59B W17B -43(7)
O43B W12A O59B W17B 144(2)
O48B W12A O59B W17B -151(3)
O54A W12A O59B W17B -36(2)
W12B W12A O59B W17A -93(3)
O49B W12A O59B W17A 87(3)
O43A W12A O59B W17A -156(3)
O49A W12A O59B W17A 112(3)
O48A W12A O59B W17A -55(3)
O37B W12A O59B W17A -59(5)
O37A W12A O59B W17A -18(9)
O59A W12A O59B W17A 25(6)
O43B W12A O59B W17A -148(3)
O48B W12A O59B W17A -82(3)
O54A W12A O59B W17A 32(3)
O48A W12B O59B W12A -127.6(14)
O43A W12B O59B W12A 98.3(15)
O48B W12B O59B W12A -166.6(18)
O43B W12B O59B W12A 108.5(16)
O37B W12B O59B W12A -54(4)
O37A W12B O59B W12A -20(2)
O59A W12B O59B W12A -71(9)
O49B W12B O59B W12A -0.2(12)
O54B W12B O59B W12A -90.6(12)
O49A W12B O59B W12A 20.1(10)
W12A W12B O59B W17B 26(3)
O48A W12B O59B W17B -102(3)
O43A W12B O59B W17B 124(3)
O48B W12B O59B W17B -141(4)
O43B W12B O59B W17B 134(3)
O37B W12B O59B W17B -28(7)
O37A W12B O59B W17B 6(5)
O59A W12B O59B W17B -46(8)
O49B W12B O59B W17B 25(3)
O54B W12B O59B W17B -65(3)
O49A W12B O59B W17B 46(3)
W12A W12B O59B W17A 107(3)
O48A W12B O59B W17A -20(3)
O43A W12B O59B W17A -154(3)
O48B W12B O59B W17A -59(3)
O43B W12B O59B W17A -144(3)
O37B W12B O59B W17A 53(6)
O37A W12B O59B W17A 88(3)
O59A W12B O59B W17A 36(8)
O49B W12B O59B W17A 107(3)
O54B W12B O59B W17A 17(3)
O49A W12B O59B W17A 128(3)
W18A O60A O60B W13B 161(4)
W13A O60A O60B W13B 0.4(11)
W17B O60A O60B W13B 148(3)
W18A O60A O60B W13A 160(3)
W13B O60A O60B W13A -0.4(11)
W17B O60A O60B W13A 148(4)
W18A O60A O60B W17B 13(7)
W13B O60A O60B W17B -148(3)
W13A O60A O60B W17B -148(4)
W13B O60A O60B W18A -161(4)
W13A O60A O60B W18A -160(3)
W17B O60A O60B W18A -13(7)
O64B W18A O61B W14B -138(7)
O68A W18A O61B W14B 116(3)
O60A W18A O61B W14B 24(3)
W18B W18A O61B W14B -119(4)
O64A W18A O61B W14B -47(6)
O65A W18A O61B W14B -133(4)
O61A W18A O61B W14B -135(14)
O60B W18A O61B W14B 20(4)
W17B W18A O61B W14B -18(4)
O56 W18A O61B W14B -61(3)
O64B W18A O61B W14A -122(8)
O68A W18A O61B W14A 132(6)
O60A W18A O61B W14A 40(6)
W18B W18A O61B W14A -104(6)
O64A W18A O61B W14A -31(8)
O65A W18A O61B W14A -117(6)
O61A W18A O61B W14A -119(15)
O60B W18A O61B W14A 35(6)
W17B W18A O61B W14A -2(7)
O56 W18A O61B W14A -45(6)
O64B W18A O61B W18B -19(7)
O68A W18A O61B W18B -124.7(12)
O60A W18A O61B W18B 143.7(10)
O64A W18A O61B W18B 73(3)
O65A W18A O61B W18B -13.2(11)
O61A W18A O61B W18B -16(11)
O60B W18A O61B W18B 139.1(9)
W17B W18A O61B W18B 101.3(10)
O56 W18A O61B W18B 58.9(4)
W14A W14B O61B W18A 160(3)
O50A W14B O61B W18A -32(4)
O61A W14B O61B W18A 148(11)
O45A W14B O61B W18A -151(4)
O45B W14B O61B W18A -129(4)
O51B W14B O61B W18A 112(4)
O39B W14B O61B W18A 22(8)
O50B W14B O61B W18A -43(4)
O39A W14B O61B W18A 107(4)
O55A W14B O61B W18A 69(4)
O55B W14B O61B W18A 24(4)
O50A W14B O61B W14A 167.5(18)
O61A W14B O61B W14A -13(9)
O45A W14B O61B W14A 48.7(16)
O45B W14B O61B W14A 71.1(18)
O51B W14B O61B W14A -48.5(15)
O39B W14B O61B W14A -138(5)
O50B W14B O61B W14A 157.3(18)
O39A W14B O61B W14A -53(3)
O55A W14B O61B W14A -90.6(13)
O55B W14B O61B W14A -135.6(16)
W14A W14B O61B W18B 66(3)
O50A W14B O61B W18B -126(2)
O61A W14B O61B W18B 54(8)
O45A W14B O61B W18B 115(2)
O45B W14B O61B W18B 137(3)
O51B W14B O61B W18B 18(3)
O39B W14B O61B W18B -72(6)
O50B W14B O61B W18B -136(3)
O39A W14B O61B W18B 13(5)
O55A W14B O61B W18B -24(2)
O55B W14B O61B W18B -69(2)
O65B W16A O62B W18B -26(7)
O66A W16A O62B W18B 116.8(14)
O65A W16A O62B W18B 12.7(12)
O57A W16A O62B W18B -143.9(11)
O62A W16A O62B W18B 109(20)
O63A W16A O62B W18B -65(3)
O57B W16A O62B W18B -136.4(14)
O56 W16A O62B W18B -60.8(7)
W16B W16A O62B W18B -95.5(17)
O65B W16A O62B W15B 123(7)
W18B W16A O62B W15B 149(5)
O66A W16A O62B W15B -94(5)
O65A W16A O62B W15B 162(5)
O57A W16A O62B W15B 5(5)
O62A W16A O62B W15B -102(22)
O63A W16A O62B W15B 84(6)
O57B W16A O62B W15B 12(5)
O56 W16A O62B W15B 88(5)
W16B W16A O62B W15B 53(6)
O65B W16A O62B W15A 126(8)
W18B W16A O62B W15A 151(7)
O66A W16A O62B W15A -92(7)
O65A W16A O62B W15A 164(7)
O57A W16A O62B W15A 7(7)
O62A W16A O62B W15A -100(23)
O63A W16A O62B W15A 86(8)
O57B W16A O62B W15A 15(7)
O56 W16A O62B W15A 90(7)
W16B W16A O62B W15A 56(8)
O65A W18B O62B W16A -58(5)
O68B W18B O62B W16A -94(2)
W18A W18B O62B W16A 132.4(13)
O64B W18B O62B W16A 78(7)
O56 W18B O62B W16A 80.0(12)
O65B W18B O62B W16A 5.6(17)
O61A W18B O62B W16A 166.2(18)
O61B W18B O62B W16A 159.1(13)
O62A W18B O62B W16A -140(13)
O65A W18B O62B W15B 155(6)
O68B W18B O62B W15B 119(5)
W16A W18B O62B W15B -147(6)
W18A W18B O62B W15B -15(6)
O64B W18B O62B W15B -70(9)
O56 W18B O62B W15B -67(5)
O65B W18B O62B W15B -142(5)
O61A W18B O62B W15B 19(5)
O61B W18B O62B W15B 12(5)
O62A W18B O62B W15B 73(12)
O65A W18B O62B W15A 141(5)
O68B W18B O62B W15A 104(4)
W16A W18B O62B W15A -162(5)
W18A W18B O62B W15A -29(5)
O64B W18B O62B W15A -84(8)
O56 W18B O62B W15A -82(4)
O65B W18B O62B W15A -156(4)
O61A W18B O62B W15A 5(4)
O61B W18B O62B W15A -3(4)
O62A W18B O62B W15A 58(11)
W16B W17A O63B O67A 121(5)
W17B W17A O63B O67A -95(5)
O63A W17A O63B O67A 147(6)
O59A W17A O63B O67A -43(8)
O58A W17A O63B O67A 74(6)
O64A W17A O63B O67A -119(5)
O58B W17A O63B O67A 74(5)
O59B W17A O63B O67A -36(8)
O56 W17A O63B O67A -171.9(17)
W16B W17A O63B O63A -26.1(19)
W17B W17A O63B O63A 117.6(19)
O67A W17A O63B O63A -147(6)
O59A W17A O63B O63A 170(3)
O58A W17A O63B O63A -73(4)
O64A W17A O63B O63A 94(3)
O58B W17A O63B O63A -73(4)
O59B W17A O63B O63A 177(2)
O56 W17A O63B O63A 41(5)
W17B W17A O63B W16B 143.7(6)
O67A W17A O63B W16B -121(5)
O63A W17A O63B W16B 26.1(19)
O59A W17A O63B W16B -164(4)
O58A W17A O63B W16B -47(3)
O64A W17A O63B W16B 119.8(14)
O58B W17A O63B W16B -47(3)
O59B W17A O63B W16B -157(4)
O56 W17A O63B W16B 67(4)
W16B W17A O63B W17B -143.7(6)
O67A W17A O63B W17B 95(5)
O63A W17A O63B W17B -117.6(19)
O59A W17A O63B W17B 52(4)
O58A W17A O63B W17B 169(4)
O64A W17A O63B W17B -23.9(19)
O58B W17A O63B W17B 169(3)
O59B W17A O63B W17B 59(3)
O56 W17A O63B W17B -76(3)
W17A O67A O63B O63A 118(11)
W17A O67A O63B W16B 78(6)
W17A O67A O63B W17B -61(5)
O65B O63A O63B W17A -92(8)
W16B O63A O63B W17A 50(4)
W16A O63A O63B W17A -50(7)
O65B O63A O63B O67A 143(8)
W16B O63A O63B O67A -75(7)
W17A O63A O63B O67A -125(10)
W16A O63A O63B O67A -174(5)
O65B O63A O63B W16B -142(8)
W17A O63A O63B W16B -50(4)
W16A O63A O63B W16B -99(4)
O65B O63A O63B W17B -38(9)
W16B O63A O63B W17B 104(3)
W17A O63A O63B W17B 54(3)
W16A O63A O63B W17B 4(6)
O63A W16B O63B W17A -125(5)
O66B W16B O63B W17A 149(4)
O58B W16B O63B W17A 53(4)
O65B W16B O63B W17A -112(4)
O58A W16B O63B W17A 43(4)
O57B W16B O63B W17A -30(12)
O57A W16B O63B W17A -63(6)
W16A W16B O63B W17A -92(4)
O56 W16B O63B W17A -40(4)
O63A W16B O63B O67A 133(6)
O66B W16B O63B O67A 47(5)
O58B W16B O63B O67A -49(5)
O65B W16B O63B O67A 146(5)
W17A W16B O63B O67A -102(7)
O58A W16B O63B O67A -59(5)
O57B W16B O63B O67A -132(8)
O57A W16B O63B O67A -165(2)
W16A W16B O63B O67A 166(4)
O56 W16B O63B O67A -142(5)
O66B W16B O63B O63A -86(3)
O58B W16B O63B O63A 178(2)
O65B W16B O63B O63A 13(3)
W17A W16B O63B O63A 125(5)
O58A W16B O63B O63A 168(2)
O57B W16B O63B O63A 95(9)
O57A W16B O63B O63A 61(5)
W16A W16B O63B O63A 33(2)
O56 W16B O63B O63A 85(2)
O63A W16B O63B W17B -91(3)
O66B W16B O63B W17B -177(3)
O58B W16B O63B W17B 87(3)
O65B W16B O63B W17B -78(3)
W17A W16B O63B W17B 34(2)
O58A W16B O63B W17B 77(3)
O57B W16B O63B W17B 4(11)
O57A W16B O63B W17B -30(6)
W16A W16B O63B W17B -58(3)
O56 W16B O63B W17B -6(2)
O61B W18A O64B O64A 136(5)
O68A W18A O64B O64A -112(5)
O60A W18A O64B O64A -22(7)
W18B W18A O64B O64A 117(5)
O65A W18A O64B O64A 130(6)
O61A W18A O64B O64A 135(4)
O60B W18A O64B O64A -19(6)
W17B W18A O64B O64A 1(3)
O56 W18A O64B O64A 60(5)
O61B W18A O64B O65A 6(8)
O68A W18A O64B O65A 118(3)
O60A W18A O64B O65A -152(2)
W18B W18A O64B O65A -12.5(16)
O64A W18A O64B O65A -130(6)
O61A W18A O64B O65A 5(6)
O60B W18A O64B O65A -149.2(18)
W17B W18A O64B O65A -129(3)
O56 W18A O64B O65A -70(2)
O61B W18A O64B W18B 19(7)
O68A W18A O64B W18B 130.7(15)
O60A W18A O64B W18B -139(2)
O64A W18A O64B W18B -117(5)
O65A W18A O64B W18B 12.5(16)
O61A W18A O64B W18B 18(5)
O60B W18A O64B W18B -136.7(13)
W17B W18A O64B W18B -117.0(19)
O56 W18A O64B W18B -57.6(9)
O61B W18A O64B W17B 136(5)
O68A W18A O64B W17B -112.4(19)
O60A W18A O64B W17B -22(4)
W18B W18A O64B W17B 117.0(19)
O64A W18A O64B W17B -1(3)
O65A W18A O64B W17B 129(3)
O61A W18A O64B W17B 135(4)
O60B W18A O64B W17B -20(3)
O56 W18A O64B W17B 59.3(15)
W17B O64A O64B W18A -1(9)
W17A O64A O64B W18A -90(6)
W17B O64A O64B O65A 101(7)
W18A O64A O64B O65A 103(8)
W17A O64A O64B O65A 13(9)
W17B O64A O64B W18B 79(7)
W18A O64A O64B W18B 80(6)
W17A O64A O64B W18B -10(8)
W18A O64A O64B W17B 1(9)
W17A O64A O64B W17B -89(6)
W18B O65A O64B W18A 38(5)
O68B O65A O64B W18A -91(5)
W16A O65A O64B W18A 103(4)
W18B O65A O64B O64A -76(7)
O68B O65A O64B O64A 155(6)
W16A O65A O64B O64A -11(8)
W18A O65A O64B O64A -114(8)
O68B O65A O64B W18B -129(7)
W16A O65A O64B W18B 65(4)
W18A O65A O64B W18B -38(5)
W18B O65A O64B W17B -48(6)
O68B O65A O64B W17B -177(4)
W16A O65A O64B W17B 17(6)
W18A O65A O64B W17B -86(5)
O65A W18B O64B W18A -140(5)
O68B W18B O64B W18A -111(3)
W16A W18B O64B W18A 142.6(19)
O62B W18B O64B W18A 77(8)
O56 W18B O64B W18A 75(3)
O65B W18B O64B W18A 149(3)
O61A W18B O64B W18A -10(3)
O61B W18B O64B W18A -7(2)
O62A W18B O64B W18A 50(11)
O65A W18B O64B O64A 117(7)
O68B W18B O64B O64A 146(5)
W16A W18B O64B O64A 39(6)
W18A W18B O64B O64A -103(6)
O62B W18B O64B O64A -26(11)
O56 W18B O64B O64A -29(5)
O65B W18B O64B O64A 46(5)
O61A W18B O64B O64A -114(5)
O61B W18B O64B O64A -110(5)
O62A W18B O64B O64A -53(13)
O68B W18B O64B O65A 29(4)
W16A W18B O64B O65A -78(4)
W18A W18B O64B O65A 140(5)
O62B W18B O64B O65A -143(8)
O56 W18B O64B O65A -145(4)
O65B W18B O64B O65A -71(4)
O61A W18B O64B O65A 130(4)
O61B W18B O64B O65A 133(4)
O62A W18B O64B O65A -170(9)
O65A W18B O64B W17B 140(5)
O68B W18B O64B W17B 169(3)
W16A W18B O64B W17B 63(3)
W18A W18B O64B W17B -80(3)
O62B W18B O64B W17B -2(9)
O56 W18B O64B W17B -5(2)
O65B W18B O64B W17B 70(3)
O61A W18B O64B W17B -90(3)
O61B W18B O64B W17B -86(3)
O62A W18B O64B W17B -30(11)
W16B O63A O65B W16A -24(10)
O63B O63A O65B W16A 109(8)
W17A O63A O65B W16A 69(9)
O63B O63A O65B W16B 133(9)
W17A O63A O65B W16B 94(6)
W16A O63A O65B W16B 24(10)
W16B O63A O65B W18B -94(5)
O63B O63A O65B W18B 39(10)
W17A O63A O65B W18B 0(9)
W16A O63A O65B W18B -70(6)
O62B W16A O65B O63A -80(10)
W18B W16A O65B O63A -104(7)
O66A W16A O65B O63A 134(7)
O65A W16A O65B O63A -119(7)
O57A W16A O65B O63A 36(7)
O62A W16A O65B O63A -95(10)
O57B W16A O65B O63A 33(7)
O56 W16A O65B O63A -45(7)
W16B W16A O65B O63A 12(5)
O62B W16A O65B W16B -92(7)
W18B W16A O65B W16B -116(2)
O66A W16A O65B W16B 122(3)
O65A W16A O65B W16B -131(3)
O57A W16A O65B W16B 24(3)
O62A W16A O65B W16B -108(7)
O63A W16A O65B W16B -12(5)
O57B W16A O65B W16B 21(3)
O56 W16A O65B W16B -57(2)
O62B W16A O65B W18B 24(7)
O66A W16A O65B W18B -122.0(11)
O65A W16A O65B W18B -15.4(13)
O57A W16A O65B W18B 139.9(10)
O62A W16A O65B W18B 8(7)
O63A W16A O65B W18B 104(7)
O57B W16A O65B W18B 136.8(13)
O56 W16A O65B W18B 58.8(5)
W16B W16A O65B W18B 116(2)
O66B W16B O65B O63A 67(5)
O58B W16B O65B O63A -119(7)
W17A W16B O65B O63A -47(5)
O58A W16B O65B O63A -93(6)
O63B W16B O65B O63A -23(5)
O57B W16B O65B O63A 173(5)
O57A W16B O65B O63A 178(5)
W16A W16B O65B O63A -162(7)
O56 W16B O65B O63A -104(5)
O63A W16B O65B W16A 162(7)
O66B W16B O65B W16A -131(3)
O58B W16B O65B W16A 43(9)
W17A W16B O65B W16A 115(3)
O58A W16B O65B W16A 69(5)
O63B W16B O65B W16A 139(3)
O57B W16B O65B W16A -25(3)
O57A W16B O65B W16A -20(3)
O56 W16B O65B W16A 58(3)
O63A W16B O65B W18B 105(6)
O66B W16B O65B W18B 172(3)
O58B W16B O65B W18B -15(10)
W17A W16B O65B W18B 58(3)
O58A W16B O65B W18B 12(6)
O63B W16B O65B W18B 81(3)
O57B W16B O65B W18B -83(3)
O57A W16B O65B W18B -78(3)
W16A W16B O65B W18B -57(3)
O56 W16B O65B W18B 0(2)
O64B O65A O68B W18B 122(7)
W16A O65A O68B W18B -70(4)
W18A O65A O68B W18B 82(5)
W16A W18B O68B O65A 88(5)
W18A W18B O68B O65A -70(5)
O62B W18B O68B O65A 140(5)
O64B W18B O68B O65A -37(5)
O65B W18B O68B O65A 51(5)
O61A W18B O68B O65A -132(5)
O61B W18B O68B O65A -121(5)
O62A W18B O68B O65A 147(5)
C121 N101 C101 C102 -51(5)
C131 N101 C101 C102 66(4)
C111 N101 C101 C102 -160(3)
N101 C101 C102 C103 156(3)
C101 C102 C103 C104 1(7)
C121 N101 C111 C112 88(3)
C101 N101 C111 C112 -152(3)
C131 N101 C111 C112 -28(4)
N101 C111 C112 C113 -172(3)
C111 C112 C113 C114 161(3)
C101 N101 C121 C122 -51(5)
C131 N101 C121 C122 -169(4)
C111 N101 C121 C122 62(4)
N101 C121 C122 C123 -165(3)
C121 C122 C123 C124 172(3)
C121 N101 C131 C132 -171(4)
C101 N101 C131 C132 66(4)
C111 N101 C131 C132 -57(5)
N101 C131 C132 C133 -175(3)
C131 C132 C133 C134 -86(4)
C231 N201 C201 C202 63(4)
C221 N201 C201 C202 -175(3)
C211 N201 C201 C202 -50(4)
N201 C201 C202 C203 -174(3)
C201 C202 C203 C204 -180(3)
C201 N201 C211 C212 -52(4)
C231 N201 C211 C212 -165(3)
C221 N201 C211 C212 73(4)
N201 C211 C212 C213 -158(3)
C211 C212 C213 C214 -73(4)
C201 N201 C221 C222 -177(3)
C231 N201 C221 C222 -60(4)
C211 N201 C221 C222 56(4)
N201 C221 C222 C223 -175(3)
C221 C222 C223 C224 92(4)
C201 N201 C231 C232 59(4)
C221 N201 C231 C232 -61(4)
C211 N201 C231 C232 179(3)
N201 C231 C232 C233 -168(3)
C231 C232 C233 C234 -165(3)
C331 N301 C301 C302 52(5)
C311 N301 C301 C302 174(4)
C321 N301 C301 C302 -67(4)
N301 C301 C302 C303 171(3)
C301 C302 C303 C304 -79(4)
C331 N301 C311 C312 -168(4)
C301 N301 C311 C312 66(5)
C321 N301 C311 C312 -40(5)
N301 C311 C312 C313 163(4)
C311 C312 C313 C314 -84(5)
C331 N301 C321 C322 66(4)
C311 N301 C321 C322 -61(4)
C301 N301 C321 C322 -172(3)
N301 C321 C322 C323 177(3)
C321 C322 C323 C324 169(3)
C311 N301 C331 C332 -67(4)
C301 N301 C331 C332 53(5)
C321 N301 C331 C332 163(3)
N301 C331 C332 C333 171(3)
C331 C332 C333 C334 163(3)
C411 N401 C401 C402 -179(5)
C421 N401 C401 C402 -47(6)
C431 N401 C401 C402 62(5)
N401 C401 C402 C403 171(4)
C401 C402 C403 C404 -154(5)
C421 N401 C411 C412 70(6)
C431 N401 C411 C412 -45(7)
C401 N401 C411 C412 -156(5)
N401 C411 C412 C413 -155(5)
C411 C412 C413 C414 -3(7)
C411 N401 C421 C422 77(6)
C431 N401 C421 C422 -160(4)
C401 N401 C421 C422 -50(6)
N401 C421 C422 C423 -167(4)
C421 C422 C423 C424 180(4)
C411 N401 C431 C432 -52(6)
C421 N401 C431 C432 -176(4)
C401 N401 C431 C432 60(5)
N401 C431 C432 C433 113(4)
C431 C432 C433 C434 108(4)
C521 N501 C501 C502 175(4)
C531 N501 C501 C502 51(5)
C511 N501 C501 C502 -69(4)
N501 C501 C502 C503 176(4)
C501 C502 C503 C504 58(5)
C521 N501 C511 C512 -70(5)
C531 N501 C511 C512 54(5)
C501 N501 C511 C512 171(4)
N501 C511 C512 C513 164(3)
C511 C512 C513 C514 139(4)
C531 N501 C521 C522 -161(4)
C501 N501 C521 C522 78(5)
C511 N501 C521 C522 -37(5)
N501 C521 C522 C523 -157(4)
C521 C522 C523 C524 67(5)
C521 N501 C531 C532 -59(5)
C501 N501 C531 C532 64(4)
C511 N501 C531 C532 179(3)
N501 C531 C532 C533 -178(3)
C531 C532 C533 C534 134(5)
C611 N601 C601 C602 -174(4)
C631 N601 C601 C602 -44(6)
C621 N601 C601 C602 70(5)
N601 C601 C602 C603 -163(4)
C601 C602 C603 C604 -166(4)
C631 N601 C611 C612 27(5)
C601 N601 C611 C612 147(4)
C621 N601 C611 C612 -106(4)
N601 C611 C612 C613 76(5)
C611 C612 C613 C614 -177(6)
C611 N601 C621 C622 -40(5)
C631 N601 C621 C622 179(4)
C601 N601 C621 C622 62(4)
N601 C621 C622 C623 161(4)
C621 C622 C623 C624 -178(5)
C611 N601 C631 C632 40(6)
C601 N601 C631 C632 -73(5)
C621 N601 C631 C632 175(4)
N601 C631 C632 C633 177(4)
C631 C632 C633 C634 179(5)
C721 N701 C701 C702 -64(5)
C731 N701 C701 C702 174(5)
C711 N701 C701 C702 54(5)
N701 C701 C702 C703 -176(4)
C701 C702 C703 C704 141(5)
C721 N701 C711 C712 -170(5)
C731 N701 C711 C712 -47(5)
C701 N701 C711 C712 69(5)
N701 C711 C712 C713 176(4)
C711 C712 C713 C714 50(7)
C731 N701 C721 C722 63(5)
C701 N701 C721 C722 -54(5)
C711 N701 C721 C722 -174(5)
N701 C721 C722 C723 172(5)
C721 C722 C723 C724 175(6)
C721 N701 C731 C732 34(5)
C701 N701 C731 C732 155(4)
C711 N701 C731 C732 -86(5)
N701 C731 C732 C733 -179(4)
C731 C732 C733 C734 -60(7)
Cl11 C11 C12 Cl12 -63(4)
Cl21 C21 C22 Cl22 -53(3)
Cl31 C31 C32 Cl32 62(5)
Cl41 C41 C42 Cl42 55(6)
Cl51 C51 C52 Cl52 52(5)
Cl61 C61 C62 Cl62 -46(11)
